data_7124991
loop_
_publ_author_name
'Cecot, Giacomo'
'Alameddine, Bassam'
'Prior, St\'ephanie'
'Zorzi, Rita De'
'Geremia, Silvano'
'Scopelliti, Rosario'
'Fadaei, Farzaneh T.'
'Solari, Euro'
'Severin, Kay'

_publ_section_title
;
 Large heterometallic coordination cages with gyrobifastigium-like
 geometry.
;
_journal_issue 75
_journal_name_full 'Chemical communications (Cambridge, England)'
_journal_page_first 11243
_journal_page_last 11246
_journal_paper_doi 10.1039/c6cc06066h
_journal_volume 52
_journal_year 2016
_chemical_formula_moiety 'C392 H368 B8 Fe4 N40 O24 P16 Pt8, 16(C F3 O3 S)'
_chemical_formula_sum 'C408 H368 B8 F48 Fe4 N40 O72 P16 Pt8 S16'
_chemical_formula_weight 10774.48
_chemical_name_systematic gc2_222
_space_group_crystal_system triclinic
_space_group_IT_number 2
_space_group_name_Hall '-P 1'
_space_group_name_H-M_alt 'P -1'
_symmetry_cell_setting triclinic
_symmetry_space_group_name_H-M 'P -1'
_atom_sites_solution_hydrogens geom
_audit_creation_date 2016-03-16
_audit_creation_method SHELXL-2014/7
_audit_update_record
;
2016-07-13 deposited with the CCDC.
2016-08-19 downloaded from the CCDC.
;
_cell_angle_alpha 101.861(4)
_cell_angle_beta 92.914(4)
_cell_angle_gamma 104.120(4)
_cell_formula_units_Z 2
_cell_length_a 28.3614(16)
_cell_length_b 28.8276(11)
_cell_length_c 41.0379(16)
_cell_measurement_reflns_used 15502
_cell_measurement_temperature 139.99(14)
_cell_measurement_theta_max 50.2320
_cell_measurement_theta_min 3.5050
_cell_volume 31663(3)
_computing_cell_refinement 'CrysAlisPro 1.171.38.41 (Rigaku OD, 2015)'
_computing_data_collection 'CrysAlisPro 1.171.38.41 (Rigaku OD, 2015)'
_computing_data_reduction 'CrysAlisPro 1.171.38.41 (Rigaku OD, 2015)'
_computing_structure_refinement 'SHELXL-2014/7 (Sheldrick, 2014)'
_diffrn_ambient_temperature 139.99(14)
_diffrn_detector 'CCD plate'
_diffrn_detector_area_resol_mean 5.1333
_diffrn_detector_type Atlas
_diffrn_measured_fraction_theta_full 0.970
_diffrn_measured_fraction_theta_max 0.970
_diffrn_measurement_details
;
List of Runs (angles in degrees, time in seconds):

  # Type    Start    End  Width  t~exp~   \w     \q     \k     \f   Frames
#--------------------------------------------------------------------------
  1  \w    -24.00  30.00   1.00   12.50    --    0.00 -77.00 120.00   54
  2  \w    -15.00  85.00   1.00   50.00    --   60.31 -77.00  30.00  100
  3  \w     26.00  80.00   1.00   50.00    --   60.31 -77.00 -30.00   54
  4  \w     23.00 115.00   1.00   50.00    --   60.31-125.00 -60.00   92
  5  \w     57.00  89.00   1.00   50.00    --   60.31-125.00-180.00   32
  6  \w    -16.00  66.00   1.00   50.00    --   60.31 -77.00 -60.00   82
  7  \w    -12.00  81.00   1.00   50.00    --   60.31 -37.00  60.00   93
  8  \w     89.00 131.00   1.00   50.00    --   60.31  37.00 -30.00   42
  9  \w     96.00 121.00   1.00   50.00    --   60.31  37.00 -60.00   25
 10  \w     31.00 132.00   1.00   50.00    --   60.31  77.00-150.00  101
 11  \w      4.00  69.00   1.00   12.50    --    0.00  37.00 -30.00   65
 12  \w    -21.00  69.00   1.00   12.50    --    0.00  37.00 -90.00   90
 13  \w     -9.00  39.00   1.00   50.00    --   60.31 -37.00 150.00   48
;
_diffrn_measurement_device_type 'SuperNova, Dual, Cu at zero, Atlas'
_diffrn_measurement_method '\w scans'
_diffrn_orient_matrix_type 'CrysAlisPro convention (1999,Acta A55,543-557)'
_diffrn_orient_matrix_UB_11 -0.0329998000
_diffrn_orient_matrix_UB_12 0.0004298000
_diffrn_orient_matrix_UB_13 0.0286833000
_diffrn_orient_matrix_UB_21 0.0377401000
_diffrn_orient_matrix_UB_22 -0.0148037000
_diffrn_orient_matrix_UB_23 0.0213051000
_diffrn_orient_matrix_UB_31 0.0256878000
_diffrn_orient_matrix_UB_32 0.0545822000
_diffrn_orient_matrix_UB_33 0.0145472000
_diffrn_radiation_type CuK\a
_diffrn_radiation_wavelength 1.54178
_diffrn_reflns_av_unetI/netI 0.1853
_diffrn_reflns_Laue_measured_fraction_full 0.970
_diffrn_reflns_Laue_measured_fraction_max 0.970
_diffrn_reflns_limit_h_max 28
_diffrn_reflns_limit_h_min -28
_diffrn_reflns_limit_k_max 29
_diffrn_reflns_limit_k_min -29
_diffrn_reflns_limit_l_max 41
_diffrn_reflns_limit_l_min 0
_diffrn_reflns_number 67589
_diffrn_reflns_point_group_measured_fraction_full 0.970
_diffrn_reflns_point_group_measured_fraction_max 0.970
_diffrn_reflns_theta_full 51.608
_diffrn_reflns_theta_max 51.608
_diffrn_reflns_theta_min 3.351
_exptl_absorpt_coefficient_mu 5.374
_exptl_absorpt_correction_T_max 0.824
_exptl_absorpt_correction_T_min 0.314
_exptl_absorpt_correction_type gaussian
_exptl_absorpt_process_details
;
CrysAlisPro 1.171.38.41 (Rigaku Oxford Diffraction, 2015)
Numerical absorption correction based on gaussian integration over
			a multifaceted crystal model
Empirical absorption correction using spherical harmonics,
 implemented in SCALE3 ABSPACK scaling algorithm.
;
_exptl_crystal_colour 'clear light orange'
_exptl_crystal_colour_lustre clear
_exptl_crystal_colour_modifier light
_exptl_crystal_colour_primary orange
_exptl_crystal_density_diffrn 1.130
_exptl_crystal_description prismatic
_exptl_crystal_F_000 10736
_exptl_crystal_size_max 0.322
_exptl_crystal_size_mid 0.148
_exptl_crystal_size_min 0.036
_refine_diff_density_max 1.358
_refine_diff_density_min -1.350
_refine_diff_density_rms 0.155
_refine_ls_extinction_method none
_refine_ls_goodness_of_fit_ref 1.022
_refine_ls_hydrogen_treatment constr
_refine_ls_matrix_type full
_refine_ls_number_parameters 2775
_refine_ls_number_reflns 67589
_refine_ls_number_restraints 9293
_refine_ls_restrained_S_all 0.993
_refine_ls_R_factor_all 0.2662
_refine_ls_R_factor_gt 0.1667
_refine_ls_shift/su_max 0.036
_refine_ls_shift/su_mean 0.000
_refine_ls_structure_factor_coef Fsqd
_refine_ls_weighting_details 'w=1/[\s^2^(Fo^2^)+(0.1000P)^2^+1000.0000P] where P=(Fo^2^+2Fc^2^)/3'
_refine_ls_weighting_scheme calc
_refine_ls_wR_factor_gt 0.3590
_refine_ls_wR_factor_ref 0.4339
_reflns_Friedel_coverage 0.000
_reflns_number_gt 26255
_reflns_number_total 67589
_reflns_threshold_expression 'I > 2\s(I)'
_cod_data_source_file c6cc06066h2.cif
_cod_data_source_block global
_cod_database_code 7124991
_shelx_shelxl_version_number 2014/7
_chemical_oxdiff_formula 'C306 H276 B6 N30 O54 F36 P12 S12 Fe3 Pt6'
_shelx_space_group_comment
;
The symmetry employed for this shelxl refinement is uniquely defined
by the following loop, which should always be used as a source of
symmetry information in preference to the above space-group names.
They are only intended as comments.
;
_oxdiff_exptl_absorpt_empirical_full_min 0.512
_oxdiff_exptl_absorpt_empirical_full_max 2.309
_oxdiff_exptl_absorpt_empirical_details
;
Empirical correction (ABSPACK) includes:
- Absorption correction using spherical harmonics
- Frame scaling
;
_reflns_odcompleteness_completeness 96.57
_reflns_odcompleteness_theta 51.67
_reflns_odcompleteness_iscentric 1

loop_
_space_group_symop_operation_xyz
'x, y, z'
'-x, -y, -z'

loop_
_atom_site_label
_atom_site_type_symbol
_atom_site_fract_x
_atom_site_fract_y
_atom_site_fract_z
_atom_site_U_iso_or_equiv
_atom_site_adp_type
_atom_site_occupancy
_atom_site_site_symmetry_order
_atom_site_calc_flag
_atom_site_refinement_flags_posn
_atom_site_refinement_flags_adp
_atom_site_refinement_flags_occupancy
Pt01 Pt 0.57320(5) 0.78358(5) 0.20899(4) 0.0997(5) Uani 1 1 d . . .
Pt02 Pt -0.11590(5) 0.01714(5) 0.31764(4) 0.0969(5) Uani 1 1 d . . .
Pt03 Pt 0.56956(6) 0.19879(6) 0.38293(4) 0.1047(5) Uani 1 1 d . . .
Pt04 Pt 0.20819(6) 0.28216(6) 0.57502(4) 0.1053(5) Uani 1 1 d . . .
Pt05 Pt 0.22681(5) 0.87342(5) 0.39380(4) 0.1041(5) Uani 1 1 d . . .
Pt06 Pt 0.59257(6) 0.31047(6) 0.07207(4) 0.1120(5) Uani 1 1 d . U .
Pt07 Pt -0.10463(6) 0.60831(6) 0.13945(4) 0.1153(6) Uani 1 1 d . . .
Pt08 Pt -0.12432(7) 0.12741(6) 0.01031(5) 0.1320(7) Uani 1 1 d . . .
Fe09 Fe 0.41078(19) 0.54475(18) 0.40630(14) 0.1003(16) Uani 1 1 d . U .
Fe0A Fe 0.0335(2) 0.45046(19) 0.36628(15) 0.1110(18) Uani 1 1 d . U .
Fe0B Fe 0.2318(2) 0.1668(3) 0.19210(17) 0.133(2) Uani 1 1 d . U .
Fe0C Fe 0.2358(2) 0.4500(2) 0.1115(2) 0.146(3) Uani 1 1 d . U .
C42_1 C 0.2946(12) 0.6054(15) 0.4321(11) 0.20(2) Uiso 1 1 d D U .
H42A_1 H 0.2690 0.5902 0.4439 0.302 Uiso 1 1 calc R U .
H42B_1 H 0.3130 0.6363 0.4460 0.302 Uiso 1 1 calc R U .
H42C_1 H 0.2806 0.6109 0.4119 0.302 Uiso 1 1 calc R U .
C41_1 C 0.3280(9) 0.5724(9) 0.4236(6) 0.161(15) Uiso 1 1 d D U .
N4_1 N 0.3651(8) 0.5822(8) 0.4081(6) 0.120(8) Uiso 1 1 d D U .
O2_1 O 0.3758(7) 0.6275(8) 0.3980(6) 0.148(9) Uiso 1 1 d D U .
B_1 B 0.4183(8) 0.6397(9) 0.3814(6) 0.115(12) Uiso 1 1 d D U .
O3_1 O 0.4192(8) 0.5981(7) 0.3544(5) 0.133(8) Uiso 1 1 d D U .
N3_1 N 0.4171(9) 0.5521(8) 0.3627(5) 0.127(9) Uiso 1 1 d D U .
C31_1 C 0.4176(9) 0.5173(9) 0.3385(8) 0.209(18) Uiso 1 1 d D U .
C32_1 C 0.4221(14) 0.5249(14) 0.3034(7) 0.171(17) Uiso 1 1 d D U .
H32A_1 H 0.4218 0.4944 0.2886 0.257 Uiso 1 1 calc R U .
H32B_1 H 0.3951 0.5365 0.2964 0.257 Uiso 1 1 calc R U .
H32C_1 H 0.4522 0.5488 0.3031 0.257 Uiso 1 1 calc R U .
O1_1 O 0.4624(7) 0.6464(8) 0.4045(5) 0.140(8) Uiso 1 1 d D U .
N5_1 N 0.4598(7) 0.6057(8) 0.4219(5) 0.103(7) Uiso 1 1 d D U .
C51_1 C 0.4916(9) 0.6115(9) 0.4452(6) 0.125(12) Uiso 1 1 d D U .
C52_1 C 0.5308(12) 0.6588(14) 0.4572(10) 0.21(2) Uiso 1 1 d D U .
H52A_1 H 0.5518 0.6559 0.4754 0.316 Uiso 1 1 calc R U .
H52B_1 H 0.5497 0.6655 0.4391 0.316 Uiso 1 1 calc R U .
H52C_1 H 0.5160 0.6851 0.4647 0.316 Uiso 1 1 calc R U .
C1_1 C 0.4189(6) 0.6828(6) 0.3666(4) 0.102(9) Uiso 1 1 d D U .
C2_1 C 0.3889(7) 0.7144(7) 0.3764(5) 0.100(9) Uiso 1 1 d D U .
H2_1 H 0.3679 0.7077 0.3925 0.120 Uiso 1 1 calc R U .
C6_1 C 0.3889(8) 0.7557(8) 0.3630(6) 0.105(9) Uiso 1 1 d D U .
C14_1 C 0.3537(9) 0.7842(9) 0.3711(6) 0.118(11) Uiso 1 1 d D U .
C15_1 C 0.3300(9) 0.8004(10) 0.3463(6) 0.103(10) Uiso 1 1 d D U .
H15_1 H 0.3377 0.7937 0.3243 0.124 Uiso 1 1 calc R U .
C16_1 C 0.2954(9) 0.8259(9) 0.3544(6) 0.100(9) Uiso 1 1 d D U .
H16_1 H 0.2829 0.8387 0.3378 0.120 Uiso 1 1 calc R U .
N2_1 N 0.2780(7) 0.8338(7) 0.3850(6) 0.094(7) Uiso 1 1 d D U .
C12_1 C 0.2996(8) 0.8162(8) 0.4080(6) 0.126(12) Uiso 1 1 d D U .
H12_1 H 0.2896 0.8210 0.4294 0.151 Uiso 1 1 calc R U .
C13_1 C 0.3359(8) 0.7911(8) 0.4019(6) 0.111(10) Uiso 1 1 d D U .
H13_1 H 0.3481 0.7788 0.4189 0.133 Uiso 1 1 calc R U .
C5_1 C 0.4201(8) 0.7653(8) 0.3390(6) 0.101(9) Uiso 1 1 d D U .
H5_1 H 0.4209 0.7922 0.3296 0.122 Uiso 1 1 calc R U .
C4_1 C 0.4512(8) 0.7338(8) 0.3283(6) 0.098(9) Uiso 1 1 d D U .
C3_1 C 0.4503(9) 0.6931(8) 0.3429(6) 0.103(10) Uiso 1 1 d D U .
H3_1 H 0.4711 0.6732 0.3364 0.124 Uiso 1 1 calc R U .
C9_1 C 0.4807(8) 0.7419(9) 0.2993(5) 0.104(9) Uiso 1 1 d D U .
C8_1 C 0.4595(8) 0.7572(8) 0.2721(6) 0.108(10) Uiso 1 1 d D U .
H8_1 H 0.4275 0.7603 0.2715 0.130 Uiso 1 1 calc R U .
C7_1 C 0.4880(8) 0.7673(7) 0.2469(5) 0.092(9) Uiso 1 1 d D U .
H7_1 H 0.4741 0.7765 0.2290 0.111 Uiso 1 1 calc R U .
N1_1 N 0.5351(7) 0.7645(7) 0.2467(5) 0.091(7) Uiso 1 1 d D U .
C11_1 C 0.5532(8) 0.7505(8) 0.2724(5) 0.077(7) Uiso 1 1 d D U .
H11_1 H 0.5852 0.7479 0.2722 0.092 Uiso 1 1 calc R U .
C10_1 C 0.5297(8) 0.7392(9) 0.2995(6) 0.089(8) Uiso 1 1 d D U .
H10_1 H 0.5452 0.7304 0.3169 0.107 Uiso 1 1 calc R U .
C42_2 C 0.2972(12) 0.3412(11) 0.0616(8) 0.138(14) Uiso 1 1 d D U .
H42A_2 H 0.2780 0.3106 0.0480 0.207 Uiso 1 1 calc R U .
H42B_2 H 0.3183 0.3587 0.0481 0.207 Uiso 1 1 calc R U .
H42C_2 H 0.3167 0.3351 0.0793 0.207 Uiso 1 1 calc R U .
C41_2 C 0.2642(8) 0.3713(9) 0.0763(6) 0.138(13) Uiso 1 1 d D U .
N4_2 N 0.2795(9) 0.4134(8) 0.0953(6) 0.141(10) Uiso 1 1 d D U .
O2_2 O 0.3308(8) 0.4340(8) 0.1001(6) 0.157(10) Uiso 1 1 d D U .
B_2 B 0.3495(10) 0.4771(9) 0.1254(6) 0.158(15) Uiso 1 1 d D U .
O3_2 O 0.3288(10) 0.4704(11) 0.1562(6) 0.207(13) Uiso 1 1 d D U .
N3_2 N 0.2766(10) 0.4625(11) 0.1546(6) 0.192(12) Uiso 1 1 d D U .
C31_2 C 0.2565(9) 0.4618(9) 0.1812(8) 0.225(19) Uiso 1 1 d D U .
C32_2 C 0.2853(17) 0.4744(17) 0.2149(7) 0.22(2) Uiso 1 1 d D U .
H32A_2 H 0.2633 0.4717 0.2318 0.328 Uiso 1 1 calc R U .
H32B_2 H 0.3054 0.4521 0.2154 0.328 Uiso 1 1 calc R U .
H32C_2 H 0.3056 0.5074 0.2190 0.328 Uiso 1 1 calc R U .
O1_2 O 0.3301(10) 0.5159(10) 0.1157(9) 0.250(15) Uiso 1 1 d D U .
N5_2 N 0.2779(11) 0.5046(10) 0.1039(8) 0.197(13) Uiso 1 1 d D U .
C51_2 C 0.2617(10) 0.5387(13) 0.0988(6) 0.211(19) Uiso 1 1 d D U .
C52_2 C 0.293(2) 0.5888(12) 0.0988(14) 0.28(3) Uiso 1 1 d D U .
H52A_2 H 0.2729 0.6095 0.0943 0.420 Uiso 1 1 calc R U .
H52B_2 H 0.3119 0.6029 0.1203 0.420 Uiso 1 1 calc R U .
H52C_2 H 0.3151 0.5862 0.0818 0.420 Uiso 1 1 calc R U .
C1_2 C 0.4037(7) 0.4935(8) 0.1277(4) 0.109(10) Uiso 1 1 d D U .
C2_2 C 0.4321(8) 0.4608(9) 0.1173(6) 0.140(13) Uiso 1 1 d D U .
H2_2 H 0.4164 0.4277 0.1097 0.168 Uiso 1 1 calc R U .
C6_2 C 0.4835(7) 0.4759(7) 0.1179(7) 0.108(10) Uiso 1 1 d D U .
C14_2 C 0.5097(8) 0.4393(8) 0.1066(6) 0.103(9) Uiso 1 1 d D U .
C15_2 C 0.5582(8) 0.4438(9) 0.1192(7) 0.116(11) Uiso 1 1 d D U .
H15_2 H 0.5756 0.4725 0.1342 0.139 Uiso 1 1 calc R U .
C16_2 C 0.5800(8) 0.4059(8) 0.1096(7) 0.101(9) Uiso 1 1 d D U .
H16_2 H 0.6107 0.4089 0.1202 0.121 Uiso 1 1 calc R U .
N2_2 N 0.5594(7) 0.3647(7) 0.0857(5) 0.079(6) Uiso 1 1 d D U .
C12_2 C 0.5121(8) 0.3605(8) 0.0747(5) 0.097(9) Uiso 1 1 d D U .
H12_2 H 0.4957 0.3320 0.0592 0.116 Uiso 1 1 calc R U .
C13_2 C 0.4867(8) 0.3952(8) 0.0845(6) 0.093(9) Uiso 1 1 d D U .
H13_2 H 0.4541 0.3890 0.0764 0.111 Uiso 1 1 calc R U .
C5_2 C 0.5076(8) 0.5239(7) 0.1335(7) 0.101(9) Uiso 1 1 d D U .
H5_2 H 0.5414 0.5334 0.1386 0.121 Uiso 1 1 calc R U .
C4_2 C 0.4792(7) 0.5581(7) 0.1413(6) 0.090(8) Uiso 1 1 d D U .
C3_2 C 0.4277(8) 0.5417(8) 0.1402(7) 0.113(10) Uiso 1 1 d D U .
H3_2 H 0.4099 0.5641 0.1481 0.135 Uiso 1 1 calc R U .
C9_2 C 0.5029(8) 0.6119(7) 0.1565(6) 0.095(9) Uiso 1 1 d D U .
C8_2 C 0.5498(8) 0.6263(8) 0.1756(6) 0.103(10) Uiso 1 1 d D U .
H8_2 H 0.5669 0.6036 0.1789 0.124 Uiso 1 1 calc R U .
C7_2 C 0.5679(8) 0.6761(8) 0.1888(5) 0.101(9) Uiso 1 1 d D U .
H7_2 H 0.5983 0.6863 0.2014 0.122 Uiso 1 1 calc R U .
N1_2 N 0.5454(7) 0.7111(6) 0.1851(5) 0.082(6) Uiso 1 1 d D U .
C11_2 C 0.5027(8) 0.6965(8) 0.1656(6) 0.093(9) Uiso 1 1 d D U .
H11_2 H 0.4880 0.7204 0.1614 0.112 Uiso 1 1 calc R U .
C10_2 C 0.4793(9) 0.6480(8) 0.1515(8) 0.127(12) Uiso 1 1 d D U .
H10_2 H 0.4489 0.6394 0.1390 0.152 Uiso 1 1 calc R U .
C42_3 C 0.1207(14) 0.5780(13) 0.4305(9) 0.19(2) Uiso 1 1 d D U .
H42A_3 H 0.1398 0.5778 0.4504 0.288 Uiso 1 1 calc R U .
H42B_3 H 0.1419 0.5923 0.4156 0.288 Uiso 1 1 calc R U .
H42C_3 H 0.0975 0.5969 0.4362 0.288 Uiso 1 1 calc R U .
C41_3 C 0.0938(9) 0.5261(10) 0.4133(6) 0.185(16) Uiso 1 1 d D U .
N4_3 N 0.0660(8) 0.5158(8) 0.3864(6) 0.127(9) Uiso 1 1 d D U .
O2_3 O 0.0592(9) 0.5553(8) 0.3723(5) 0.165(10) Uiso 1 1 d D U .
B_3 B 0.0347(9) 0.5429(9) 0.3396(6) 0.156(15) Uiso 1 1 d D U .
O3_3 O -0.0156(8) 0.5143(9) 0.3392(7) 0.185(11) Uiso 1 1 d D U .
N3_3 N -0.0207(8) 0.4758(10) 0.3567(7) 0.161(11) Uiso 1 1 d D U .
C31_3 C -0.0634(11) 0.4534(9) 0.3604(6) 0.193(17) Uiso 1 1 d D U .
C32_3 C -0.1082(10) 0.4696(15) 0.3536(11) 0.189(19) Uiso 1 1 d D U .
H32A_3 H -0.1363 0.4466 0.3583 0.284 Uiso 1 1 calc R U .
H32B_3 H -0.1054 0.5014 0.3677 0.284 Uiso 1 1 calc R U .
H32C_3 H -0.1119 0.4714 0.3306 0.284 Uiso 1 1 calc R U .
O1_3 O 0.0583(9) 0.5088(9) 0.3179(6) 0.179(11) Uiso 1 1 d D U .
N5_3 N 0.0573(9) 0.4615(9) 0.3266(6) 0.136(9) Uiso 1 1 d D U .
C51_3 C 0.0706(9) 0.4313(8) 0.3059(7) 0.194(17) Uiso 1 1 d D U .
C52_3 C 0.0903(13) 0.4398(14) 0.2738(7) 0.154(15) Uiso 1 1 d D U .
H52A_3 H 0.0980 0.4106 0.2620 0.232 Uiso 1 1 calc R U .
H52B_3 H 0.0662 0.4476 0.2601 0.232 Uiso 1 1 calc R U .
H52C_3 H 0.1193 0.4665 0.2786 0.232 Uiso 1 1 calc R U .
C1_3 C 0.0381(6) 0.5859(7) 0.3241(5) 0.101(9) Uiso 1 1 d D U .
C2_3 C 0.0679(7) 0.6323(7) 0.3392(5) 0.096(9) Uiso 1 1 d D U .
H2_3 H 0.0859 0.6361 0.3596 0.115 Uiso 1 1 calc R U .
C6_3 C 0.0722(8) 0.6740(7) 0.3253(5) 0.095(9) Uiso 1 1 d D U .
C14_3 C 0.1060(9) 0.7201(8) 0.3418(6) 0.112(10) Uiso 1 1 d D U .
C15_3 C 0.1332(9) 0.7506(9) 0.3228(6) 0.106(10) Uiso 1 1 d D U .
H15_3 H 0.1287 0.7416 0.2996 0.127 Uiso 1 1 calc R U .
C16_3 C 0.1665(9) 0.7939(9) 0.3390(6) 0.102(10) Uiso 1 1 d D U .
H16_3 H 0.1829 0.8145 0.3261 0.123 Uiso 1 1 calc R U .
N2_3 N 0.1765(7) 0.8079(7) 0.3729(6) 0.098(7) Uiso 1 1 d D U .
C12_3 C 0.1506(9) 0.7786(9) 0.3910(6) 0.130(12) Uiso 1 1 d D U .
H12_3 H 0.1563 0.7878 0.4142 0.156 Uiso 1 1 calc R U .
C13_3 C 0.1157(10) 0.7348(9) 0.3764(6) 0.151(14) Uiso 1 1 d D U .
H13_3 H 0.0989 0.7156 0.3898 0.181 Uiso 1 1 calc R U .
C5_3 C 0.0468(9) 0.6683(8) 0.2944(6) 0.102(10) Uiso 1 1 d D U .
H5_3 H 0.0505 0.6945 0.2839 0.123 Uiso 1 1 calc R U .
C4_3 C 0.0146(9) 0.6214(8) 0.2789(6) 0.116(10) Uiso 1 1 d D U .
C3_3 C 0.0107(10) 0.5811(9) 0.2944(6) 0.122(11) Uiso 1 1 d D U .
H3_3 H -0.0107 0.5510 0.2842 0.147 Uiso 1 1 calc R U .
C9_3 C -0.0141(8) 0.6157(10) 0.2458(5) 0.116(10) Uiso 1 1 d D U .
C8_3 C 0.0084(8) 0.6425(8) 0.2222(5) 0.105(10) Uiso 1 1 d D U .
H8_3 H 0.0402 0.6624 0.2269 0.126 Uiso 1 1 calc R U .
C7_3 C -0.0188(8) 0.6377(7) 0.1927(5) 0.085(8) Uiso 1 1 d D U .
H7_3 H -0.0044 0.6546 0.1772 0.103 Uiso 1 1 calc R U .
N1_3 N -0.0652(8) 0.6098(8) 0.1846(5) 0.104(8) Uiso 1 1 d D U .
C11_3 C -0.0851(9) 0.5848(10) 0.2068(6) 0.117(11) Uiso 1 1 d D U .
H11_3 H -0.1165 0.5643 0.2007 0.140 Uiso 1 1 calc R U .
C10_3 C -0.0628(8) 0.5870(9) 0.2380(6) 0.095(9) Uiso 1 1 d D U .
H10_3 H -0.0790 0.5704 0.2531 0.114 Uiso 1 1 calc R U .
C42_4 C 0.1830(15) 0.3105(11) 0.0497(9) 0.190(19) Uiso 1 1 d D U .
H42A_4 H 0.2042 0.2904 0.0414 0.285 Uiso 1 1 calc R U .
H42B_4 H 0.1603 0.2937 0.0626 0.285 Uiso 1 1 calc R U .
H42C_4 H 0.1655 0.3169 0.0312 0.285 Uiso 1 1 calc R U .
C41_4 C 0.2129(8) 0.3580(10) 0.0713(7) 0.127(12) Uiso 1 1 d D U .
N4_4 N 0.1956(9) 0.3922(8) 0.0859(7) 0.149(10) Uiso 1 1 d D U .
O2_4 O 0.1433(9) 0.3805(9) 0.0850(7) 0.193(12) Uiso 1 1 d D U .
B_4 B 0.1228(10) 0.4186(10) 0.1000(6) 0.189(17) Uiso 1 1 d D U .
O3_4 O 0.1394(10) 0.4337(11) 0.1355(6) 0.206(13) Uiso 1 1 d D U .
N3_4 N 0.1907(10) 0.4438(11) 0.1452(6) 0.167(11) Uiso 1 1 d D U .
C31_4 C 0.2052(9) 0.4498(11) 0.1754(8) 0.193(17) Uiso 1 1 d D U .
C32_4 C 0.1720(19) 0.4453(18) 0.2025(9) 0.26(3) Uiso 1 1 d D U .
H32A_4 H 0.1913 0.4515 0.2236 0.395 Uiso 1 1 calc R U .
H32B_4 H 0.1530 0.4688 0.2034 0.395 Uiso 1 1 calc R U .
H32C_4 H 0.1506 0.4128 0.1978 0.395 Uiso 1 1 calc R U .
O1_4 O 0.1432(11) 0.4613(10) 0.0856(8) 0.258(16) Uiso 1 1 d D U .
N5_4 N 0.1967(11) 0.4832(11) 0.0929(8) 0.200(13) Uiso 1 1 d D U .
C51_4 C 0.2110(10) 0.5270(12) 0.0925(8) 0.226(19) Uiso 1 1 d D U .
C52_4 C 0.177(2) 0.5575(17) 0.0866(15) 0.36(4) Uiso 1 1 d D U .
H52A_4 H 0.1951 0.5904 0.0873 0.546 Uiso 1 1 calc R U .
H52B_4 H 0.1581 0.5436 0.0651 0.546 Uiso 1 1 calc R U .
H52C_4 H 0.1547 0.5578 0.1037 0.546 Uiso 1 1 calc R U .
C1_4 C 0.0685(8) 0.4071(9) 0.0927(5) 0.160(14) Uiso 1 1 d D U .
C2_4 C 0.0425(9) 0.4432(10) 0.0991(6) 0.165(15) Uiso 1 1 d D U .
H2_4 H 0.0599 0.4752 0.1091 0.198 Uiso 1 1 calc R U .
C6_4 C -0.0085(9) 0.4338(8) 0.0912(8) 0.161(14) Uiso 1 1 d D U .
C14_4 C -0.0318(10) 0.4730(9) 0.1015(8) 0.153(13) Uiso 1 1 d D U .
C15_4 C -0.0083(11) 0.5217(10) 0.1002(9) 0.174(16) Uiso 1 1 d D U .
H15_4 H 0.0223 0.5286 0.0924 0.209 Uiso 1 1 calc R U .
C16_4 C -0.0306(11) 0.5592(10) 0.1103(9) 0.166(15) Uiso 1 1 d D U .
H16_4 H -0.0142 0.5907 0.1087 0.199 Uiso 1 1 calc R U .
N2_4 N -0.0749(8) 0.5529(7) 0.1223(5) 0.090(7) Uiso 1 1 d D U .
C12_4 C -0.0966(9) 0.5064(9) 0.1238(6) 0.142(13) Uiso 1 1 d D U .
H12_4 H -0.1270 0.5003 0.1318 0.170 Uiso 1 1 calc R U .
C13_4 C -0.0767(9) 0.4669(9) 0.1141(7) 0.130(12) Uiso 1 1 d D U .
H13_4 H -0.0938 0.4359 0.1160 0.156 Uiso 1 1 calc R U .
C5_4 C -0.0348(9) 0.3855(8) 0.0786(7) 0.122(11) Uiso 1 1 d D U .
H5_4 H -0.0686 0.3776 0.0740 0.146 Uiso 1 1 calc R U .
C4_4 C -0.0094(9) 0.3480(8) 0.0730(8) 0.166(14) Uiso 1 1 d D U .
C3_4 C 0.0417(9) 0.3592(10) 0.0800(9) 0.172(16) Uiso 1 1 d D U .
H3_4 H 0.0576 0.3342 0.0761 0.207 Uiso 1 1 calc R U .
C9_4 C -0.0379(9) 0.2957(8) 0.0570(8) 0.147(13) Uiso 1 1 d D U .
C8_4 C -0.0848(9) 0.2769(9) 0.0674(6) 0.118(11) Uiso 1 1 d D U .
H8_4 H -0.0988 0.2965 0.0828 0.142 Uiso 1 1 calc R U .
C7_4 C -0.1080(9) 0.2285(9) 0.0535(6) 0.119(11) Uiso 1 1 d D U .
H7_4 H -0.1390 0.2159 0.0594 0.143 Uiso 1 1 calc R U .
N1_4 N -0.0886(8) 0.1984(7) 0.0320(6) 0.106(8) Uiso 1 1 d D U .
C11_4 C -0.0437(10) 0.2169(9) 0.0239(7) 0.128(12) Uiso 1 1 d D U .
H11_4 H -0.0298 0.1955 0.0098 0.153 Uiso 1 1 calc R U .
C10_4 C -0.0163(10) 0.2648(10) 0.0347(8) 0.144(13) Uiso 1 1 d D U .
H10_4 H 0.0143 0.2760 0.0279 0.173 Uiso 1 1 calc R U .
C42_5 C 0.2850(16) 0.2959(13) 0.2700(9) 0.20(2) Uiso 1 1 d D U .
H42A_5 H 0.2628 0.3118 0.2819 0.296 Uiso 1 1 calc R U .
H42B_5 H 0.3057 0.2870 0.2855 0.296 Uiso 1 1 calc R U .
H42C_5 H 0.3047 0.3180 0.2584 0.296 Uiso 1 1 calc R U .
C41_5 C 0.2564(9) 0.2506(11) 0.2451(7) 0.23(2) Uiso 1 1 d D U .
N4_5 N 0.2755(10) 0.2221(10) 0.2257(7) 0.186(12) Uiso 1 1 d D U .
O2_5 O 0.3259(10) 0.2378(9) 0.2207(7) 0.205(13) Uiso 1 1 d D U .
B_5 B 0.3453(10) 0.1997(10) 0.2040(7) 0.209(18) Uiso 1 1 d D U .
O3_5 O 0.3246(11) 0.1878(13) 0.1692(6) 0.270(17) Uiso 1 1 d D U .
N3_5 N 0.2752(11) 0.1885(11) 0.1625(6) 0.188(12) Uiso 1 1 d D U .
C31_5 C 0.2612(9) 0.1899(9) 0.1331(8) 0.198(17) Uiso 1 1 d D U .
C32_5 C 0.2969(16) 0.2013(16) 0.1084(8) 0.21(2) Uiso 1 1 d D U .
H32A_5 H 0.2796 0.2007 0.0875 0.309 Uiso 1 1 calc R U .
H32B_5 H 0.3187 0.2333 0.1169 0.309 Uiso 1 1 calc R U .
H32C_5 H 0.3155 0.1773 0.1048 0.309 Uiso 1 1 calc R U .
O1_5 O 0.3245(11) 0.1558(10) 0.2173(8) 0.252(16) Uiso 1 1 d D U .
N5_5 N 0.2729(12) 0.1309(10) 0.2052(8) 0.222(14) Uiso 1 1 d D U .
C51_5 C 0.2539(12) 0.0884(12) 0.2062(8) 0.33(3) Uiso 1 1 d D U .
C52_5 C 0.280(3) 0.0555(18) 0.2194(17) 0.39(4) Uiso 1 1 d D U .
H52A_5 H 0.2576 0.0239 0.2176 0.580 Uiso 1 1 calc R U .
H52B_5 H 0.3067 0.0518 0.2066 0.580 Uiso 1 1 calc R U .
H52C_5 H 0.2921 0.0697 0.2424 0.580 Uiso 1 1 calc R U .
C1_5 C 0.3996(8) 0.2099(6) 0.2078(6) 0.133(12) Uiso 1 1 d D U .
C2_5 C 0.4292(8) 0.2238(8) 0.1832(6) 0.121(11) Uiso 1 1 d D U .
H2_5 H 0.4141 0.2265 0.1633 0.145 Uiso 1 1 calc R U .
C6_5 C 0.4806(8) 0.2338(10) 0.1870(5) 0.107(10) Uiso 1 1 d D U .
C14_5 C 0.5078(8) 0.2478(10) 0.1602(5) 0.114(10) Uiso 1 1 d D U .
C15_5 C 0.4865(10) 0.2347(11) 0.1265(6) 0.131(12) Uiso 1 1 d D U .
H15_5 H 0.4553 0.2138 0.1209 0.157 Uiso 1 1 calc R U .
C16_5 C 0.5119(10) 0.2529(10) 0.1019(6) 0.121(11) Uiso 1 1 d D U .
H16_5 H 0.4973 0.2429 0.0799 0.146 Uiso 1 1 calc R U .
N2_5 N 0.5576(8) 0.2850(8) 0.1084(5) 0.108(8) Uiso 1 1 d D U .
C12_5 C 0.5771(8) 0.2967(8) 0.1407(6) 0.092(9) Uiso 1 1 d D U .
H12_5 H 0.6085 0.3175 0.1460 0.110 Uiso 1 1 calc R U .
C13_5 C 0.5538(8) 0.2802(8) 0.1666(6) 0.121(11) Uiso 1 1 d D U .
H13_5 H 0.5692 0.2909 0.1884 0.145 Uiso 1 1 calc R U .
C5_5 C 0.5036(8) 0.2316(10) 0.2171(5) 0.108(10) Uiso 1 1 d D U .
H5_5 H 0.5375 0.2411 0.2212 0.130 Uiso 1 1 calc R U .
C4_5 C 0.4741(8) 0.2145(10) 0.2417(5) 0.119(11) Uiso 1 1 d D U .
C3_5 C 0.4229(8) 0.2041(11) 0.2365(6) 0.127(12) Uiso 1 1 d D U .
H3_5 H 0.4042 0.1930 0.2527 0.153 Uiso 1 1 calc R U .
C9_5 C 0.4982(9) 0.2105(10) 0.2744(6) 0.118(11) Uiso 1 1 d D U .
C8_5 C 0.5435(9) 0.2455(9) 0.2894(6) 0.126(12) Uiso 1 1 d D U .
H8_5 H 0.5597 0.2702 0.2794 0.151 Uiso 1 1 calc R U .
C7_5 C 0.5606(9) 0.2392(9) 0.3199(6) 0.122(11) Uiso 1 1 d D U .
H7_5 H 0.5900 0.2610 0.3300 0.147 Uiso 1 1 calc R U .
N1_5 N 0.5396(8) 0.2050(8) 0.3371(5) 0.095(7) Uiso 1 1 d D U .
C11_5 C 0.4974(10) 0.1737(10) 0.3219(7) 0.132(12) Uiso 1 1 d D U .
H11_5 H 0.4821 0.1495 0.3325 0.158 Uiso 1 1 calc R U .
C10_5 C 0.4749(9) 0.1751(9) 0.2916(6) 0.112(10) Uiso 1 1 d D U .
H10_5 H 0.4451 0.1531 0.2827 0.135 Uiso 1 1 calc R U .
C42_6 C 0.2847(14) 0.5068(19) 0.4528(12) 0.27(3) Uiso 1 1 d D U .
H42A_6 H 0.2623 0.5271 0.4558 0.407 Uiso 1 1 calc R U .
H42B_6 H 0.2675 0.4743 0.4407 0.407 Uiso 1 1 calc R U .
H42C_6 H 0.2986 0.5053 0.4742 0.407 Uiso 1 1 calc R U .
C41_6 C 0.3247(12) 0.5280(9) 0.4334(8) 0.24(2) Uiso 1 1 d D U .
N4_6 N 0.3596(9) 0.5093(10) 0.4255(7) 0.167(11) Uiso 1 1 d D U .
O2_6 O 0.3559(9) 0.4608(10) 0.4302(9) 0.260(16) Uiso 1 1 d D U .
B_6 B 0.4018(9) 0.4494(10) 0.4323(6) 0.203(18) Uiso 1 1 d D U .
O3_6 O 0.4189(13) 0.4450(11) 0.3990(6) 0.260(16) Uiso 1 1 d D U .
N3_6 N 0.4191(11) 0.4840(10) 0.3828(7) 0.192(12) Uiso 1 1 d D U .
C31_6 C 0.4169(12) 0.4752(12) 0.3512(8) 0.26(2) Uiso 1 1 d D U .
C32_6 C 0.416(2) 0.4251(17) 0.3314(11) 0.30(3) Uiso 1 1 d D U .
H32A_6 H 0.4146 0.4250 0.3080 0.448 Uiso 1 1 calc R U .
H32B_6 H 0.4457 0.4169 0.3380 0.448 Uiso 1 1 calc R U .
H32C_6 H 0.3885 0.4014 0.3356 0.448 Uiso 1 1 calc R U .
O1_6 O 0.4370(10) 0.4914(9) 0.4554(7) 0.212(13) Uiso 1 1 d D U .
N5_6 N 0.4531(9) 0.5363(10) 0.4427(6) 0.157(11) Uiso 1 1 d D U .
C51_6 C 0.4870(10) 0.5698(8) 0.4585(7) 0.151(14) Uiso 1 1 d D U .
C52_6 C 0.5181(14) 0.5650(17) 0.4876(9) 0.23(2) Uiso 1 1 d D U .
H52A_6 H 0.5424 0.5955 0.4962 0.341 Uiso 1 1 calc R U .
H52B_6 H 0.4980 0.5571 0.5048 0.341 Uiso 1 1 calc R U .
H52C_6 H 0.5340 0.5394 0.4804 0.341 Uiso 1 1 calc R U .
C1_6 C 0.3988(7) 0.4036(7) 0.4442(5) 0.128(11) Uiso 1 1 d D U .
C2_6 C 0.3674(8) 0.3883(8) 0.4673(5) 0.114(11) Uiso 1 1 d D U .
H2_6 H 0.3470 0.4076 0.4758 0.137 Uiso 1 1 calc R U .
C6_6 C 0.3656(8) 0.3447(8) 0.4784(6) 0.098(9) Uiso 1 1 d D U .
C14_6 C 0.3330(9) 0.3305(8) 0.5026(6) 0.105(10) Uiso 1 1 d D U .
C15_6 C 0.3165(10) 0.3650(8) 0.5255(6) 0.109(10) Uiso 1 1 d D U .
H15_6 H 0.3279 0.3983 0.5261 0.131 Uiso 1 1 calc R U .
C16_6 C 0.2834(9) 0.3495(8) 0.5473(6) 0.093(9) Uiso 1 1 d D U .
H16_6 H 0.2738 0.3734 0.5624 0.112 Uiso 1 1 calc R U .
N2_6 N 0.2640(7) 0.3019(8) 0.5480(5) 0.094(7) Uiso 1 1 d D U .
C12_6 C 0.2809(8) 0.2696(8) 0.5263(6) 0.108(10) Uiso 1 1 d D U .
H12_6 H 0.2695 0.2365 0.5263 0.129 Uiso 1 1 calc R U .
C13_6 C 0.3141(8) 0.2820(8) 0.5039(6) 0.110(10) Uiso 1 1 d D U .
H13_6 H 0.3238 0.2574 0.4896 0.132 Uiso 1 1 calc R U .
C5_6 C 0.3944(9) 0.3149(9) 0.4646(7) 0.119(11) Uiso 1 1 d D U .
H5_6 H 0.3936 0.2858 0.4712 0.143 Uiso 1 1 calc R U .
C4_6 C 0.4260(9) 0.3294(8) 0.4398(7) 0.122(11) Uiso 1 1 d D U .
C3_6 C 0.4297(9) 0.3753(8) 0.4317(6) 0.098(9) Uiso 1 1 d D U .
H3_6 H 0.4530 0.3866 0.4181 0.117 Uiso 1 1 calc R U .
C9_6 C 0.4624(8) 0.3000(8) 0.4284(7) 0.107(10) Uiso 1 1 d D U .
C8_6 C 0.4486(8) 0.2477(8) 0.4233(6) 0.108(10) Uiso 1 1 d D U .
H8_6 H 0.4182 0.2311 0.4281 0.130 Uiso 1 1 calc R U .
C7_6 C 0.4817(8) 0.2231(8) 0.4112(5) 0.112(10) Uiso 1 1 d D U .
H7_6 H 0.4726 0.1891 0.4083 0.134 Uiso 1 1 calc R U .
N1_6 N 0.5267(7) 0.2431(7) 0.4030(5) 0.080(6) Uiso 1 1 d D U .
C11_6 C 0.5392(9) 0.2921(9) 0.4094(8) 0.120(11) Uiso 1 1 d D U .
H11_6 H 0.5707 0.3074 0.4058 0.144 Uiso 1 1 calc R U .
C10_6 C 0.5093(8) 0.3221(8) 0.4211(7) 0.113(10) Uiso 1 1 d D U .
H10_6 H 0.5201 0.3560 0.4241 0.136 Uiso 1 1 calc R U .
C42_7 C 0.1277(11) 0.4824(12) 0.4565(7) 0.135(13) Uiso 1 1 d D U .
H42A_7 H 0.1451 0.5149 0.4682 0.203 Uiso 1 1 calc R U .
H42B_7 H 0.1063 0.4671 0.4709 0.203 Uiso 1 1 calc R U .
H42C_7 H 0.1505 0.4634 0.4499 0.203 Uiso 1 1 calc R U .
C41_7 C 0.0978(10) 0.4850(8) 0.4257(7) 0.168(15) Uiso 1 1 d D U .
N4_7 N 0.0715(9) 0.4467(9) 0.4060(6) 0.138(10) Uiso 1 1 d D U .
O2_7 O 0.0719(9) 0.4006(8) 0.4126(6) 0.181(11) Uiso 1 1 d D U .
B_7 B 0.0321(9) 0.3604(10) 0.3968(6) 0.146(14) Uiso 1 1 d D U .
O3_7 O -0.0142(9) 0.3736(11) 0.4004(7) 0.222(14) Uiso 1 1 d D U .
N3_7 N -0.0196(9) 0.4108(11) 0.3833(8) 0.199(13) Uiso 1 1 d D U .
C31_7 C -0.0617(13) 0.4131(11) 0.3741(7) 0.23(2) Uiso 1 1 d D U .
C32_7 C -0.1078(12) 0.3791(19) 0.3801(13) 0.27(3) Uiso 1 1 d D U .
H32A_7 H -0.1355 0.3877 0.3710 0.408 Uiso 1 1 calc R U .
H32B_7 H -0.1086 0.3460 0.3695 0.408 Uiso 1 1 calc R U .
H32C_7 H -0.1090 0.3818 0.4037 0.408 Uiso 1 1 calc R U .
O1_7 O 0.0366(10) 0.3505(9) 0.3604(6) 0.190(12) Uiso 1 1 d D U .
N5_7 N 0.0489(11) 0.3928(10) 0.3448(6) 0.170(11) Uiso 1 1 d D U .
C51_7 C 0.0648(11) 0.3877(11) 0.3173(7) 0.200(18) Uiso 1 1 d D U .
C52_7 C 0.0771(17) 0.3423(16) 0.2985(11) 0.25(3) Uiso 1 1 d D U .
H52A_7 H 0.0888 0.3477 0.2777 0.372 Uiso 1 1 calc R U .
H52B_7 H 0.1020 0.3349 0.3118 0.372 Uiso 1 1 calc R U .
H52C_7 H 0.0484 0.3152 0.2941 0.372 Uiso 1 1 calc R U .
C1_7 C 0.0329(7) 0.3146(7) 0.4076(5) 0.116(10) Uiso 1 1 d D U .
C2_7 C 0.0042(8) 0.2683(8) 0.3907(6) 0.126(12) Uiso 1 1 d D U .
H2_7 H -0.0162 0.2662 0.3717 0.151 Uiso 1 1 calc R U .
C6_7 C 0.0046(9) 0.2249(7) 0.4012(6) 0.104(9) Uiso 1 1 d D U .
C14_7 C -0.0244(8) 0.1783(7) 0.3815(6) 0.105(10) Uiso 1 1 d D U .
C15_7 C -0.0726(9) 0.1711(9) 0.3671(7) 0.117(11) Uiso 1 1 d D U .
H15_7 H -0.0874 0.1969 0.3699 0.140 Uiso 1 1 calc R U .
C16_7 C -0.0974(9) 0.1246(9) 0.3487(7) 0.109(10) Uiso 1 1 d D U .
H16_7 H -0.1290 0.1204 0.3390 0.131 Uiso 1 1 calc R U .
N2_7 N -0.0787(8) 0.0846(7) 0.3438(5) 0.095(7) Uiso 1 1 d D U .
C12_7 C -0.0331(9) 0.0927(9) 0.3584(6) 0.119(11) Uiso 1 1 d D U .
H12_7 H -0.0190 0.0664 0.3559 0.143 Uiso 1 1 calc R U .
C13_7 C -0.0060(9) 0.1376(8) 0.3770(6) 0.130(12) Uiso 1 1 d D U .
H13_7 H 0.0253 0.1405 0.3867 0.156 Uiso 1 1 calc R U .
C5_7 C 0.0359(10) 0.2274(8) 0.4288(6) 0.120(11) Uiso 1 1 d D U .
H5_7 H 0.0377 0.1990 0.4356 0.144 Uiso 1 1 calc R U .
C4_7 C 0.0656(9) 0.2743(8) 0.4467(6) 0.116(10) Uiso 1 1 d D U .
C3_7 C 0.0628(11) 0.3174(9) 0.4362(7) 0.139(13) Uiso 1 1 d D U .
H3_7 H 0.0811 0.3479 0.4485 0.166 Uiso 1 1 calc R U .
C9_7 C 0.0997(9) 0.2786(9) 0.4775(6) 0.105(9) Uiso 1 1 d D U .
C8_7 C 0.1190(9) 0.2377(9) 0.4798(6) 0.129(12) Uiso 1 1 d D U .
H8_7 H 0.1112 0.2092 0.4629 0.154 Uiso 1 1 calc R U .
C7_7 C 0.1494(8) 0.2427(9) 0.5081(6) 0.127(12) Uiso 1 1 d D U .
H7_7 H 0.1622 0.2164 0.5098 0.152 Uiso 1 1 calc R U .
N1_7 N 0.1624(7) 0.2828(8) 0.5338(5) 0.091(7) Uiso 1 1 d D U .
C11_7 C 0.1437(10) 0.3198(9) 0.5304(6) 0.106(10) Uiso 1 1 d D U .
H11_7 H 0.1529 0.3482 0.5474 0.128 Uiso 1 1 calc R U .
C10_7 C 0.1119(10) 0.3199(9) 0.5040(6) 0.113(10) Uiso 1 1 d D U .
H10_7 H 0.0989 0.3465 0.5038 0.136 Uiso 1 1 calc R U .
C42_8 C 0.1715(19) 0.2584(16) 0.2600(11) 0.28(3) Uiso 1 1 d D U .
H42A_8 H 0.1908 0.2876 0.2753 0.418 Uiso 1 1 calc R U .
H42B_8 H 0.1496 0.2672 0.2452 0.418 Uiso 1 1 calc R U .
H42C_8 H 0.1530 0.2368 0.2724 0.418 Uiso 1 1 calc R U .
C41_8 C 0.2046(10) 0.2331(11) 0.2399(8) 0.24(2) Uiso 1 1 d D U .
N4_8 N 0.1888(9) 0.1937(10) 0.2179(6) 0.157(11) Uiso 1 1 d D U .
O2_8 O 0.1374(9) 0.1740(9) 0.2114(6) 0.184(11) Uiso 1 1 d D U .
B_8 B 0.1192(10) 0.1398(9) 0.1810(6) 0.176(16) Uiso 1 1 d D U .
O3_8 O 0.1402(9) 0.1570(10) 0.1527(6) 0.183(11) Uiso 1 1 d D U .
N3_8 N 0.1921(9) 0.1698(10) 0.1539(6) 0.147(10) Uiso 1 1 d D U .
C31_8 C 0.2100(9) 0.1789(10) 0.1277(8) 0.172(15) Uiso 1 1 d D U .
C32_8 C 0.1783(15) 0.1766(15) 0.0969(7) 0.185(19) Uiso 1 1 d D U .
H32A_8 H 0.1984 0.1845 0.0797 0.278 Uiso 1 1 calc R U .
H32B_8 H 0.1572 0.1440 0.0893 0.278 Uiso 1 1 calc R U .
H32C_8 H 0.1588 0.1996 0.1019 0.278 Uiso 1 1 calc R U .
O1_8 O 0.1363(11) 0.0947(9) 0.1806(8) 0.233(14) Uiso 1 1 d D U .
N5_8 N 0.1894(12) 0.1038(11) 0.1907(9) 0.264(15) Uiso 1 1 d D U .
C51_8 C 0.2035(12) 0.0682(14) 0.1960(10) 0.37(3) Uiso 1 1 d D U .
C52_8 C 0.168(3) 0.0192(14) 0.194(2) 0.52(6) Uiso 1 1 d D U .
H52A_8 H 0.1849 -0.0038 0.1985 0.787 Uiso 1 1 calc R U .
H52B_8 H 0.1442 0.0227 0.2093 0.787 Uiso 1 1 calc R U .
H52C_8 H 0.1511 0.0074 0.1713 0.787 Uiso 1 1 calc R U .
C1_8 C 0.0650(7) 0.1229(6) 0.1756(6) 0.126(11) Uiso 1 1 d D U .
C2_8 C 0.0376(8) 0.1217(8) 0.1461(6) 0.122(11) Uiso 1 1 d D U .
H2_8 H 0.0537 0.1334 0.1291 0.146 Uiso 1 1 calc R U .
C6_8 C -0.0137(8) 0.1034(11) 0.1411(6) 0.132(12) Uiso 1 1 d D U .
C14_8 C -0.0415(9) 0.1025(11) 0.1105(6) 0.122(11) Uiso 1 1 d D U .
C15_8 C -0.0194(10) 0.1035(12) 0.0806(6) 0.142(13) Uiso 1 1 d D U .
H15_8 H 0.0131 0.1028 0.0801 0.170 Uiso 1 1 calc R U .
C16_8 C -0.0461(10) 0.1055(12) 0.0517(6) 0.135(12) Uiso 1 1 d D U .
H16_8 H -0.0320 0.1022 0.0316 0.162 Uiso 1 1 calc R U .
N2_8 N -0.0920(8) 0.1121(8) 0.0517(5) 0.101(8) Uiso 1 1 d D U .
C12_8 C -0.1116(9) 0.1132(8) 0.0809(7) 0.162(15) Uiso 1 1 d D U .
H12_8 H -0.1434 0.1166 0.0813 0.194 Uiso 1 1 calc R U .
C13_8 C -0.0882(9) 0.1096(9) 0.1106(6) 0.116(11) Uiso 1 1 d D U .
H13_8 H -0.1035 0.1120 0.1302 0.140 Uiso 1 1 calc R U .
C5_8 C -0.0385(9) 0.0907(10) 0.1675(6) 0.119(11) Uiso 1 1 d D U .
H5_8 H -0.0725 0.0821 0.1657 0.143 Uiso 1 1 calc R U .
C4_8 C -0.0110(8) 0.0911(11) 0.1976(6) 0.132(12) Uiso 1 1 d D U .
C3_8 C 0.0404(8) 0.1094(11) 0.2019(6) 0.133(12) Uiso 1 1 d D U .
H3_8 H 0.0578 0.1123 0.2224 0.159 Uiso 1 1 calc R U .
C9_8 C -0.0362(9) 0.0727(10) 0.2257(6) 0.120(11) Uiso 1 1 d D U .
C8_8 C -0.0842(9) 0.0783(9) 0.2313(6) 0.125(11) Uiso 1 1 d D U .
H8_8 H -0.1007 0.0933 0.2182 0.149 Uiso 1 1 calc R U .
C7_8 C -0.1043(8) 0.0601(8) 0.2572(6) 0.112(10) Uiso 1 1 d D U .
H7_8 H -0.1357 0.0629 0.2607 0.134 Uiso 1 1 calc R U .
N1_8 N -0.0835(8) 0.0383(8) 0.2785(5) 0.101(8) Uiso 1 1 d D U .
C11_8 C -0.0367(10) 0.0395(11) 0.2740(7) 0.131(12) Uiso 1 1 d D U .
H11_8 H -0.0187 0.0320 0.2908 0.157 Uiso 1 1 calc R U .
C10_8 C -0.0125(9) 0.0507(11) 0.2471(7) 0.125(11) Uiso 1 1 d D U .
H10_8 H 0.0175 0.0441 0.2433 0.150 Uiso 1 1 calc R U .
C8_9 C 0.6401(9) 0.8556(8) 0.3009(6) 0.106(10) Uiso 1 1 d D U .
H8_9 H 0.6677 0.8516 0.2905 0.127 Uiso 1 1 calc R U .
C9_9 C 0.6377(10) 0.8503(9) 0.3338(6) 0.116(11) Uiso 1 1 d D U .
H9_9 H 0.6627 0.8421 0.3450 0.139 Uiso 1 1 calc R U .
C10_9 C 0.5979(11) 0.8573(11) 0.3492(7) 0.133(12) Uiso 1 1 d D U .
H10_9 H 0.5968 0.8547 0.3713 0.159 Uiso 1 1 calc R U .
C11_9 C 0.5573(11) 0.8688(12) 0.3328(7) 0.136(12) Uiso 1 1 d D U .
H11_9 H 0.5304 0.8742 0.3435 0.163 Uiso 1 1 calc R U .
C7_9 C 0.6022(9) 0.8670(9) 0.2828(5) 0.112(10) Uiso 1 1 d D U .
C12_9 C 0.5620(9) 0.8710(11) 0.2992(6) 0.119(11) Uiso 1 1 d D U .
H12_9 H 0.5356 0.8755 0.2870 0.143 Uiso 1 1 calc R U .
P1_9 P 0.6018(3) 0.8603(3) 0.2387(2) 0.115(3) Uani 1 1 d D U .
C6_9 C 0.5633(8) 0.8995(9) 0.2289(7) 0.121(10) Uiso 1 1 d D U .
C1_9 C 0.5153(9) 0.8782(10) 0.2141(7) 0.129(12) Uiso 1 1 d D U .
H1_9 H 0.5027 0.8446 0.2061 0.154 Uiso 1 1 calc R U .
C2_9 C 0.4877(11) 0.9129(13) 0.2126(8) 0.170(16) Uiso 1 1 d D U .
H2_9 H 0.4558 0.9008 0.2023 0.205 Uiso 1 1 calc R U .
C3_9 C 0.5037(14) 0.9619(13) 0.2247(9) 0.201(18) Uiso 1 1 d D U .
H3_9 H 0.4829 0.9818 0.2222 0.241 Uiso 1 1 calc R U .
C4_9 C 0.5497(14) 0.9827(11) 0.2406(11) 0.23(2) Uiso 1 1 d D U .
H4_9 H 0.5608 1.0162 0.2501 0.272 Uiso 1 1 calc R U .
C5_9 C 0.5806(12) 0.9490(10) 0.2416(10) 0.183(17) Uiso 1 1 d D U .
H5_9 H 0.6129 0.9616 0.2512 0.219 Uiso 1 1 calc R U .
C01_9 C 0.6623(7) 0.8951(10) 0.2332(6) 0.118(10) Uiso 1 1 d D U .
H01A_9 H 0.6680 0.9286 0.2459 0.141 Uiso 1 1 calc R U .
H01B_9 H 0.6866 0.8809 0.2419 0.141 Uiso 1 1 calc R U .
C02_9 C 0.6680(11) 0.8952(8) 0.1959(6) 0.134(12) Uiso 1 1 d D U .
H02A_9 H 0.6410 0.9055 0.1869 0.161 Uiso 1 1 calc R U .
H02B_9 H 0.6978 0.9197 0.1948 0.161 Uiso 1 1 calc R U .
C03_9 C 0.6697(7) 0.8485(8) 0.1745(6) 0.099(9) Uiso 1 1 d D U .
H03A_9 H 0.6935 0.8357 0.1852 0.119 Uiso 1 1 calc R U .
H03B_9 H 0.6813 0.8547 0.1535 0.119 Uiso 1 1 calc R U .
P2_9 P 0.6107(4) 0.8003(4) 0.1648(3) 0.127(4) Uani 1 1 d D U .
C19_9 C 0.6269(10) 0.7485(8) 0.1397(7) 0.140(11) Uiso 1 1 d D U .
C20_9 C 0.5966(12) 0.7214(12) 0.1132(7) 0.23(2) Uiso 1 1 d D U .
H20_9 H 0.5726 0.7347 0.1054 0.270 Uiso 1 1 calc R U .
C21_9 C 0.5977(14) 0.6730(12) 0.0953(9) 0.22(2) Uiso 1 1 d D U .
H21_9 H 0.5752 0.6549 0.0771 0.269 Uiso 1 1 calc R U .
C22_9 C 0.6330(16) 0.6568(12) 0.1067(10) 0.22(2) Uiso 1 1 d D U .
H22_9 H 0.6367 0.6266 0.0955 0.268 Uiso 1 1 calc R U .
C23_9 C 0.6647(13) 0.6819(12) 0.1344(10) 0.166(15) Uiso 1 1 d D U .
H23_9 H 0.6888 0.6682 0.1416 0.199 Uiso 1 1 calc R U .
C24_9 C 0.6619(11) 0.7282(11) 0.1524(8) 0.147(13) Uiso 1 1 d D U .
H24_9 H 0.6823 0.7446 0.1719 0.176 Uiso 1 1 calc R U .
C13_9 C 0.5749(10) 0.8210(10) 0.1341(6) 0.154(12) Uiso 1 1 d D U .
C14_9 C 0.5287(10) 0.8195(11) 0.1402(8) 0.172(16) Uiso 1 1 d D U .
H14_9 H 0.5157 0.8069 0.1579 0.207 Uiso 1 1 calc R U .
C15_9 C 0.4988(13) 0.8381(14) 0.1181(10) 0.23(2) Uiso 1 1 d D U .
H15_9 H 0.4664 0.8379 0.1208 0.271 Uiso 1 1 calc R U .
C16_9 C 0.5232(17) 0.8558(15) 0.0931(10) 0.27(2) Uiso 1 1 d D U .
H16_9 H 0.5067 0.8691 0.0787 0.323 Uiso 1 1 calc R U .
C17_9 C 0.5693(18) 0.8549(16) 0.0887(10) 0.29(2) Uiso 1 1 d D U .
H17_9 H 0.5825 0.8663 0.0707 0.349 Uiso 1 1 calc R U .
C18_9 C 0.5990(14) 0.8382(15) 0.1089(9) 0.26(2) Uiso 1 1 d D U .
H18_9 H 0.6313 0.8386 0.1058 0.309 Uiso 1 1 calc R U .
C8_10 C 0.6766(10) 0.4383(10) 0.0685(7) 0.149(14) Uiso 1 1 d D U .
H8_10 H 0.6988 0.4232 0.0764 0.179 Uiso 1 1 calc R U .
C9_10 C 0.6831(12) 0.4883(11) 0.0815(8) 0.158(14) Uiso 1 1 d D U .
H9_10 H 0.7080 0.5061 0.0984 0.189 Uiso 1 1 calc R U .
C10_10 C 0.6512(14) 0.5097(11) 0.0682(9) 0.167(15) Uiso 1 1 d D U .
H10_10 H 0.6566 0.5436 0.0751 0.201 Uiso 1 1 calc R U .
C11_10 C 0.6095(14) 0.4832(12) 0.0442(10) 0.203(18) Uiso 1 1 d D U .
H11_10 H 0.5872 0.4982 0.0363 0.244 Uiso 1 1 calc R U .
C7_10 C 0.6384(9) 0.4096(7) 0.0442(7) 0.127(11) Uiso 1 1 d D U .
C12_10 C 0.6057(12) 0.4325(11) 0.0336(9) 0.187(17) Uiso 1 1 d D U .
H12_10 H 0.5791 0.4135 0.0185 0.225 Uiso 1 1 calc R U .
P1_10 P 0.6303(3) 0.3452(4) 0.0333(2) 0.119(3) Uani 1 1 d D U .
C6_10 C 0.5950(8) 0.3263(9) -0.0077(5) 0.111(9) Uiso 1 1 d D U .
C1_10 C 0.5466(9) 0.2993(10) -0.0106(7) 0.117(11) Uiso 1 1 d D U .
H1_10 H 0.5309 0.2922 0.0078 0.141 Uiso 1 1 calc R U .
C2_10 C 0.5228(10) 0.2836(10) -0.0438(8) 0.163(15) Uiso 1 1 d D U .
H2_10 H 0.4901 0.2659 -0.0469 0.196 Uiso 1 1 calc R U .
C3_10 C 0.5446(12) 0.2926(11) -0.0710(7) 0.154(14) Uiso 1 1 d D U .
H3_10 H 0.5274 0.2793 -0.0921 0.185 Uiso 1 1 calc R U .
C4_10 C 0.5913(11) 0.3209(12) -0.0684(6) 0.140(13) Uiso 1 1 d D U .
H4_10 H 0.6048 0.3314 -0.0866 0.168 Uiso 1 1 calc R U .
C5_10 C 0.6191(9) 0.3337(11) -0.0355(6) 0.117(11) Uiso 1 1 d D U .
H5_10 H 0.6528 0.3468 -0.0332 0.141 Uiso 1 1 calc R U .
C01_10 C 0.6904(7) 0.3365(8) 0.0266(7) 0.105(9) Uiso 1 1 d D U .
H01A_10 H 0.7022 0.3517 0.0085 0.127 Uiso 1 1 calc R U .
H01B_10 H 0.7125 0.3534 0.0467 0.127 Uiso 1 1 calc R U .
C02_10 C 0.6920(11) 0.2824(9) 0.0180(7) 0.150(14) Uiso 1 1 d D U .
H02A_10 H 0.6658 0.2643 0.0004 0.180 Uiso 1 1 calc R U .
H02B_10 H 0.7227 0.2806 0.0091 0.180 Uiso 1 1 calc R U .
C03_10 C 0.6870(8) 0.2583(11) 0.0466(7) 0.152(12) Uiso 1 1 d D U .
H03A_10 H 0.7103 0.2787 0.0652 0.183 Uiso 1 1 calc R U .
H03B_10 H 0.6954 0.2272 0.0403 0.183 Uiso 1 1 calc R U .
P2_10 P 0.6253(4) 0.2468(4) 0.0607(2) 0.122(3) Uani 1 1 d D U .
C19_10 C 0.6345(9) 0.2248(9) 0.0979(5) 0.127(11) Uiso 1 1 d D U .
C20_10 C 0.6038(10) 0.1866(10) 0.1040(7) 0.163(15) Uiso 1 1 d D U .
H20_10 H 0.5780 0.1697 0.0876 0.195 Uiso 1 1 calc R U .
C21_10 C 0.6067(12) 0.1683(12) 0.1344(8) 0.171(16) Uiso 1 1 d D U .
H21_10 H 0.5850 0.1402 0.1377 0.205 Uiso 1 1 calc R U .
C22_10 C 0.6429(13) 0.1955(13) 0.1564(8) 0.160(15) Uiso 1 1 d D U .
H22_10 H 0.6449 0.1875 0.1772 0.191 Uiso 1 1 calc R U .
C23_10 C 0.6779(13) 0.2345(13) 0.1517(8) 0.181(16) Uiso 1 1 d D U .
H23_10 H 0.7040 0.2502 0.1681 0.217 Uiso 1 1 calc R U .
C24_10 C 0.6744(11) 0.2510(12) 0.1216(7) 0.171(16) Uiso 1 1 d D U .
H24_10 H 0.6974 0.2780 0.1179 0.206 Uiso 1 1 calc R U .
C13_10 C 0.5872(9) 0.1924(9) 0.0302(6) 0.146(12) Uiso 1 1 d D U .
C14_10 C 0.5429(10) 0.1968(11) 0.0198(7) 0.168(15) Uiso 1 1 d D U .
H14_10 H 0.5333 0.2255 0.0273 0.201 Uiso 1 1 calc R U .
C15_10 C 0.5106(12) 0.1543(13) -0.0040(8) 0.187(17) Uiso 1 1 d D U .
H15_10 H 0.4792 0.1543 -0.0118 0.224 Uiso 1 1 calc R U .
C16_10 C 0.5294(13) 0.1148(12) -0.0138(8) 0.167(15) Uiso 1 1 d D U .
H16_10 H 0.5112 0.0881 -0.0300 0.201 Uiso 1 1 calc R U .
C17_10 C 0.5729(14) 0.1134(12) -0.0009(9) 0.207(19) Uiso 1 1 d D U .
H17_10 H 0.5820 0.0841 -0.0070 0.248 Uiso 1 1 calc R U .
C18_10 C 0.6055(11) 0.1521(10) 0.0210(8) 0.157(15) Uiso 1 1 d D U .
H18_10 H 0.6366 0.1511 0.0287 0.188 Uiso 1 1 calc R U .
C8_11 C -0.1513(13) 0.1384(13) -0.1011(8) 0.27(2) Uiso 1 1 d D U .
H8_11 H -0.1835 0.1403 -0.1022 0.328 Uiso 1 1 calc R U .
C9_11 C -0.1296(16) 0.1316(15) -0.1309(8) 0.24(2) Uiso 1 1 d D U .
H9_11 H -0.1465 0.1291 -0.1515 0.285 Uiso 1 1 calc R U .
C10_11 C -0.0825(16) 0.1291(15) -0.1281(9) 0.207(19) Uiso 1 1 d D U .
H10_11 H -0.0673 0.1248 -0.1476 0.248 Uiso 1 1 calc R U .
C11_11 C -0.0541(13) 0.1326(16) -0.0970(10) 0.206(19) Uiso 1 1 d D U .
H11_11 H -0.0217 0.1311 -0.0959 0.247 Uiso 1 1 calc R U .
C7_11 C -0.1268(10) 0.1424(11) -0.0692(6) 0.150(12) Uiso 1 1 d D U .
C12_11 C -0.0797(11) 0.1384(15) -0.0688(8) 0.201(18) Uiso 1 1 d D U .
H12_11 H -0.0634 0.1397 -0.0483 0.241 Uiso 1 1 calc R U .
P1_11 P -0.1575(5) 0.1495(4) -0.0331(3) 0.161(5) Uani 1 1 d D U .
C6_11 C -0.1559(12) 0.2150(8) -0.0230(8) 0.177(13) Uiso 1 1 d D U .
C1_11 C -0.1219(13) 0.2479(11) -0.0362(9) 0.207(19) Uiso 1 1 d D U .
H1_11 H -0.1022 0.2384 -0.0523 0.249 Uiso 1 1 calc R U .
C2_11 C -0.1206(13) 0.2977(11) -0.0221(10) 0.22(2) Uiso 1 1 d D U .
H2_11 H -0.0980 0.3219 -0.0292 0.267 Uiso 1 1 calc R U .
C3_11 C -0.1499(16) 0.3125(12) 0.0009(10) 0.22(2) Uiso 1 1 d D U .
H3_11 H -0.1472 0.3460 0.0080 0.269 Uiso 1 1 calc R U .
C4_11 C -0.1829(15) 0.2807(13) 0.0140(10) 0.206(19) Uiso 1 1 d D U .
H4_11 H -0.2004 0.2908 0.0315 0.248 Uiso 1 1 calc R U .
C5_11 C -0.1884(13) 0.2291(11) -0.0017(10) 0.210(19) Uiso 1 1 d D U .
H5_11 H -0.2144 0.2053 0.0027 0.252 Uiso 1 1 calc R U .
C01_11 C -0.2214(8) 0.1200(9) -0.0463(9) 0.166(13) Uiso 1 1 d D U .
H01A_11 H -0.2406 0.1297 -0.0285 0.199 Uiso 1 1 calc R U .
H01B_11 H -0.2315 0.1313 -0.0656 0.199 Uiso 1 1 calc R U .
C02_11 C -0.2327(12) 0.0633(10) -0.0556(8) 0.186(17) Uiso 1 1 d D U .
H02A_11 H -0.2665 0.0504 -0.0653 0.224 Uiso 1 1 calc R U .
H02B_11 H -0.2124 0.0542 -0.0729 0.224 Uiso 1 1 calc R U .
C03_11 C -0.2252(9) 0.0392(12) -0.0284(8) 0.188(15) Uiso 1 1 d D U .
H03A_11 H -0.2391 0.0042 -0.0366 0.225 Uiso 1 1 calc R U .
H03B_11 H -0.2439 0.0501 -0.0105 0.225 Uiso 1 1 calc R U .
P2_11 P -0.1622(5) 0.0487(4) -0.0100(3) 0.162(5) Uani 1 1 d D U .
C19_11 C -0.1320(11) 0.0188(12) -0.0418(7) 0.196(15) Uiso 1 1 d D U .
C20_11 C -0.0840(11) 0.0323(13) -0.0411(9) 0.25(2) Uiso 1 1 d D U .
H20_11 H -0.0671 0.0593 -0.0245 0.299 Uiso 1 1 calc R U .
C21_11 C -0.0551(13) 0.0086(17) -0.0642(11) 0.26(2) Uiso 1 1 d D U .
H21_11 H -0.0212 0.0177 -0.0628 0.312 Uiso 1 1 calc R U .
C22_11 C -0.0831(17) -0.0275(16) -0.0875(10) 0.23(2) Uiso 1 1 d D U .
H22_11 H -0.0677 -0.0425 -0.1044 0.279 Uiso 1 1 calc R U .
C23_11 C -0.1326(17) -0.0451(14) -0.0890(9) 0.24(2) Uiso 1 1 d D U .
H23_11 H -0.1486 -0.0723 -0.1057 0.282 Uiso 1 1 calc R U .
C24_11 C -0.1601(13) -0.0225(14) -0.0657(9) 0.26(2) Uiso 1 1 d D U .
H24_11 H -0.1938 -0.0341 -0.0661 0.314 Uiso 1 1 calc R U .
C13_11 C -0.1675(10) 0.0141(10) 0.0237(6) 0.155(12) Uiso 1 1 d D U .
C14_11 C -0.1327(11) -0.0103(10) 0.0262(8) 0.167(15) Uiso 1 1 d D U .
H14_11 H -0.1098 -0.0110 0.0108 0.201 Uiso 1 1 calc R U .
C15_11 C -0.1319(14) -0.0354(12) 0.0537(9) 0.215(19) Uiso 1 1 d D U .
H15_11 H -0.1085 -0.0521 0.0572 0.258 Uiso 1 1 calc R U .
C16_11 C -0.1688(15) -0.0323(13) 0.0740(8) 0.180(16) Uiso 1 1 d D U .
H16_11 H -0.1722 -0.0497 0.0909 0.216 Uiso 1 1 calc R U .
C17_11 C -0.1999(14) -0.0053(14) 0.0702(8) 0.204(18) Uiso 1 1 d D U .
H17_11 H -0.2216 -0.0026 0.0863 0.245 Uiso 1 1 calc R U .
C18_11 C -0.2030(12) 0.0192(12) 0.0448(8) 0.182(16) Uiso 1 1 d D U .
H18_11 H -0.2260 0.0367 0.0423 0.219 Uiso 1 1 calc R U .
C8_12 C -0.1442(9) -0.1516(8) 0.2763(6) 0.108(10) Uiso 1 1 d D U .
H8_12 H -0.1782 -0.1614 0.2736 0.130 Uiso 1 1 calc R U .
C9_12 C -0.1189(11) -0.1878(9) 0.2724(7) 0.122(11) Uiso 1 1 d D U .
H9_12 H -0.1355 -0.2209 0.2674 0.146 Uiso 1 1 calc R U .
C10_12 C -0.0689(12) -0.1732(11) 0.2762(9) 0.170(15) Uiso 1 1 d D U .
H10_12 H -0.0515 -0.1969 0.2745 0.204 Uiso 1 1 calc R U .
C11_12 C -0.0423(10) -0.1217(12) 0.2829(9) 0.163(15) Uiso 1 1 d D U .
H11_12 H -0.0086 -0.1115 0.2826 0.196 Uiso 1 1 calc R U .
C7_12 C -0.1212(8) -0.1007(7) 0.2842(6) 0.095(8) Uiso 1 1 d D U .
C12_12 C -0.0710(8) -0.0885(10) 0.2899(8) 0.126(12) Uiso 1 1 d D U .
H12_12 H -0.0551 -0.0557 0.2990 0.152 Uiso 1 1 calc R U .
P1_12 P -0.1543(3) -0.0561(3) 0.2856(2) 0.103(3) Uani 1 1 d D U .
C6_12 C -0.1626(9) -0.0524(10) 0.2417(5) 0.117(10) Uiso 1 1 d D U .
C1_12 C -0.1267(10) -0.0624(11) 0.2209(7) 0.144(13) Uiso 1 1 d D U .
H1_12 H -0.1009 -0.0739 0.2278 0.173 Uiso 1 1 calc R U .
C2_12 C -0.1336(12) -0.0532(11) 0.1885(7) 0.195(17) Uiso 1 1 d D U .
H2_12 H -0.1111 -0.0595 0.1736 0.234 Uiso 1 1 calc R U .
C3_12 C -0.1706(13) -0.0361(11) 0.1779(7) 0.155(14) Uiso 1 1 d D U .
H3_12 H -0.1725 -0.0315 0.1561 0.186 Uiso 1 1 calc R U .
C4_12 C -0.2051(12) -0.0254(13) 0.1978(8) 0.160(15) Uiso 1 1 d D U .
H4_12 H -0.2298 -0.0124 0.1908 0.192 Uiso 1 1 calc R U .
C5_12 C -0.2008(10) -0.0359(12) 0.2312(7) 0.132(12) Uiso 1 1 d D U .
H5_12 H -0.2244 -0.0313 0.2455 0.159 Uiso 1 1 calc R U .
C01_12 C -0.2147(7) -0.0809(10) 0.2960(6) 0.100(9) Uiso 1 1 d D U .
H01A_12 H -0.2345 -0.0584 0.2940 0.120 Uiso 1 1 calc R U .
H01B_12 H -0.2296 -0.1117 0.2802 0.120 Uiso 1 1 calc R U .
C02_12 C -0.2142(12) -0.0898(9) 0.3321(6) 0.161(14) Uiso 1 1 d D U .
H02A_12 H -0.2449 -0.1124 0.3340 0.193 Uiso 1 1 calc R U .
H02B_12 H -0.1883 -0.1054 0.3358 0.193 Uiso 1 1 calc R U .
C03_12 C -0.2069(7) -0.0450(9) 0.3585(7) 0.125(11) Uiso 1 1 d D U .
H03A_12 H -0.2139 -0.0541 0.3795 0.150 Uiso 1 1 calc R U .
H03B_12 H -0.2302 -0.0272 0.3532 0.150 Uiso 1 1 calc R U .
P2_12 P -0.1453(3) -0.0041(3) 0.3638(2) 0.104(3) Uani 1 1 d D U .
C19_12 C -0.1056(9) -0.0286(9) 0.3866(6) 0.120(10) Uiso 1 1 d D U .
C20_12 C -0.0651(10) -0.0355(10) 0.3743(7) 0.167(15) Uiso 1 1 d D U .
H20_12 H -0.0575 -0.0255 0.3546 0.200 Uiso 1 1 calc R U .
C21_12 C -0.0317(11) -0.0578(12) 0.3896(10) 0.200(18) Uiso 1 1 d D U .
H21_12 H -0.0038 -0.0635 0.3803 0.240 Uiso 1 1 calc R U .
C22_12 C -0.0448(14) -0.0693(13) 0.4179(10) 0.195(18) Uiso 1 1 d D U .
H22_12 H -0.0230 -0.0804 0.4300 0.234 Uiso 1 1 calc R U .
C23_12 C -0.0875(14) -0.0663(13) 0.4310(9) 0.195(18) Uiso 1 1 d D U .
H23_12 H -0.0960 -0.0793 0.4494 0.234 Uiso 1 1 calc R U .
C24_12 C -0.1189(12) -0.0432(12) 0.4162(7) 0.177(16) Uiso 1 1 d D U .
H24_12 H -0.1468 -0.0379 0.4255 0.212 Uiso 1 1 calc R U .
C13_12 C -0.1492(9) 0.0534(8) 0.3924(6) 0.121(10) Uiso 1 1 d D U .
C14_12 C -0.1090(11) 0.0760(11) 0.4142(7) 0.182(17) Uiso 1 1 d D U .
H14_12 H -0.0823 0.0628 0.4151 0.218 Uiso 1 1 calc R U .
C15_12 C -0.1101(13) 0.1228(11) 0.4364(8) 0.181(16) Uiso 1 1 d D U .
H15_12 H -0.0841 0.1412 0.4522 0.217 Uiso 1 1 calc R U .
C16_12 C -0.1524(14) 0.1376(11) 0.4321(9) 0.170(16) Uiso 1 1 d D U .
H16_12 H -0.1550 0.1666 0.4459 0.204 Uiso 1 1 calc R U .
C17_12 C -0.1896(13) 0.1124(12) 0.4093(9) 0.171(16) Uiso 1 1 d D U .
H17_12 H -0.2163 0.1254 0.4076 0.205 Uiso 1 1 calc R U .
C18_12 C -0.1912(10) 0.0681(11) 0.3882(8) 0.148(14) Uiso 1 1 d D U .
H18_12 H -0.2179 0.0502 0.3728 0.178 Uiso 1 1 calc R U .
C8_13 C 0.5911(12) 0.1356(12) 0.4782(8) 0.25(2) Uiso 1 1 d D U .
H8_13 H 0.6222 0.1542 0.4875 0.296 Uiso 1 1 calc R U .
C9_13 C 0.5678(16) 0.0964(15) 0.4918(10) 0.29(2) Uiso 1 1 d D U .
H9_13 H 0.5832 0.0889 0.5099 0.353 Uiso 1 1 calc R U .
C10_13 C 0.5221(16) 0.0694(14) 0.4779(11) 0.24(2) Uiso 1 1 d D U .
H10_13 H 0.5063 0.0437 0.4872 0.282 Uiso 1 1 calc R U .
C11_13 C 0.4974(12) 0.0790(12) 0.4495(10) 0.175(16) Uiso 1 1 d D U .
H11_13 H 0.4670 0.0595 0.4392 0.210 Uiso 1 1 calc R U .
C7_13 C 0.5690(9) 0.1481(8) 0.4507(7) 0.135(11) Uiso 1 1 d D U .
C12_13 C 0.5226(10) 0.1202(11) 0.4385(8) 0.151(14) Uiso 1 1 d D U .
H12_13 H 0.5066 0.1295 0.4215 0.181 Uiso 1 1 calc R U .
P1_13 P 0.6011(4) 0.1958(4) 0.4334(3) 0.135(4) Uani 1 1 d D U .
C6_13 C 0.6006(11) 0.2515(8) 0.4648(7) 0.153(12) Uiso 1 1 d D U .
C1_13 C 0.5665(12) 0.2485(12) 0.4881(8) 0.222(19) Uiso 1 1 d D U .
H1_13 H 0.5435 0.2196 0.4887 0.266 Uiso 1 1 calc R U .
C2_13 C 0.5704(12) 0.2938(13) 0.5110(7) 0.184(17) Uiso 1 1 d D U .
H2_13 H 0.5495 0.2943 0.5278 0.221 Uiso 1 1 calc R U .
C3_13 C 0.6029(13) 0.3363(12) 0.5098(8) 0.169(15) Uiso 1 1 d D U .
H3_13 H 0.6034 0.3643 0.5260 0.203 Uiso 1 1 calc R U .
C4_13 C 0.6350(14) 0.3406(10) 0.4864(9) 0.180(16) Uiso 1 1 d D U .
H4_13 H 0.6569 0.3701 0.4858 0.217 Uiso 1 1 calc R U .
C5_13 C 0.6320(12) 0.2945(10) 0.4621(8) 0.160(15) Uiso 1 1 d D U .
H5_13 H 0.6518 0.2946 0.4447 0.192 Uiso 1 1 calc R U .
C01_13 C 0.6648(7) 0.1957(11) 0.4358(7) 0.152(12) Uiso 1 1 d D U .
H01A_13 H 0.6835 0.2264 0.4315 0.183 Uiso 1 1 calc R U .
H01B_13 H 0.6752 0.1949 0.4585 0.183 Uiso 1 1 calc R U .
C02_13 C 0.6778(12) 0.1531(12) 0.4116(6) 0.167(15) Uiso 1 1 d D U .
H02A_13 H 0.7105 0.1520 0.4190 0.201 Uiso 1 1 calc R U .
H02B_13 H 0.6554 0.1225 0.4133 0.201 Uiso 1 1 calc R U .
C03_13 C 0.6762(7) 0.1558(11) 0.3763(6) 0.126(11) Uiso 1 1 d D U .
H03A_13 H 0.6881 0.1293 0.3638 0.151 Uiso 1 1 calc R U .
H03B_13 H 0.6983 0.1865 0.3745 0.151 Uiso 1 1 calc R U .
P2_13 P 0.6145(3) 0.1518(3) 0.3568(2) 0.113(3) Uani 1 1 d D U .
C19_13 C 0.5843(9) 0.0880(7) 0.3496(6) 0.128(11) Uiso 1 1 d D U .
C20_13 C 0.5371(10) 0.0724(10) 0.3522(7) 0.151(14) Uiso 1 1 d D U .
H20_13 H 0.5209 0.0961 0.3604 0.182 Uiso 1 1 calc R U .
C21_13 C 0.5084(12) 0.0218(12) 0.3434(9) 0.202(18) Uiso 1 1 d D U .
H21_13 H 0.4751 0.0124 0.3453 0.242 Uiso 1 1 calc R U .
C22_13 C 0.5341(13) -0.0096(11) 0.3323(8) 0.148(14) Uiso 1 1 d D U .
H22_13 H 0.5182 -0.0429 0.3272 0.178 Uiso 1 1 calc R U .
C23_13 C 0.5827(13) 0.0040(10) 0.3279(9) 0.165(15) Uiso 1 1 d D U .
H23_13 H 0.5979 -0.0199 0.3183 0.198 Uiso 1 1 calc R U .
C24_13 C 0.6104(11) 0.0538(10) 0.3378(8) 0.145(13) Uiso 1 1 d D U .
H24_13 H 0.6439 0.0631 0.3364 0.174 Uiso 1 1 calc R U .
C13_13 C 0.6263(9) 0.1642(9) 0.3149(5) 0.123(10) Uiso 1 1 d D U .
C14_13 C 0.5955(10) 0.1349(10) 0.2890(7) 0.133(12) Uiso 1 1 d D U .
H14_13 H 0.5702 0.1091 0.2918 0.160 Uiso 1 1 calc R U .
C15_13 C 0.6034(13) 0.1452(13) 0.2557(7) 0.168(15) Uiso 1 1 d D U .
H15_13 H 0.5835 0.1266 0.2364 0.202 Uiso 1 1 calc R U .
C16_13 C 0.6420(14) 0.1840(14) 0.2552(8) 0.201(18) Uiso 1 1 d D U .
H16_13 H 0.6492 0.1913 0.2347 0.242 Uiso 1 1 calc R U .
C17_13 C 0.6696(14) 0.2117(13) 0.2827(9) 0.209(19) Uiso 1 1 d D U .
H17_13 H 0.6939 0.2387 0.2804 0.251 Uiso 1 1 calc R U .
C18_13 C 0.6649(11) 0.2034(11) 0.3144(8) 0.153(14) Uiso 1 1 d D U .
H18_13 H 0.6856 0.2222 0.3333 0.184 Uiso 1 1 calc R U .
C8_14 C 0.2871(9) 0.3408(10) 0.6835(6) 0.140(13) Uiso 1 1 d D U .
H8_14 H 0.2892 0.3124 0.6902 0.168 Uiso 1 1 calc R U .
C9_14 C 0.2982(11) 0.3852(12) 0.7071(7) 0.167(15) Uiso 1 1 d D U .
H9_14 H 0.3084 0.3869 0.7293 0.201 Uiso 1 1 calc R U .
C10_14 C 0.2939(12) 0.4258(11) 0.6971(8) 0.138(13) Uiso 1 1 d D U .
H10_14 H 0.2991 0.4548 0.7134 0.165 Uiso 1 1 calc R U .
C11_14 C 0.2816(13) 0.4273(10) 0.6628(8) 0.153(14) Uiso 1 1 d D U .
H11_14 H 0.2805 0.4559 0.6560 0.184 Uiso 1 1 calc R U .
C7_14 C 0.2727(9) 0.3382(7) 0.6494(6) 0.111(9) Uiso 1 1 d D U .
C12_14 C 0.2717(11) 0.3814(9) 0.6407(7) 0.120(11) Uiso 1 1 d D U .
H12_14 H 0.2637 0.3800 0.6182 0.144 Uiso 1 1 calc R U .
P1_14 P 0.2574(3) 0.2819(4) 0.6198(2) 0.113(3) Uani 1 1 d D U .
C6_14 C 0.3170(7) 0.2741(9) 0.6078(7) 0.119(10) Uiso 1 1 d D U .
C1_14 C 0.3596(9) 0.3109(10) 0.6197(8) 0.162(15) Uiso 1 1 d D U .
H1_14 H 0.3594 0.3420 0.6316 0.194 Uiso 1 1 calc R U .
C2_14 C 0.4035(10) 0.2973(13) 0.6122(8) 0.162(15) Uiso 1 1 d D U .
H2_14 H 0.4330 0.3209 0.6194 0.195 Uiso 1 1 calc R U .
C3_14 C 0.4051(12) 0.2522(14) 0.5953(9) 0.185(17) Uiso 1 1 d D U .
H3_14 H 0.4354 0.2462 0.5916 0.222 Uiso 1 1 calc R U .
C4_14 C 0.3639(13) 0.2156(13) 0.5836(10) 0.199(18) Uiso 1 1 d D U .
H4_14 H 0.3648 0.1851 0.5710 0.239 Uiso 1 1 calc R U .
C5_14 C 0.3181(11) 0.2274(10) 0.5923(9) 0.167(15) Uiso 1 1 d D U .
H5_14 H 0.2891 0.2027 0.5872 0.200 Uiso 1 1 calc R U .
C01_14 C 0.2356(9) 0.2337(9) 0.6415(8) 0.135(11) Uiso 1 1 d D U .
H01A_14 H 0.2337 0.2024 0.6266 0.162 Uiso 1 1 calc R U .
H01B_14 H 0.2593 0.2376 0.6605 0.162 Uiso 1 1 calc R U .
C02_14 C 0.1851(8) 0.2325(11) 0.6544(6) 0.110(10) Uiso 1 1 d D U .
H02A_14 H 0.1795 0.2108 0.6698 0.132 Uiso 1 1 calc R U .
H02B_14 H 0.1857 0.2652 0.6669 0.132 Uiso 1 1 calc R U .
C03_14 C 0.1441(9) 0.2163(9) 0.6280(6) 0.119(10) Uiso 1 1 d D U .
H03A_14 H 0.1139 0.2106 0.6385 0.142 Uiso 1 1 calc R U .
H03B_14 H 0.1456 0.1851 0.6144 0.142 Uiso 1 1 calc R U .
P2_14 P 0.1407(3) 0.2586(3) 0.5999(2) 0.114(3) Uani 1 1 d D U .
C19_14 C 0.1210(8) 0.3078(7) 0.6251(5) 0.093(8) Uiso 1 1 d D U .
C20_14 C 0.1427(8) 0.3540(8) 0.6260(5) 0.097(9) Uiso 1 1 d D U .
H20_14 H 0.1703 0.3598 0.6146 0.116 Uiso 1 1 calc R U .
C21_14 C 0.1278(10) 0.3966(9) 0.6427(6) 0.107(10) Uiso 1 1 d D U .
H21_14 H 0.1442 0.4287 0.6424 0.128 Uiso 1 1 calc R U .
C22_14 C 0.0887(10) 0.3854(10) 0.6584(7) 0.111(10) Uiso 1 1 d D U .
H22_14 H 0.0770 0.4110 0.6698 0.133 Uiso 1 1 calc R U .
C23_14 C 0.0640(11) 0.3382(10) 0.6588(8) 0.133(12) Uiso 1 1 d D U .
H23_14 H 0.0366 0.3332 0.6706 0.160 Uiso 1 1 calc R U .
C24_14 C 0.0790(9) 0.2971(9) 0.6420(6) 0.100(9) Uiso 1 1 d D U .
H24_14 H 0.0622 0.2651 0.6421 0.120 Uiso 1 1 calc R U .
C13_14 C 0.0860(8) 0.2234(9) 0.5697(6) 0.120(10) Uiso 1 1 d D U .
C14_14 C 0.0521(10) 0.2475(11) 0.5646(7) 0.170(15) Uiso 1 1 d D U .
H14_14 H 0.0555 0.2796 0.5764 0.205 Uiso 1 1 calc R U .
C15_14 C 0.0098(11) 0.2218(12) 0.5401(8) 0.182(16) Uiso 1 1 d D U .
H15_14 H -0.0144 0.2367 0.5350 0.218 Uiso 1 1 calc R U .
C16_14 C 0.0083(10) 0.1740(11) 0.5249(7) 0.127(12) Uiso 1 1 d D U .
H16_14 H -0.0193 0.1550 0.5108 0.152 Uiso 1 1 calc R U .
C17_14 C 0.0450(11) 0.1542(10) 0.5299(7) 0.131(12) Uiso 1 1 d D U .
H17_14 H 0.0442 0.1239 0.5162 0.157 Uiso 1 1 calc R U .
C18_14 C 0.0841(11) 0.1759(10) 0.5541(8) 0.164(15) Uiso 1 1 d D U .
H18_14 H 0.1071 0.1598 0.5594 0.197 Uiso 1 1 calc R U .
C8_15 C 0.1258(11) 0.9616(11) 0.4496(8) 0.193(17) Uiso 1 1 d D U .
H8_15 H 0.1187 0.9788 0.4340 0.232 Uiso 1 1 calc R U .
C9_15 C 0.1088(13) 0.9711(13) 0.4809(9) 0.22(2) Uiso 1 1 d D U .
H9_15 H 0.0901 0.9935 0.4860 0.268 Uiso 1 1 calc R U .
C10_15 C 0.1207(15) 0.9466(16) 0.5039(8) 0.216(19) Uiso 1 1 d D U .
H10_15 H 0.1114 0.9541 0.5254 0.259 Uiso 1 1 calc R U .
C11_15 C 0.1470(16) 0.9093(15) 0.4961(8) 0.214(19) Uiso 1 1 d D U .
H11_15 H 0.1537 0.8915 0.5114 0.257 Uiso 1 1 calc R U .
C7_15 C 0.1533(10) 0.9270(10) 0.4404(5) 0.126(10) Uiso 1 1 d D U .
C12_15 C 0.1619(12) 0.9021(11) 0.4639(7) 0.153(14) Uiso 1 1 d D U .
H12_15 H 0.1790 0.8784 0.4581 0.184 Uiso 1 1 calc R U .
P1_15 P 0.1679(3) 0.9126(3) 0.3991(3) 0.117(3) Uani 1 1 d D U .
C6_15 C 0.1082(8) 0.8766(9) 0.3764(6) 0.117(10) Uiso 1 1 d D U .
C1_15 C 0.0721(10) 0.8553(12) 0.3947(8) 0.179(16) Uiso 1 1 d D U .
H1_15 H 0.0766 0.8596 0.4179 0.215 Uiso 1 1 calc R U .
C2_15 C 0.0278(10) 0.8262(11) 0.3749(9) 0.180(17) Uiso 1 1 d D U .
H2_15 H 0.0021 0.8109 0.3854 0.216 Uiso 1 1 calc R U .
C3_15 C 0.0225(12) 0.8203(12) 0.3413(9) 0.203(18) Uiso 1 1 d D U .
H3_15 H -0.0069 0.8002 0.3298 0.243 Uiso 1 1 calc R U .
C4_15 C 0.0564(12) 0.8414(12) 0.3229(7) 0.154(14) Uiso 1 1 d D U .
H4_15 H 0.0509 0.8372 0.2998 0.185 Uiso 1 1 calc R U .
C5_15 C 0.1027(10) 0.8715(11) 0.3425(6) 0.119(11) Uiso 1 1 d D U .
H5_15 H 0.1281 0.8870 0.3318 0.143 Uiso 1 1 calc R U .
C01_15 C 0.1818(9) 0.9688(8) 0.3845(7) 0.123(10) Uiso 1 1 d D U .
H01A_15 H 0.1880 0.9612 0.3612 0.148 Uiso 1 1 calc R U .
H01B_15 H 0.1534 0.9819 0.3855 0.148 Uiso 1 1 calc R U .
C02_15 C 0.2264(8) 1.0090(8) 0.4045(8) 0.131(12) Uiso 1 1 d D U .
H02A_15 H 0.2275 1.0391 0.3971 0.157 Uiso 1 1 calc R U .
H02B_15 H 0.2208 1.0150 0.4279 0.157 Uiso 1 1 calc R U .
C03_15 C 0.2746(9) 0.9991(9) 0.4020(8) 0.139(12) Uiso 1 1 d D U .
H03A_15 H 0.2988 1.0276 0.4150 0.167 Uiso 1 1 calc R U .
H03B_15 H 0.2814 0.9958 0.3788 0.167 Uiso 1 1 calc R U .
P2_15 P 0.2834(4) 0.9443(3) 0.4159(3) 0.128(4) Uani 1 1 d D U .
C19_15 C 0.2871(9) 0.9596(10) 0.4604(5) 0.130(11) Uiso 1 1 d D U .
C20_15 C 0.2838(9) 0.9257(10) 0.4779(7) 0.134(12) Uiso 1 1 d D U .
H20_15 H 0.2762 0.8933 0.4659 0.161 Uiso 1 1 calc R U .
C21_15 C 0.2907(12) 0.9342(15) 0.5140(8) 0.189(17) Uiso 1 1 d D U .
H21_15 H 0.2898 0.9094 0.5255 0.227 Uiso 1 1 calc R U .
C22_15 C 0.2985(15) 0.9807(16) 0.5285(8) 0.25(2) Uiso 1 1 d D U .
H22_15 H 0.2998 0.9886 0.5518 0.297 Uiso 1 1 calc R U .
C23_15 C 0.3048(16) 1.0187(14) 0.5124(9) 0.24(2) Uiso 1 1 d D U .
H23_15 H 0.3122 1.0508 0.5250 0.289 Uiso 1 1 calc R U .
C24_15 C 0.3001(15) 1.0096(11) 0.4769(8) 0.217(19) Uiso 1 1 d D U .
H24_15 H 0.3053 1.0347 0.4654 0.261 Uiso 1 1 calc R U .
C13_15 C 0.3460(8) 0.9418(10) 0.4054(7) 0.142(12) Uiso 1 1 d D U .
C14_15 C 0.3776(11) 0.9426(11) 0.4312(8) 0.198(18) Uiso 1 1 d D U .
H14_15 H 0.3691 0.9468 0.4530 0.238 Uiso 1 1 calc R U .
C15_15 C 0.4262(12) 0.9365(13) 0.4236(11) 0.22(2) Uiso 1 1 d D U .
H15_15 H 0.4502 0.9371 0.4401 0.268 Uiso 1 1 calc R U .
C16_15 C 0.4336(12) 0.9298(14) 0.3902(11) 0.22(2) Uiso 1 1 d D U .
H16_15 H 0.4634 0.9251 0.3839 0.261 Uiso 1 1 calc R U .
C17_15 C 0.3996(13) 0.9298(14) 0.3666(9) 0.209(19) Uiso 1 1 d D U .
H17_15 H 0.4067 0.9237 0.3445 0.251 Uiso 1 1 calc R U .
C18_15 C 0.3545(11) 0.9382(12) 0.3726(7) 0.161(15) Uiso 1 1 d D U .
H18_15 H 0.3323 0.9410 0.3561 0.193 Uiso 1 1 calc R U .
C8_16 C -0.1093(11) 0.7709(10) 0.1798(7) 0.153(14) Uiso 1 1 d D U .
H8_16 H -0.1392 0.7678 0.1885 0.183 Uiso 1 1 calc R U .
C9_16 C -0.0797(15) 0.8181(10) 0.1820(9) 0.209(19) Uiso 1 1 d D U .
H9_16 H -0.0896 0.8458 0.1916 0.251 Uiso 1 1 calc R U .
C10_16 C -0.0357(16) 0.8217(13) 0.1695(12) 0.27(2) Uiso 1 1 d D U .
H10_16 H -0.0156 0.8529 0.1706 0.320 Uiso 1 1 calc R U .
C11_16 C -0.0186(14) 0.7796(15) 0.1546(13) 0.29(2) Uiso 1 1 d D U .
H11_16 H 0.0122 0.7824 0.1472 0.353 Uiso 1 1 calc R U .
C7_16 C -0.0964(9) 0.7278(7) 0.1653(6) 0.115(10) Uiso 1 1 d D U .
C12_16 C -0.0526(11) 0.7341(12) 0.1523(10) 0.190(17) Uiso 1 1 d D U .
H12_16 H -0.0445 0.7061 0.1409 0.228 Uiso 1 1 calc R U .
P1_16 P -0.1345(4) 0.6696(4) 0.1650(2) 0.123(3) Uani 1 1 d D U .
C6_16 C -0.1401(9) 0.6675(10) 0.2091(5) 0.122(10) Uiso 1 1 d D U .
C1_16 C -0.1018(9) 0.6956(9) 0.2335(6) 0.116(11) Uiso 1 1 d D U .
H1_16 H -0.0748 0.7178 0.2286 0.139 Uiso 1 1 calc R U .
C2_16 C -0.1077(10) 0.6876(10) 0.2662(6) 0.131(12) Uiso 1 1 d D U .
H2_16 H -0.0837 0.7061 0.2834 0.157 Uiso 1 1 calc R U .
C3_16 C -0.1460(11) 0.6549(11) 0.2741(7) 0.133(12) Uiso 1 1 d D U .
H3_16 H -0.1471 0.6521 0.2962 0.160 Uiso 1 1 calc R U .
C4_16 C -0.1832(10) 0.6259(10) 0.2506(6) 0.105(10) Uiso 1 1 d D U .
H4_16 H -0.2096 0.6034 0.2560 0.126 Uiso 1 1 calc R U .
C5_16 C -0.1783(10) 0.6330(11) 0.2164(6) 0.127(12) Uiso 1 1 d D U .
H5_16 H -0.2018 0.6135 0.1991 0.153 Uiso 1 1 calc R U .
C01_16 C -0.1949(7) 0.6705(11) 0.1493(6) 0.130(11) Uiso 1 1 d D U .
H01A_16 H -0.2186 0.6430 0.1542 0.157 Uiso 1 1 calc R U .
H01B_16 H -0.2020 0.7004 0.1611 0.157 Uiso 1 1 calc R U .
C02_16 C -0.2009(11) 0.6677(10) 0.1109(6) 0.139(13) Uiso 1 1 d D U .
H02A_16 H -0.2309 0.6763 0.1053 0.167 Uiso 1 1 calc R U .
H02B_16 H -0.1739 0.6919 0.1055 0.167 Uiso 1 1 calc R U .
C03_16 C -0.2025(9) 0.6190(11) 0.0900(8) 0.173(14) Uiso 1 1 d D U .
H03A_16 H -0.2150 0.6175 0.0672 0.208 Uiso 1 1 calc R U .
H03B_16 H -0.2252 0.5941 0.0982 0.208 Uiso 1 1 calc R U .
P2_16 P -0.1424(6) 0.6046(6) 0.0894(3) 0.188(6) Uani 1 1 d D U .
C19_16 C -0.1065(12) 0.6433(12) 0.0661(9) 0.259(17) Uiso 1 1 d D U .
C20_16 C -0.0597(12) 0.6639(14) 0.0759(10) 0.30(2) Uiso 1 1 d D U .
H20_16 H -0.0464 0.6547 0.0939 0.357 Uiso 1 1 calc R U .
C21_16 C -0.0268(16) 0.6996(16) 0.0616(14) 0.32(3) Uiso 1 1 d D U .
H21_16 H 0.0063 0.7126 0.0688 0.386 Uiso 1 1 calc R U .
C22_16 C -0.050(2) 0.7111(17) 0.0372(14) 0.40(3) Uiso 1 1 d D U .
H22_16 H -0.0325 0.7360 0.0279 0.481 Uiso 1 1 calc R U .
C23_16 C -0.097(2) 0.690(2) 0.0243(13) 0.40(3) Uiso 1 1 d D U .
H23_16 H -0.1095 0.6979 0.0054 0.484 Uiso 1 1 calc R U .
C24_16 C -0.1289(17) 0.6554(18) 0.0388(11) 0.38(3) Uiso 1 1 d D U .
H24_16 H -0.1618 0.6419 0.0310 0.451 Uiso 1 1 calc R U .
C13_16 C -0.1554(13) 0.5413(9) 0.0639(9) 0.235(16) Uiso 1 1 d D U .
C14_16 C -0.1286(17) 0.5362(16) 0.0377(10) 0.40(3) Uiso 1 1 d D U .
H14_16 H -0.1084 0.5633 0.0320 0.479 Uiso 1 1 calc R U .
C15_16 C -0.133(2) 0.4858(19) 0.0184(12) 0.44(3) Uiso 1 1 d D U .
H15_16 H -0.1158 0.4791 -0.0001 0.527 Uiso 1 1 calc R U .
C16_16 C -0.164(2) 0.4497(15) 0.0301(14) 0.39(3) Uiso 1 1 d D U .
H16_16 H -0.1677 0.4172 0.0191 0.468 Uiso 1 1 calc R U .
C17_16 C -0.189(2) 0.4590(13) 0.0562(15) 0.38(3) Uiso 1 1 d D U .
H17_16 H -0.2090 0.4322 0.0622 0.454 Uiso 1 1 calc R U .
C18_16 C -0.1865(16) 0.5052(13) 0.0754(11) 0.27(2) Uiso 1 1 d D U .
H18_16 H -0.2040 0.5109 0.0937 0.326 Uiso 1 1 calc R U .
OAB_17 O 0.7006(11) 0.7953(10) 0.2325(6) 0.251(17) Uiso 1 1 d D U .
SAE_17 S 0.7053(3) 0.7639(4) 0.2564(3) 0.139(4) Uani 1 1 d D U .
OAF_17 O 0.7315(7) 0.7942(7) 0.2886(4) 0.126(8) Uiso 1 1 d D U .
OAH_17 O 0.6586(7) 0.7309(9) 0.2607(8) 0.249(17) Uiso 1 1 d D U .
CAD_17 C 0.7423(7) 0.7296(7) 0.2396(5) 0.149(12) Uiso 1 1 d D U .
FAC_17 F 0.7216(9) 0.6933(8) 0.2109(6) 0.221(12) Uiso 1 1 d D U .
FAG_17 F 0.7617(11) 0.7057(10) 0.2614(7) 0.285(17) Uiso 1 1 d D U .
FAA_17 F 0.7844(7) 0.7567(9) 0.2285(7) 0.221(12) Uiso 1 1 d D U .
OAB_18 O -0.2800(9) -0.0011(5) 0.2993(6) 0.176(11) Uiso 1 1 d D U .
SAE_18 S -0.2564(4) 0.0516(4) 0.3009(2) 0.132(4) Uani 1 1 d D U .
OAF_18 O -0.2674(8) 0.0827(7) 0.3312(4) 0.141(9) Uiso 1 1 d D U .
OAH_18 O -0.2038(5) 0.0596(8) 0.2971(6) 0.149(9) Uiso 1 1 d D U .
CAD_18 C -0.2829(7) 0.0654(7) 0.2679(4) 0.170(14) Uiso 1 1 d D U .
FAC_18 F -0.2791(10) 0.0368(9) 0.2363(5) 0.223(12) Uiso 1 1 d D U .
FAG_18 F -0.2662(10) 0.1145(7) 0.2654(7) 0.268(15) Uiso 1 1 d D U .
FAA_18 F -0.3336(7) 0.0599(9) 0.2678(6) 0.207(11) Uiso 1 1 d D U .
OAB_19 O 0.3921(12) 0.6918(9) 0.1499(8) 0.264(18) Uiso 1 1 d D U .
SAE_19 S 0.3840(6) 0.7377(7) 0.1702(5) 0.272(9) Uani 1 1 d D U .
OAF_19 O 0.3651(12) 0.7295(13) 0.2024(6) 0.28(2) Uiso 1 1 d D U .
OAH_19 O 0.4278(9) 0.7797(9) 0.1754(8) 0.231(16) Uiso 1 1 d D U .
CAD_19 C 0.3398(9) 0.7522(10) 0.1489(7) 0.31(2) Uiso 1 1 d D U .
FAC_19 F 0.3507(16) 0.7595(19) 0.1170(8) 0.47(3) Uiso 1 1 d D U .
FAG_19 F 0.3288(14) 0.7952(12) 0.1658(10) 0.36(2) Uiso 1 1 d D U .
FAA_19 F 0.2953(10) 0.7155(13) 0.1433(11) 0.39(3) Uiso 1 1 d D U .
OAB_20 O 0.1428(8) 0.4380(13) 0.5687(9) 0.31(2) Uiso 1 1 d D U .
SAE_20 S 0.1970(7) 0.4599(7) 0.5784(4) 0.241(8) Uani 1 1 d D U .
OAF_20 O 0.2055(13) 0.4976(10) 0.6100(6) 0.272(19) Uiso 1 1 d D U .
OAH_20 O 0.2208(10) 0.4206(9) 0.5806(7) 0.210(14) Uiso 1 1 d D U .
CAD_20 C 0.2167(11) 0.4877(10) 0.5479(6) 0.34(2) Uiso 1 1 d D U .
FAC_20 F 0.2026(18) 0.4589(17) 0.5150(6) 0.43(3) Uiso 1 1 d D U .
FAG_20 F 0.2677(12) 0.5068(18) 0.5516(11) 0.44(3) Uiso 1 1 d D U .
FAA_20 F 0.197(2) 0.5283(16) 0.5465(13) 0.57(4) Uiso 1 1 d D U .
OAB_21 O 0.8226(14) 0.3717(15) 0.0804(7) 0.35(3) Uiso 1 1 d D U .
SAE_21 S 0.8007(8) 0.3714(7) 0.1126(5) 0.326(12) Uani 1 1 d D U .
OAF_21 O 0.8202(14) 0.4207(9) 0.1362(9) 0.31(2) Uiso 1 1 d D U .
OAH_21 O 0.7464(8) 0.3599(13) 0.1073(9) 0.28(2) Uiso 1 1 d D U .
CAD_21 C 0.8159(10) 0.3288(9) 0.1301(7) 0.30(2) Uiso 1 1 d D U .
FAC_21 F 0.8051(14) 0.2807(9) 0.1101(9) 0.34(2) Uiso 1 1 d D U .
FAG_21 F 0.7935(16) 0.3230(15) 0.1595(8) 0.41(3) Uiso 1 1 d D U .
FAA_21 F 0.8660(10) 0.3386(14) 0.1408(10) 0.36(2) Uiso 1 1 d D U .
OAB_22 O 0.6656(12) 0.4816(9) 0.1664(7) 0.221(15) Uiso 1 1 d D U .
SAE_22 S 0.6641(9) 0.5267(8) 0.1920(5) 0.413(15) Uani 1 1 d D U .
OAF_22 O 0.6169(11) 0.5197(14) 0.2070(9) 0.35(3) Uiso 1 1 d D U .
OAH_22 O 0.7056(12) 0.5416(12) 0.2187(7) 0.268(19) Uiso 1 1 d D U .
CAD_22 C 0.6674(10) 0.5699(8) 0.1702(6) 0.33(2) Uiso 1 1 d D U .
FAC_22 F 0.7100(10) 0.5784(13) 0.1536(9) 0.33(2) Uiso 1 1 d D U .
FAG_22 F 0.6640(16) 0.6149(10) 0.1895(9) 0.39(3) Uiso 1 1 d D U .
FAA_22 F 0.6294(10) 0.5567(11) 0.1436(7) 0.253(14) Uiso 1 1 d D U .
OAB_23 O 0.6395(10) 0.3194(16) 0.3805(13) 0.39(3) Uiso 1 1 d D U .
SAE_23 S 0.6905(9) 0.3161(8) 0.3769(6) 0.357(13) Uani 1 1 d D U .
OAF_23 O 0.7064(16) 0.2885(13) 0.4000(10) 0.33(2) Uiso 1 1 d D U .
OAH_23 O 0.694(2) 0.2914(16) 0.3414(7) 0.53(4) Uiso 1 1 d D U .
CAD_23 C 0.7277(13) 0.3724(9) 0.3824(9) 0.46(2) Uiso 1 1 d D U .
FAC_23 F 0.7406(17) 0.3838(15) 0.3515(11) 0.37(2) Uiso 1 1 d D U .
FAG_23 F 0.709(3) 0.4110(12) 0.3984(19) 0.77(6) Uiso 1 1 d D U .
FAA_23 F 0.7733(19) 0.380(2) 0.4009(18) 0.76(6) Uiso 1 1 d D U .
OAB_24 O 0.2040(9) 0.8059(10) 0.4673(6) 0.215(14) Uiso 1 1 d D U .
SAE_24 S 0.2363(5) 0.7880(4) 0.4886(3) 0.161(5) Uani 1 1 d D U .
OAF_24 O 0.2885(6) 0.8125(9) 0.4874(7) 0.182(12) Uiso 1 1 d D U .
OAH_24 O 0.2220(9) 0.7917(9) 0.5229(4) 0.188(12) Uiso 1 1 d D U .
CAD_24 C 0.2307(9) 0.7280(5) 0.4725(6) 0.203(15) Uiso 1 1 d D U .
FAC_24 F 0.1839(9) 0.6972(9) 0.4721(9) 0.33(2) Uiso 1 1 d D U .
FAG_24 F 0.2628(11) 0.7092(9) 0.4904(8) 0.269(16) Uiso 1 1 d D U .
FAA_24 F 0.2423(14) 0.7169(11) 0.4393(6) 0.34(2) Uiso 1 1 d D U .
OAB_25 O 0.210(2) 0.8488(12) 0.2685(11) 0.49(4) Uiso 1 1 d D U .
SAE_25 S 0.2396(10) 0.8955(10) 0.2911(7) 0.412(15) Uani 1 1 d D U .
OAF_25 O 0.2252(19) 0.9002(17) 0.3256(8) 0.36(3) Uiso 1 1 d D U .
OAH_25 O 0.2924(12) 0.898(2) 0.2913(16) 0.56(4) Uiso 1 1 d D U .
CAD_25 C 0.2291(14) 0.9422(11) 0.2761(9) 0.49(2) Uiso 1 1 d D U .
FAC_25 F 0.246(2) 0.9456(17) 0.2447(10) 0.42(3) Uiso 1 1 d D U .
FAG_25 F 0.249(3) 0.9887(12) 0.2978(13) 0.61(5) Uiso 1 1 d D U .
FAA_25 F 0.1792(16) 0.941(2) 0.2699(18) 0.65(5) Uiso 1 1 d D U .
OAB_26 O 0.3930(16) 0.1840(13) -0.0060(12) 0.53(4) Uiso 1 1 d D U .
SAE_26 S 0.4094(9) 0.2366(10) 0.0122(6) 0.445(16) Uani 1 1 d D U .
OAF_26 O 0.4599(9) 0.2491(10) 0.0278(7) 0.172(11) Uiso 1 1 d D U .
OAH_26 O 0.4024(18) 0.270(2) -0.0099(11) 0.55(4) Uiso 1 1 d D U .
CAD_26 C 0.3733(10) 0.2438(12) 0.0428(7) 0.44(2) Uiso 1 1 d D U .
FAC_26 F 0.3232(10) 0.2301(17) 0.0311(10) 0.37(2) Uiso 1 1 d D U .
FAG_26 F 0.3856(17) 0.2928(14) 0.0610(11) 0.46(3) Uiso 1 1 d D U .
FAA_26 F 0.3791(19) 0.215(2) 0.0656(11) 0.53(4) Uiso 1 1 d D U .
OAB_27 O 0.071(2) 0.6684(19) 0.0820(6) 0.52(4) Uiso 1 1 d D U .
SAE_27 S 0.0768(9) 0.6911(8) 0.1188(6) 0.369(13) Uani 1 1 d D U .
OAF_27 O 0.1024(15) 0.7438(10) 0.1250(14) 0.45(3) Uiso 1 1 d D U .
OAH_27 O 0.0278(10) 0.6830(15) 0.1307(10) 0.30(2) Uiso 1 1 d D U .
CAD_27 C 0.1113(11) 0.6622(11) 0.1368(8) 0.42(2) Uiso 1 1 d D U .
FAC_27 F 0.0920(17) 0.6107(10) 0.1301(12) 0.42(3) Uiso 1 1 d D U .
FAG_27 F 0.1219(16) 0.6781(15) 0.1719(8) 0.36(2) Uiso 1 1 d D U .
FAA_27 F 0.1581(13) 0.666(2) 0.1252(13) 0.53(4) Uiso 1 1 d D U .
OAB_28 O 0.0735(16) 0.1184(18) -0.0434(8) 0.38(3) Uiso 1 1 d D U .
SAE_28 S 0.0545(10) 0.1451(10) -0.0138(6) 0.402(14) Uani 1 1 d D U .
OAF_28 O 0.055(2) 0.1950(13) -0.0190(13) 0.57(4) Uiso 1 1 d D U .
OAH_28 O 0.0048(11) 0.118(2) -0.0091(12) 0.47(3) Uiso 1 1 d D U .
CAD_28 C 0.0933(10) 0.1536(12) 0.0200(6) 0.45(2) Uiso 1 1 d D U .
FAC_28 F 0.1136(16) 0.1143(15) 0.0223(10) 0.41(3) Uiso 1 1 d D U .
FAG_28 F 0.0735(15) 0.1653(17) 0.0503(7) 0.38(2) Uiso 1 1 d D U .
FAA_28 F 0.1355(13) 0.1925(16) 0.0217(11) 0.44(3) Uiso 1 1 d D U .
OAB_29 O -0.2053(10) 0.1383(19) 0.0479(11) 0.36(3) Uiso 1 1 d D U .
SAE_29 S -0.2582(9) 0.1288(10) 0.0528(6) 0.364(13) Uani 1 1 d D U .
OAF_29 O -0.280(2) 0.1640(19) 0.0395(12) 0.53(4) Uiso 1 1 d D U .
OAH_29 O -0.2846(19) 0.0772(13) 0.0362(11) 0.50(4) Uiso 1 1 d D U .
CAD_29 C -0.2646(14) 0.1363(14) 0.0937(6) 0.46(2) Uiso 1 1 d D U .
FAC_29 F -0.240(2) 0.111(3) 0.1116(11) 0.57(4) Uiso 1 1 d D U .
FAG_29 F -0.3135(16) 0.121(2) 0.1008(11) 0.49(3) Uiso 1 1 d D U .
FAA_29 F -0.247(3) 0.1856(16) 0.1115(11) 0.66(5) Uiso 1 1 d D U .
OAB_30 O 0.0854(19) 0.001(2) 0.3707(10) 0.46(3) Uiso 1 1 d D U .
SAE_30 S 0.0741(10) 0.0224(10) 0.3421(7) 0.401(14) Uani 1 1 d D U .
OAF_30 O 0.0225(11) 0.0022(18) 0.3278(11) 0.39(3) Uiso 1 1 d D U .
OAH_30 O 0.0853(19) 0.0773(10) 0.3539(13) 0.46(3) Uiso 1 1 d D U .
CAD_30 C 0.1110(13) 0.0115(15) 0.3127(8) 0.48(2) Uiso 1 1 d D U .
FAC_30 F 0.1612(12) 0.030(3) 0.3244(15) 0.58(4) Uiso 1 1 d D U .
FAG_30 F 0.106(3) 0.033(3) 0.2853(13) 0.70(5) Uiso 1 1 d D U .
FAA_30 F 0.106(2) -0.0386(17) 0.2983(16) 0.60(5) Uiso 1 1 d D U .
OAB_31 O 0.1223(15) 1.0617(14) 0.4252(13) 0.27(3) Uiso 0.5 1 d D U P
SAE_31 S 0.0965(7) 1.0986(8) 0.4411(6) 0.171(9) Uani 0.5 1 d D U P
OAF_31 O 0.1173(13) 1.1197(15) 0.4765(7) 0.157(19) Uiso 0.5 1 d D U P
OAH_31 O 0.1014(14) 1.1376(13) 0.4220(10) 0.17(2) Uiso 0.5 1 d D U P
CAD_31 C 0.0377(8) 1.0698(11) 0.4399(8) 0.18(2) Uiso 0.5 1 d D U P
FAC_31 F 0.0152(15) 1.0443(19) 0.4075(10) 0.31(4) Uiso 0.5 1 d D U P
FAG_31 F 0.0081(11) 1.1012(15) 0.4513(12) 0.19(2) Uiso 0.5 1 d D U P
FAA_31 F 0.0264(15) 1.0336(15) 0.4589(13) 0.25(3) Uiso 0.5 1 d D U P
OAB_32 O 0.3807(17) 0.0348(9) 0.3538(12) 0.27(3) Uiso 0.5 1 d D U P
SAE_32 S 0.3920(8) 0.0878(7) 0.3723(6) 0.152(8) Uani 0.5 1 d D U P
OAF_32 O 0.3806(16) 0.0893(18) 0.4072(7) 0.22(3) Uiso 0.5 1 d D U P
OAH_32 O 0.4432(9) 0.1116(13) 0.3704(9) 0.114(14) Uiso 0.5 1 d D U P
CAD_32 C 0.3542(10) 0.1117(11) 0.3527(8) 0.18(2) Uiso 0.5 1 d D U P
FAC_32 F 0.3575(18) 0.106(2) 0.3178(8) 0.26(3) Uiso 0.5 1 d D U P
FAG_32 F 0.3593(17) 0.1618(11) 0.3656(13) 0.24(3) Uiso 0.5 1 d D U P
FAA_32 F 0.3044(10) 0.0888(17) 0.3540(13) 0.23(2) Uiso 0.5 1 d D U P
OAB_33 O 0.3071(14) 0.1718(19) 0.4949(9) 0.21(2) Uiso 0.5 1 d D U P
SAE_33 S 0.3365(8) 0.1595(9) 0.4668(6) 0.197(11) Uani 0.5 1 d D U P
OAF_33 O 0.3117(16) 0.1103(12) 0.4455(12) 0.25(3) Uiso 0.5 1 d D U P
OAH_33 O 0.3433(15) 0.1970(15) 0.4463(10) 0.17(2) Uiso 0.5 1 d D U P
CAD_33 C 0.3910(9) 0.1582(11) 0.4832(8) 0.19(2) Uiso 0.5 1 d D U P
FAC_33 F 0.4183(11) 0.2033(12) 0.5035(9) 0.151(15) Uiso 0.5 1 d D U P
FAG_33 F 0.4225(12) 0.1446(17) 0.4596(10) 0.22(2) Uiso 0.5 1 d D U P
FAA_33 F 0.3894(17) 0.1248(17) 0.5042(13) 0.32(4) Uiso 0.5 1 d D U P
OAB_34 O 0.202(2) 0.133(2) 0.5735(7) 0.24(3) Uiso 0.5 1 d D U P
SAE_34 S 0.1991(10) 0.1303(10) 0.5367(7) 0.199(11) Uani 0.5 1 d D U P
OAF_34 O 0.1483(11) 0.1059(17) 0.5205(12) 0.21(2) Uiso 0.5 1 d D U P
OAH_34 O 0.216(2) 0.1798(12) 0.5302(15) 0.28(3) Uiso 0.5 1 d D U P
CAD_34 C 0.2337(13) 0.0939(14) 0.5206(10) 0.26(2) Uiso 0.5 1 d D U P
FAC_34 F 0.2844(13) 0.115(2) 0.5252(19) 0.36(4) Uiso 0.5 1 d D U P
FAG_34 F 0.221(2) 0.074(2) 0.4861(11) 0.32(4) Uiso 0.5 1 d D U P
FAA_34 F 0.228(3) 0.0522(19) 0.5346(18) 0.40(5) Uiso 0.5 1 d D U P

loop_
_atom_site_aniso_label
_atom_site_aniso_U_11
_atom_site_aniso_U_22
_atom_site_aniso_U_33
_atom_site_aniso_U_23
_atom_site_aniso_U_13
_atom_site_aniso_U_12
Pt01 0.0893(10) 0.0939(10) 0.1053(12) 0.0127(9) 0.0012(8) 0.0140(8)
Pt02 0.0854(9) 0.0866(9) 0.1153(12) 0.0175(8) 0.0063(8) 0.0212(7)
Pt03 0.1017(11) 0.1136(11) 0.1070(12) 0.0201(9) 0.0106(9) 0.0473(9)
Pt04 0.1021(11) 0.1165(12) 0.1031(12) 0.0211(9) 0.0107(9) 0.0420(9)
Pt05 0.0922(10) 0.0878(10) 0.1314(14) 0.0242(9) 0.0006(9) 0.0246(8)
Pt06 0.1075(11) 0.1170(12) 0.1063(12) 0.0230(10) 0.0118(9) 0.0208(9)
Pt07 0.1131(12) 0.1163(12) 0.1116(13) 0.0091(10) 0.0115(10) 0.0347(10)
Pt08 0.1347(14) 0.1123(13) 0.1240(15) 0.0076(11) 0.0162(11) 0.0008(11)
Fe09 0.103(4) 0.091(3) 0.116(4) 0.026(3) 0.016(3) 0.036(3)
Fe0A 0.112(4) 0.087(3) 0.131(5) 0.029(3) -0.008(3) 0.021(3)
Fe0B 0.104(4) 0.170(6) 0.144(5) 0.055(4) 0.033(4) 0.048(4)
Fe0C 0.086(4) 0.103(4) 0.220(7) -0.013(4) 0.015(4) 0.011(3)
P1_9 0.110(7) 0.103(6) 0.135(8) 0.030(6) 0.015(6) 0.031(5)
P2_9 0.110(7) 0.124(8) 0.129(8) 0.015(7) 0.022(6) 0.006(6)
P1_10 0.096(6) 0.138(8) 0.123(8) 0.030(6) 0.016(6) 0.031(6)
P2_10 0.125(7) 0.137(8) 0.104(7) 0.026(6) 0.025(6) 0.034(6)
P1_11 0.151(9) 0.148(9) 0.164(11) 0.009(8) 0.032(8) 0.019(8)
P2_11 0.228(12) 0.126(8) 0.122(9) 0.043(7) 0.028(9) 0.015(8)
P1_12 0.089(6) 0.090(6) 0.136(8) 0.030(5) 0.014(5) 0.026(5)
P2_12 0.096(6) 0.110(6) 0.116(7) 0.030(6) 0.023(5) 0.037(5)
P1_13 0.123(8) 0.167(9) 0.124(8) 0.015(7) 0.026(6) 0.064(7)
P2_13 0.106(6) 0.108(7) 0.134(8) 0.031(6) 0.006(6) 0.039(5)
P1_14 0.114(7) 0.130(7) 0.110(7) 0.036(6) 0.022(6) 0.050(6)
P2_14 0.121(7) 0.107(7) 0.121(8) 0.027(6) 0.009(6) 0.045(6)
P1_15 0.116(7) 0.101(6) 0.133(8) 0.030(6) 0.008(6) 0.025(5)
P2_15 0.126(8) 0.092(6) 0.168(10) 0.038(6) -0.002(7) 0.030(6)
P1_16 0.119(7) 0.130(8) 0.122(8) 0.033(6) 0.013(6) 0.035(6)
P2_16 0.198(12) 0.223(13) 0.150(11) 0.006(10) 0.037(9) 0.095(10)
SAE_17 0.107(7) 0.130(8) 0.182(11) 0.010(8) 0.009(7) 0.054(6)
SAE_18 0.121(7) 0.139(8) 0.137(9) 0.019(7) 0.018(6) 0.045(6)
SAE_19 0.242(17) 0.35(2) 0.233(17) 0.012(16) 0.017(14) 0.148(17)
SAE_20 0.292(19) 0.269(17) 0.213(16) 0.094(14) 0.067(14) 0.128(15)
SAE_21 0.27(2) 0.34(2) 0.32(2) 0.025(19) 0.043(18) 0.012(18)
SAE_22 0.33(2) 0.39(3) 0.46(3) 0.03(2) -0.04(2) 0.06(2)
SAE_23 0.40(3) 0.31(2) 0.40(3) 0.12(2) -0.01(2) 0.15(2)
SAE_24 0.212(12) 0.126(8) 0.149(10) 0.043(8) -0.011(9) 0.047(8)
SAE_25 0.40(3) 0.46(3) 0.44(3) 0.21(2) 0.11(2) 0.13(2)
SAE_26 0.38(3) 0.48(3) 0.49(3) 0.13(3) 0.12(2) 0.11(2)
SAE_27 0.43(3) 0.35(2) 0.42(3) 0.15(2) 0.13(2) 0.21(2)
SAE_28 0.42(3) 0.46(3) 0.43(3) 0.20(2) 0.11(2) 0.22(2)
SAE_29 0.36(2) 0.46(3) 0.37(2) 0.20(2) 0.15(2) 0.18(2)
SAE_30 0.39(3) 0.44(3) 0.44(3) 0.13(2) 0.14(2) 0.20(2)
SAE_31 0.20(2) 0.152(17) 0.171(19) 0.018(16) 0.039(17) 0.064(16)
SAE_32 0.193(19) 0.114(14) 0.163(18) 0.040(13) 0.039(16) 0.053(14)
SAE_33 0.22(2) 0.19(2) 0.20(2) 0.033(19) 0.059(19) 0.076(18)
SAE_34 0.20(2) 0.23(2) 0.22(2) 0.121(19) 0.079(18) 0.088(18)

loop_
_atom_type_symbol
_atom_type_description
_atom_type_scat_dispersion_real
_atom_type_scat_dispersion_imag
_atom_type_scat_source
C C 0.0181 0.0091 'International Tables Vol C Tables 4.2.6.8 and 6.1.1.4'
H H 0.0000 0.0000 'International Tables Vol C Tables 4.2.6.8 and 6.1.1.4'
B B 0.0090 0.0039 'International Tables Vol C Tables 4.2.6.8 and 6.1.1.4'
N N 0.0311 0.0180 'International Tables Vol C Tables 4.2.6.8 and 6.1.1.4'
O O 0.0492 0.0322 'International Tables Vol C Tables 4.2.6.8 and 6.1.1.4'
F F 0.0727 0.0534 'International Tables Vol C Tables 4.2.6.8 and 6.1.1.4'
P P 0.2955 0.4335 'International Tables Vol C Tables 4.2.6.8 and 6.1.1.4'
S S 0.3331 0.5567 'International Tables Vol C Tables 4.2.6.8 and 6.1.1.4'
Fe Fe -1.1336 3.1974 'International Tables Vol C Tables 4.2.6.8 and 6.1.1.4'
Pt Pt -4.5932 6.9264 'International Tables Vol C Tables 4.2.6.8 and 6.1.1.4'

loop_
_geom_angle_atom_site_label_1
_geom_angle_atom_site_label_2
_geom_angle_atom_site_label_3
_geom_angle
N1_1 Pt01 N1_2 84.6(8)
N1_1 Pt01 P1_9 91.0(6)
N1_2 Pt01 P1_9 175.4(6)
N1_1 Pt01 P2_9 175.6(6)
N1_2 Pt01 P2_9 91.7(6)
P1_9 Pt01 P2_9 92.7(3)
N2_7 Pt02 N1_8 84.6(8)
N2_7 Pt02 P1_12 175.9(7)
N1_8 Pt02 P1_12 91.3(6)
N2_7 Pt02 P2_12 92.0(7)
N1_8 Pt02 P2_12 174.9(7)
P1_12 Pt02 P2_12 92.0(3)
N1_6 Pt03 N1_5 84.4(8)
N1_6 Pt03 P2_13 175.0(6)
N1_5 Pt03 P2_13 90.6(6)
N1_6 Pt03 P1_13 93.0(6)
N1_5 Pt03 P1_13 177.1(6)
P2_13 Pt03 P1_13 91.9(3)
N2_6 Pt04 N1_7 86.4(8)
N2_6 Pt04 P2_14 173.8(6)
N1_7 Pt04 P2_14 87.5(6)
N2_6 Pt04 P1_14 93.9(6)
N1_7 Pt04 P1_14 179.6(7)
P2_14 Pt04 P1_14 92.2(3)
N2_3 Pt05 N2_1 85.1(8)
N2_3 Pt05 P1_15 91.1(6)
N2_1 Pt05 P1_15 175.1(7)
N2_3 Pt05 P2_15 178.4(7)
N2_1 Pt05 P2_15 93.5(6)
P1_15 Pt05 P2_15 90.3(3)
N2_5 Pt06 N2_2 82.3(9)
N2_5 Pt06 P1_10 175.0(7)
N2_2 Pt06 P1_10 92.9(6)
N2_5 Pt06 P2_10 91.9(7)
N2_2 Pt06 P2_10 174.3(6)
P1_10 Pt06 P2_10 92.9(4)
N2_4 Pt07 N1_3 82.2(8)
N2_4 Pt07 P1_16 172.8(7)
N1_3 Pt07 P1_16 90.8(6)
N2_4 Pt07 P2_16 94.2(7)
N1_3 Pt07 P2_16 175.8(7)
P1_16 Pt07 P2_16 92.9(4)
N1_4 Pt08 N2_8 84.2(9)
N1_4 Pt08 P2_11 176.0(7)
N2_8 Pt08 P2_11 92.0(7)
N1_4 Pt08 P1_11 91.9(7)
N2_8 Pt08 P1_11 176.1(6)
P2_11 Pt08 P1_11 91.9(4)
N3_1 Fe09 N4_6 131.8(12)
N3_1 Fe09 N4_1 87.3(10)
N4_6 Fe09 N4_1 76.9(12)
N3_1 Fe09 N3_6 75.4(13)
N4_6 Fe09 N3_6 87.9(11)
N4_1 Fe09 N3_6 139.7(12)
N3_1 Fe09 N5_1 88.9(9)
N4_6 Fe09 N5_1 134.1(11)
N4_1 Fe09 N5_1 86.8(9)
N3_6 Fe09 N5_1 128.0(12)
N3_1 Fe09 N5_6 136.0(11)
N4_6 Fe09 N5_6 85.2(11)
N4_1 Fe09 N5_6 129.5(11)
N3_6 Fe09 N5_6 84.9(11)
N5_1 Fe09 N5_6 72.8(11)
N5_3 Fe0A N4_3 88.0(10)
N5_3 Fe0A N5_7 73.2(12)
N4_3 Fe0A N5_7 138.7(12)
N5_3 Fe0A N3_3 90.2(11)
N4_3 Fe0A N3_3 85.3(10)
N5_7 Fe0A N3_3 129.9(12)
N5_3 Fe0A N3_7 142.0(12)
N4_3 Fe0A N3_7 125.1(12)
N5_7 Fe0A N3_7 88.6(11)
N3_3 Fe0A N3_7 76.2(13)
N5_3 Fe0A N4_7 126.4(11)
N4_3 Fe0A N4_7 75.3(11)
N5_7 Fe0A N4_7 86.7(11)
N3_3 Fe0A N4_7 136.9(12)
N3_7 Fe0A N4_7 84.1(11)
N5_5 Fe0B N4_8 126.8(14)
N5_5 Fe0B N3_5 90.4(12)
N4_8 Fe0B N3_5 134.4(13)
N5_5 Fe0B N5_8 75.6(15)
N4_8 Fe0B N5_8 87.6(12)
N3_5 Fe0B N5_8 131.1(15)
N5_5 Fe0B N3_8 141.2(14)
N4_8 Fe0B N3_8 86.4(11)
N3_5 Fe0B N3_8 74.2(13)
N5_8 Fe0B N3_8 87.9(12)
N5_5 Fe0B N4_5 83.8(12)
N4_8 Fe0B N4_5 76.3(12)
N3_5 Fe0B N4_5 84.0(11)
N5_8 Fe0B N4_5 138.4(15)
N3_8 Fe0B N4_5 128.1(13)
N5_2 Fe0C N4_4 136.9(14)
N5_2 Fe0C N5_4 74.6(14)
N4_4 Fe0C N5_4 87.9(12)
N5_2 Fe0C N4_2 88.9(11)
N4_4 Fe0C N4_2 76.2(11)
N5_4 Fe0C N4_2 135.3(14)
N5_2 Fe0C N3_4 129.8(13)
N4_4 Fe0C N3_4 87.0(11)
N5_4 Fe0C N3_4 87.2(11)
N4_2 Fe0C N3_4 132.2(13)
N5_2 Fe0C N3_2 86.7(11)
N4_4 Fe0C N3_2 130.0(13)
N5_4 Fe0C N3_2 135.0(14)
N4_2 Fe0C N3_2 83.4(11)
N3_4 Fe0C N3_2 73.9(13)
C41_1 C42_1 H42A_1 109.5
C41_1 C42_1 H42B_1 109.5
H42A_1 C42_1 H42B_1 109.5
C41_1 C42_1 H42C_1 109.5
H42A_1 C42_1 H42C_1 109.5
H42B_1 C42_1 H42C_1 109.5
N4_1 C41_1 C41_6 110(3)
N4_1 C41_1 C42_1 125(2)
C41_6 C41_1 C42_1 126(3)
C41_1 N4_1 O2_1 117.4(18)
C41_1 N4_1 Fe09 120.6(19)
O2_1 N4_1 Fe09 120.9(15)
N4_1 O2_1 B_1 118(2)
O2_1 B_1 O3_1 109.5(18)
O2_1 B_1 O1_1 109.8(19)
O3_1 B_1 O1_1 104.5(17)
O2_1 B_1 C1_1 111.0(17)
O3_1 B_1 C1_1 108.3(16)
O1_1 B_1 C1_1 113.4(15)
N3_1 O3_1 B_1 118.1(19)
C31_1 N3_1 O3_1 115.6(18)
C31_1 N3_1 Fe09 123.6(19)
O3_1 N3_1 Fe09 120.7(16)
N3_1 C31_1 C31_6 108(3)
N3_1 C31_1 C32_1 122(2)
C31_6 C31_1 C32_1 130(3)
C31_1 C32_1 H32A_1 109.5
C31_1 C32_1 H32B_1 109.5
H32A_1 C32_1 H32B_1 109.5
C31_1 C32_1 H32C_1 109.5
H32A_1 C32_1 H32C_1 109.5
H32B_1 C32_1 H32C_1 109.5
B_1 O1_1 N5_1 113.6(18)
C51_1 N5_1 O1_1 117.8(17)
C51_1 N5_1 Fe09 121.9(18)
O1_1 N5_1 Fe09 120.1(14)
N5_1 C51_1 C51_6 113(2)
N5_1 C51_1 C52_1 122(2)
C51_6 C51_1 C52_1 125(3)
C51_1 C52_1 H52A_1 109.5
C51_1 C52_1 H52B_1 109.5
H52A_1 C52_1 H52B_1 109.5
C51_1 C52_1 H52C_1 109.5
H52A_1 C52_1 H52C_1 109.5
H52B_1 C52_1 H52C_1 109.5
C3_1 C1_1 C2_1 118.1(18)
C3_1 C1_1 B_1 119.8(16)
C2_1 C1_1 B_1 122.1(16)
C1_1 C2_1 C6_1 123.4(18)
C1_1 C2_1 H2_1 118.3
C6_1 C2_1 H2_1 118.3
C5_1 C6_1 C2_1 117.9(18)
C5_1 C6_1 C14_1 120.2(17)
C2_1 C6_1 C14_1 121.5(17)
C13_1 C14_1 C15_1 115.3(18)
C13_1 C14_1 C6_1 122.7(18)
C15_1 C14_1 C6_1 121.3(18)
C16_1 C15_1 C14_1 120.2(19)
C16_1 C15_1 H15_1 119.9
C14_1 C15_1 H15_1 119.9
N2_1 C16_1 C15_1 125(2)
N2_1 C16_1 H16_1 117.6
C15_1 C16_1 H16_1 117.6
C12_1 N2_1 C16_1 113.9(17)
C12_1 N2_1 Pt05 125.3(16)
C16_1 N2_1 Pt05 120.7(16)
N2_1 C12_1 C13_1 125(2)
N2_1 C12_1 H12_1 117.7
C13_1 C12_1 H12_1 117.7
C14_1 C13_1 C12_1 121(2)
C14_1 C13_1 H13_1 119.6
C12_1 C13_1 H13_1 119.6
C6_1 C5_1 C4_1 120.3(18)
C6_1 C5_1 H5_1 119.9
C4_1 C5_1 H5_1 119.9
C3_1 C4_1 C5_1 119.7(17)
C3_1 C4_1 C9_1 121.1(17)
C5_1 C4_1 C9_1 118.9(17)
C1_1 C3_1 C4_1 120.6(18)
C1_1 C3_1 H3_1 119.7
C4_1 C3_1 H3_1 119.7
C10_1 C9_1 C8_1 118.8(17)
C10_1 C9_1 C4_1 122.2(18)
C8_1 C9_1 C4_1 118.8(17)
C7_1 C8_1 C9_1 117.9(18)
C7_1 C8_1 H8_1 121.1
C9_1 C8_1 H8_1 121.1
N1_1 C7_1 C8_1 123.8(19)
N1_1 C7_1 H7_1 118.1
C8_1 C7_1 H7_1 118.1
C11_1 N1_1 C7_1 116.1(17)
C11_1 N1_1 Pt01 124.8(15)
C7_1 N1_1 Pt01 119.1(15)
N1_1 C11_1 C10_1 127.3(19)
N1_1 C11_1 H11_1 116.4
C10_1 C11_1 H11_1 116.4
C11_1 C10_1 C9_1 116.1(18)
C11_1 C10_1 H10_1 121.9
C9_1 C10_1 H10_1 121.9
C41_2 C42_2 H42A_2 109.5
C41_2 C42_2 H42B_2 109.5
H42A_2 C42_2 H42B_2 109.5
C41_2 C42_2 H42C_2 109.5
H42A_2 C42_2 H42C_2 109.5
H42B_2 C42_2 H42C_2 109.5
N4_2 C41_2 C41_4 110(2)
N4_2 C41_2 C42_2 123.4(18)
C41_4 C41_2 C42_2 126(2)
C41_2 N4_2 O2_2 116.7(17)
C41_2 N4_2 Fe0C 121.0(18)
O2_2 N4_2 Fe0C 121.8(16)
B_2 O2_2 N4_2 118(2)
O2_2 B_2 O3_2 109(2)
O2_2 B_2 O1_2 107(2)
O3_2 B_2 O1_2 105(2)
O2_2 B_2 C1_2 111.5(18)
O3_2 B_2 C1_2 116.0(17)
O1_2 B_2 C1_2 107.5(18)
N3_2 O3_2 B_2 115(2)
C31_2 N3_2 O3_2 119(2)
C31_2 N3_2 Fe0C 120(2)
O3_2 N3_2 Fe0C 121.5(18)
N3_2 C31_2 C31_4 112(3)
N3_2 C31_2 C32_2 122(2)
C31_4 C31_2 C32_2 125(3)
C31_2 C32_2 H32A_2 109.5
C31_2 C32_2 H32B_2 109.5
H32A_2 C32_2 H32B_2 109.5
C31_2 C32_2 H32C_2 109.5
H32A_2 C32_2 H32C_2 109.5
H32B_2 C32_2 H32C_2 109.5
N5_2 O1_2 B_2 119(2)
C51_2 N5_2 O1_2 118(2)
C51_2 N5_2 Fe0C 119(2)
O1_2 N5_2 Fe0C 119.6(19)
N5_2 C51_2 C51_4 114(3)
N5_2 C51_2 C52_2 124(2)
C51_4 C51_2 C52_2 122(3)
C51_2 C52_2 H52A_2 109.5
C51_2 C52_2 H52B_2 109.5
H52A_2 C52_2 H52B_2 109.5
C51_2 C52_2 H52C_2 109.5
H52A_2 C52_2 H52C_2 109.5
H52B_2 C52_2 H52C_2 109.5
C3_2 C1_2 C2_2 117.5(18)
C3_2 C1_2 B_2 120.5(17)
C2_2 C1_2 B_2 121.9(17)
C1_2 C2_2 C6_2 123.0(19)
C1_2 C2_2 H2_2 118.5
C6_2 C2_2 H2_2 118.5
C5_2 C6_2 C2_2 118.5(18)
C5_2 C6_2 C14_2 121.9(16)
C2_2 C6_2 C14_2 119.0(16)
C13_2 C14_2 C15_2 115.5(17)
C13_2 C14_2 C6_2 121.2(16)
C15_2 C14_2 C6_2 123.0(17)
C16_2 C15_2 C14_2 120.5(19)
C16_2 C15_2 H15_2 119.7
C14_2 C15_2 H15_2 119.7
N2_2 C16_2 C15_2 124.1(19)
N2_2 C16_2 H16_2 118.0
C15_2 C16_2 H16_2 118.0
C16_2 N2_2 C12_2 113.9(16)
C16_2 N2_2 Pt06 123.0(14)
C12_2 N2_2 Pt06 122.7(14)
N2_2 C12_2 C13_2 125.3(19)
N2_2 C12_2 H12_2 117.3
C13_2 C12_2 H12_2 117.3
C12_2 C13_2 C14_2 120.2(18)
C12_2 C13_2 H13_2 119.9
C14_2 C13_2 H13_2 119.9
C6_2 C5_2 C4_2 117.9(17)
C6_2 C5_2 H5_2 121.0
C4_2 C5_2 H5_2 121.0
C3_2 C4_2 C5_2 120.4(17)
C3_2 C4_2 C9_2 117.5(17)
C5_2 C4_2 C9_2 121.3(17)
C1_2 C3_2 C4_2 121.0(18)
C1_2 C3_2 H3_2 119.5
C4_2 C3_2 H3_2 119.5
C10_2 C9_2 C8_2 119.7(17)
C10_2 C9_2 C4_2 120.3(17)
C8_2 C9_2 C4_2 120.0(17)
C7_2 C8_2 C9_2 115.5(18)
C7_2 C8_2 H8_2 122.2
C9_2 C8_2 H8_2 122.2
N1_2 C7_2 C8_2 125.7(19)
N1_2 C7_2 H7_2 117.2
C8_2 C7_2 H7_2 117.2
C11_2 N1_2 C7_2 117.0(17)
C11_2 N1_2 Pt01 120.5(15)
C7_2 N1_2 Pt01 122.4(14)
N1_2 C11_2 C10_2 123.9(19)
N1_2 C11_2 H11_2 118.0
C10_2 C11_2 H11_2 118.0
C11_2 C10_2 C9_2 117.9(19)
C11_2 C10_2 H10_2 121.0
C9_2 C10_2 H10_2 121.0
C41_3 C42_3 H42A_3 109.5
C41_3 C42_3 H42B_3 109.5
H42A_3 C42_3 H42B_3 109.5
C41_3 C42_3 H42C_3 109.5
H42A_3 C42_3 H42C_3 109.5
H42B_3 C42_3 H42C_3 109.5
N4_3 C41_3 C41_7 114(2)
N4_3 C41_3 C42_3 123(2)
C41_7 C41_3 C42_3 123(3)
C41_3 N4_3 O2_3 118.1(18)
C41_3 N4_3 Fe0A 120.5(19)
O2_3 N4_3 Fe0A 121.4(16)
B_3 O2_3 N4_3 117(2)
O2_3 B_3 O3_3 110(2)
O2_3 B_3 C1_3 113.5(19)
O3_3 B_3 C1_3 112.8(17)
O2_3 B_3 O1_3 108.0(19)
O3_3 B_3 O1_3 104.8(19)
C1_3 B_3 O1_3 106.8(16)
N3_3 O3_3 B_3 115(2)
C31_3 N3_3 O3_3 117.5(19)
C31_3 N3_3 Fe0A 120(2)
O3_3 N3_3 Fe0A 121.1(17)
N3_3 C31_3 C31_7 110(3)
N3_3 C31_3 C32_3 125(2)
C31_7 C31_3 C32_3 125(3)
C31_3 C32_3 H32A_3 109.5
C31_3 C32_3 H32B_3 109.5
H32A_3 C32_3 H32B_3 109.5
C31_3 C32_3 H32C_3 109.5
H32A_3 C32_3 H32C_3 109.5
H32B_3 C32_3 H32C_3 109.5
N5_3 O1_3 B_3 118(2)
C51_3 N5_3 O1_3 116.6(18)
C51_3 N5_3 Fe0A 125(2)
O1_3 N5_3 Fe0A 118.4(16)
N5_3 C51_3 C51_7 109(2)
N5_3 C51_3 C52_3 126(2)
C51_7 C51_3 C52_3 126(2)
C51_3 C52_3 H52A_3 109.5
C51_3 C52_3 H52B_3 109.5
H52A_3 C52_3 H52B_3 109.5
C51_3 C52_3 H52C_3 109.5
H52A_3 C52_3 H52C_3 109.5
H52B_3 C52_3 H52C_3 109.5
C3_3 C1_3 C2_3 117.4(18)
C3_3 C1_3 B_3 120.6(17)
C2_3 C1_3 B_3 122.0(16)
C1_3 C2_3 C6_3 123.7(18)
C1_3 C2_3 H2_3 118.1
C6_3 C2_3 H2_3 118.1
C5_3 C6_3 C2_3 118.5(17)
C5_3 C6_3 C14_3 121.4(17)
C2_3 C6_3 C14_3 119.9(16)
C13_3 C14_3 C15_3 117.2(18)
C13_3 C14_3 C6_3 122.5(18)
C15_3 C14_3 C6_3 120.2(17)
C16_3 C15_3 C14_3 119.6(19)
C16_3 C15_3 H15_3 120.2
C14_3 C15_3 H15_3 120.2
N2_3 C16_3 C15_3 123.0(19)
N2_3 C16_3 H16_3 118.5
C15_3 C16_3 H16_3 118.5
C12_3 N2_3 C16_3 117.2(18)
C12_3 N2_3 Pt05 123.6(17)
C16_3 N2_3 Pt05 119.1(16)
N2_3 C12_3 C13_3 123(2)
N2_3 C12_3 H12_3 118.6
C13_3 C12_3 H12_3 118.6
C14_3 C13_3 C12_3 120(2)
C14_3 C13_3 H13_3 120.0
C12_3 C13_3 H13_3 120.0
C6_3 C5_3 C4_3 118.9(18)
C6_3 C5_3 H5_3 120.6
C4_3 C5_3 H5_3 120.6
C3_3 C4_3 C5_3 120.2(18)
C3_3 C4_3 C9_3 121.0(18)
C5_3 C4_3 C9_3 118.8(17)
C1_3 C3_3 C4_3 121.2(19)
C1_3 C3_3 H3_3 119.4
C4_3 C3_3 H3_3 119.4
C10_3 C9_3 C8_3 119.4(17)
C10_3 C9_3 C4_3 121.9(18)
C8_3 C9_3 C4_3 118.6(17)
C7_3 C8_3 C9_3 117.4(18)
C7_3 C8_3 H8_3 121.3
C9_3 C8_3 H8_3 121.3
N1_3 C7_3 C8_3 124.2(19)
N1_3 C7_3 H7_3 117.9
C8_3 C7_3 H7_3 117.9
C11_3 N1_3 C7_3 117.3(18)
C11_3 N1_3 Pt07 122.1(16)
C7_3 N1_3 Pt07 120.6(16)
N1_3 C11_3 C10_3 125(2)
N1_3 C11_3 H11_3 117.3
C10_3 C11_3 H11_3 117.3
C11_3 C10_3 C9_3 116.3(19)
C11_3 C10_3 H10_3 121.8
C9_3 C10_3 H10_3 121.8
C41_4 C42_4 H42A_4 109.5
C41_4 C42_4 H42B_4 109.5
H42A_4 C42_4 H42B_4 109.5
C41_4 C42_4 H42C_4 109.5
H42A_4 C42_4 H42C_4 109.5
H42B_4 C42_4 H42C_4 109.5
N4_4 C41_4 C41_2 111(2)
N4_4 C41_4 C42_4 124.7(19)
C41_2 C41_4 C42_4 124(2)
C41_4 N4_4 O2_4 115.6(18)
C41_4 N4_4 Fe0C 121.3(19)
O2_4 N4_4 Fe0C 122.6(16)
B_4 O2_4 N4_4 117(2)
O2_4 B_4 O3_4 109(2)
O2_4 B_4 O1_4 107(2)
O3_4 B_4 O1_4 106(2)
O2_4 B_4 C1_4 114.1(19)
O3_4 B_4 C1_4 113.1(17)
O1_4 B_4 C1_4 106.2(18)
N3_4 O3_4 B_4 118(2)
C31_4 N3_4 O3_4 119(2)
C31_4 N3_4 Fe0C 122(2)
O3_4 N3_4 Fe0C 119.4(18)
N3_4 C31_4 C31_2 112(3)
N3_4 C31_4 C32_4 124(2)
C31_2 C31_4 C32_4 124(3)
C31_4 C32_4 H32A_4 109.5
C31_4 C32_4 H32B_4 109.5
H32A_4 C32_4 H32B_4 109.5
C31_4 C32_4 H32C_4 109.5
H32A_4 C32_4 H32C_4 109.5
H32B_4 C32_4 H32C_4 109.5
B_4 O1_4 N5_4 116(2)
C51_4 N5_4 O1_4 116(2)
C51_4 N5_4 Fe0C 123(2)
O1_4 N5_4 Fe0C 119.8(19)
N5_4 C51_4 C51_2 105(3)
N5_4 C51_4 C52_4 123(2)
C51_2 C51_4 C52_4 132(3)
C51_4 C52_4 H52A_4 109.5
C51_4 C52_4 H52B_4 109.5
H52A_4 C52_4 H52B_4 109.5
C51_4 C52_4 H52C_4 109.5
H52A_4 C52_4 H52C_4 109.5
H52B_4 C52_4 H52C_4 109.5
C3_4 C1_4 C2_4 117.4(19)
C3_4 C1_4 B_4 119.8(18)
C2_4 C1_4 B_4 122.7(18)
C1_4 C2_4 C6_4 124(2)
C1_4 C2_4 H2_4 118.0
C6_4 C2_4 H2_4 118.0
C5_4 C6_4 C2_4 117.8(19)
C5_4 C6_4 C14_4 122.6(18)
C2_4 C6_4 C14_4 118.8(18)
C13_4 C14_4 C15_4 115.1(18)
C13_4 C14_4 C6_4 124.1(19)
C15_4 C14_4 C6_4 120.7(19)
C16_4 C15_4 C14_4 120(2)
C16_4 C15_4 H15_4 119.8
C14_4 C15_4 H15_4 119.8
N2_4 C16_4 C15_4 124(2)
N2_4 C16_4 H16_4 117.9
C15_4 C16_4 H16_4 117.9
C12_4 N2_4 C16_4 114.6(18)
C12_4 N2_4 Pt07 121.8(17)
C16_4 N2_4 Pt07 123.5(17)
N2_4 C12_4 C13_4 125(2)
N2_4 C12_4 H12_4 117.7
C13_4 C12_4 H12_4 117.7
C14_4 C13_4 C12_4 121(2)
C14_4 C13_4 H13_4 119.5
C12_4 C13_4 H13_4 119.5
C6_4 C5_4 C4_4 119.2(19)
C6_4 C5_4 H5_4 120.4
C4_4 C5_4 H5_4 120.4
C3_4 C4_4 C5_4 121.1(19)
C3_4 C4_4 C9_4 119.8(19)
C5_4 C4_4 C9_4 119.0(19)
C1_4 C3_4 C4_4 120(2)
C1_4 C3_4 H3_4 119.8
C4_4 C3_4 H3_4 119.8
C10_4 C9_4 C8_4 120.7(18)
C10_4 C9_4 C4_4 120.2(19)
C8_4 C9_4 C4_4 118.8(19)
C7_4 C8_4 C9_4 116.6(19)
C7_4 C8_4 H8_4 121.7
C9_4 C8_4 H8_4 121.7
N1_4 C7_4 C8_4 124(2)
N1_4 C7_4 H7_4 118.0
C8_4 C7_4 H7_4 118.0
C11_4 N1_4 C7_4 117.5(18)
C11_4 N1_4 Pt08 118.9(17)
C7_4 N1_4 Pt08 123.6(17)
N1_4 C11_4 C10_4 126(2)
N1_4 C11_4 H11_4 117.1
C10_4 C11_4 H11_4 117.1
C11_4 C10_4 C9_4 115.4(19)
C11_4 C10_4 H10_4 122.3
C9_4 C10_4 H10_4 122.3
C41_5 C42_5 H42A_5 109.5
C41_5 C42_5 H42B_5 109.5
H42A_5 C42_5 H42B_5 109.5
C41_5 C42_5 H42C_5 109.5
H42A_5 C42_5 H42C_5 109.5
H42B_5 C42_5 H42C_5 109.5
N4_5 C41_5 C41_8 110(3)
N4_5 C41_5 C42_5 124(2)
C41_8 C41_5 C42_5 126(3)
C41_5 N4_5 O2_5 120(2)
C41_5 N4_5 Fe0B 118(2)
O2_5 N4_5 Fe0B 118.8(18)
B_5 O2_5 N4_5 114(2)
O2_5 B_5 O3_5 106(2)
O2_5 B_5 O1_5 107(2)
O3_5 B_5 O1_5 106(2)
O2_5 B_5 C1_5 115.8(18)
O3_5 B_5 C1_5 112.9(19)
O1_5 B_5 C1_5 108.8(18)
N3_5 O3_5 B_5 118(2)
C31_5 N3_5 O3_5 117(2)
C31_5 N3_5 Fe0B 123(2)
O3_5 N3_5 Fe0B 117(2)
N3_5 C31_5 C31_8 111(3)
N3_5 C31_5 C32_5 122(2)
C31_8 C31_5 C32_5 127(3)
C31_5 C32_5 H32A_5 109.5
C31_5 C32_5 H32B_5 109.5
H32A_5 C32_5 H32B_5 109.5
C31_5 C32_5 H32C_5 109.5
H32A_5 C32_5 H32C_5 109.5
H32B_5 C32_5 H32C_5 109.5
N5_5 O1_5 B_5 115(2)
C51_5 N5_5 O1_5 123(2)
C51_5 N5_5 Fe0B 117(3)
O1_5 N5_5 Fe0B 119.6(19)
N5_5 C51_5 C51_8 120(3)
N5_5 C51_5 C52_5 125(2)
C51_8 C51_5 C52_5 116(4)
C51_5 C52_5 H52A_5 109.5
C51_5 C52_5 H52B_5 109.5
H52A_5 C52_5 H52B_5 109.5
C51_5 C52_5 H52C_5 109.5
H52A_5 C52_5 H52C_5 109.5
H52B_5 C52_5 H52C_5 109.5
C3_5 C1_5 C2_5 117.0(19)
C3_5 C1_5 B_5 119.2(17)
C2_5 C1_5 B_5 123.8(17)
C1_5 C2_5 C6_5 123.6(19)
C1_5 C2_5 H2_5 118.2
C6_5 C2_5 H2_5 118.2
C5_5 C6_5 C2_5 118.6(18)
C5_5 C6_5 C14_5 122.0(17)
C2_5 C6_5 C14_5 119.4(17)
C13_5 C14_5 C15_5 116.0(18)
C13_5 C14_5 C6_5 121.5(18)
C15_5 C14_5 C6_5 121.9(18)
C16_5 C15_5 C14_5 121(2)
C16_5 C15_5 H15_5 119.7
C14_5 C15_5 H15_5 119.7
N2_5 C16_5 C15_5 123(2)
N2_5 C16_5 H16_5 118.4
C15_5 C16_5 H16_5 118.4
C12_5 N2_5 C16_5 115.0(18)
C12_5 N2_5 Pt06 123.4(16)
C16_5 N2_5 Pt06 121.6(16)
N2_5 C12_5 C13_5 125.0(19)
N2_5 C12_5 H12_5 117.5
C13_5 C12_5 H12_5 117.5
C14_5 C13_5 C12_5 120.3(19)
C14_5 C13_5 H13_5 119.8
C12_5 C13_5 H13_5 119.8
C6_5 C5_5 C4_5 118.7(18)
C6_5 C5_5 H5_5 120.6
C4_5 C5_5 H5_5 120.6
C3_5 C4_5 C5_5 120.2(18)
C3_5 C4_5 C9_5 119.8(18)
C5_5 C4_5 C9_5 119.9(18)
C1_5 C3_5 C4_5 121.5(19)
C1_5 C3_5 H3_5 119.2
C4_5 C3_5 H3_5 119.2
C10_5 C9_5 C8_5 119.6(17)
C10_5 C9_5 C4_5 120.5(18)
C8_5 C9_5 C4_5 119.8(18)
C7_5 C8_5 C9_5 114.1(19)
C7_5 C8_5 H8_5 122.9
C9_5 C8_5 H8_5 122.9
N1_5 C7_5 C8_5 128(2)
N1_5 C7_5 H7_5 116.0
C8_5 C7_5 H7_5 116.0
C11_5 N1_5 C7_5 114.7(18)
C11_5 N1_5 Pt03 120.8(16)
C7_5 N1_5 Pt03 124.4(16)
N1_5 C11_5 C10_5 125(2)
N1_5 C11_5 H11_5 117.6
C10_5 C11_5 H11_5 117.6
C11_5 C10_5 C9_5 118.7(19)
C11_5 C10_5 H10_5 120.7
C9_5 C10_5 H10_5 120.7
C41_6 C42_6 H42A_6 109.5
C41_6 C42_6 H42B_6 109.5
H42A_6 C42_6 H42B_6 109.5
C41_6 C42_6 H42C_6 109.5
H42A_6 C42_6 H42C_6 109.5
H42B_6 C42_6 H42C_6 109.5
N4_6 C41_6 C41_1 113(3)
N4_6 C41_6 C42_6 124(2)
C41_1 C41_6 C42_6 122(3)
C41_6 N4_6 O2_6 117(2)
C41_6 N4_6 Fe09 119(2)
O2_6 N4_6 Fe09 123.9(19)
B_6 O2_6 N4_6 113(2)
O2_6 B_6 O3_6 108(2)
O2_6 B_6 C1_6 112.4(19)
O3_6 B_6 C1_6 110.5(19)
O2_6 B_6 O1_6 108(2)
O3_6 B_6 O1_6 108(2)
C1_6 B_6 O1_6 110.0(17)
N3_6 O3_6 B_6 117(2)
C31_6 N3_6 O3_6 118(2)
C31_6 N3_6 Fe09 119(2)
O3_6 N3_6 Fe09 121.5(19)
N3_6 C31_6 C31_1 113(3)
N3_6 C31_6 C32_6 121(2)
C31_1 C31_6 C32_6 127(3)
C31_6 C32_6 H32A_6 109.5
C31_6 C32_6 H32B_6 109.5
H32A_6 C32_6 H32B_6 109.5
C31_6 C32_6 H32C_6 109.5
H32A_6 C32_6 H32C_6 109.5
H32B_6 C32_6 H32C_6 109.5
N5_6 O1_6 B_6 116(2)
C51_6 N5_6 O1_6 119.3(19)
C51_6 N5_6 Fe09 122(2)
O1_6 N5_6 Fe09 117.3(17)
N5_6 C51_6 C51_1 110(2)
N5_6 C51_6 C52_6 123(2)
C51_1 C51_6 C52_6 127(3)
C51_6 C52_6 H52A_6 109.5
C51_6 C52_6 H52B_6 109.5
H52A_6 C52_6 H52B_6 109.5
C51_6 C52_6 H52C_6 109.5
H52A_6 C52_6 H52C_6 109.5
H52B_6 C52_6 H52C_6 109.5
C3_6 C1_6 C2_6 119.0(19)
C3_6 C1_6 B_6 117.1(17)
C2_6 C1_6 B_6 123.9(17)
C1_6 C2_6 C6_6 122.6(19)
C1_6 C2_6 H2_6 118.7
C6_6 C2_6 H2_6 118.7
C5_6 C6_6 C2_6 118.5(18)
C5_6 C6_6 C14_6 120.7(17)
C2_6 C6_6 C14_6 120.7(17)
C13_6 C14_6 C15_6 115.3(18)
C13_6 C14_6 C6_6 122.4(17)
C15_6 C14_6 C6_6 122.3(17)
C16_6 C15_6 C14_6 120.3(19)
C16_6 C15_6 H15_6 119.8
C14_6 C15_6 H15_6 119.8
N2_6 C16_6 C15_6 124.3(19)
N2_6 C16_6 H16_6 117.8
C15_6 C16_6 H16_6 117.8
C12_6 N2_6 C16_6 114.3(17)
C12_6 N2_6 Pt04 123.8(15)
C16_6 N2_6 Pt04 121.5(15)
N2_6 C12_6 C13_6 125(2)
N2_6 C12_6 H12_6 117.5
C13_6 C12_6 H12_6 117.5
C12_6 C13_6 C14_6 120.8(19)
C12_6 C13_6 H13_6 119.6
C14_6 C13_6 H13_6 119.6
C6_6 C5_6 C4_6 119.6(18)
C6_6 C5_6 H5_6 120.2
C4_6 C5_6 H5_6 120.2
C3_6 C4_6 C5_6 119.8(18)
C3_6 C4_6 C9_6 120.1(18)
C5_6 C4_6 C9_6 118.9(18)
C1_6 C3_6 C4_6 120.0(18)
C1_6 C3_6 H3_6 120.0
C4_6 C3_6 H3_6 120.0
C10_6 C9_6 C8_6 117.5(17)
C10_6 C9_6 C4_6 122.5(18)
C8_6 C9_6 C4_6 120.0(17)
C7_6 C8_6 C9_6 117.4(19)
C7_6 C8_6 H8_6 121.3
C9_6 C8_6 H8_6 121.3
N1_6 C7_6 C8_6 127(2)
N1_6 C7_6 H7_6 116.7
C8_6 C7_6 H7_6 116.7
C11_6 N1_6 C7_6 114.3(17)
C11_6 N1_6 Pt03 125.6(15)
C7_6 N1_6 Pt03 120.1(15)
N1_6 C11_6 C10_6 126(2)
N1_6 C11_6 H11_6 117.1
C10_6 C11_6 H11_6 117.1
C11_6 C10_6 C9_6 118.3(19)
C11_6 C10_6 H10_6 120.8
C9_6 C10_6 H10_6 120.8
C41_7 C42_7 H42A_7 109.5
C41_7 C42_7 H42B_7 109.5
H42A_7 C42_7 H42B_7 109.5
C41_7 C42_7 H42C_7 109.5
H42A_7 C42_7 H42C_7 109.5
H42B_7 C42_7 H42C_7 109.5
N4_7 C41_7 C41_3 108(2)
N4_7 C41_7 C42_7 121.7(18)
C41_3 C41_7 C42_7 130(2)
C41_7 N4_7 O2_7 118.4(18)
C41_7 N4_7 Fe0A 121.4(18)
O2_7 N4_7 Fe0A 120.2(16)
N4_7 O2_7 B_7 117(2)
O2_7 B_7 O3_7 111(2)
O2_7 B_7 C1_7 112.9(18)
O3_7 B_7 C1_7 113.4(17)
O2_7 B_7 O1_7 107.5(19)
O3_7 B_7 O1_7 105.3(19)
C1_7 B_7 O1_7 106.5(17)
N3_7 O3_7 B_7 114(2)
C31_7 N3_7 O3_7 119(2)
C31_7 N3_7 Fe0A 116(2)
O3_7 N3_7 Fe0A 123.2(19)
N3_7 C31_7 C31_3 115(3)
N3_7 C31_7 C32_7 124(2)
C31_3 C31_7 C32_7 120(3)
C31_7 C32_7 H32A_7 109.5
C31_7 C32_7 H32B_7 109.5
H32A_7 C32_7 H32B_7 109.5
C31_7 C32_7 H32C_7 109.5
H32A_7 C32_7 H32C_7 109.5
H32B_7 C32_7 H32C_7 109.5
N5_7 O1_7 B_7 118(2)
C51_7 N5_7 O1_7 119(2)
C51_7 N5_7 Fe0A 123(2)
O1_7 N5_7 Fe0A 117.5(18)
N5_7 C51_7 C51_3 110(3)
N5_7 C51_7 C52_7 126(2)
C51_3 C51_7 C52_7 124(3)
C51_7 C52_7 H52A_7 109.5
C51_7 C52_7 H52B_7 109.5
H52A_7 C52_7 H52B_7 109.5
C51_7 C52_7 H52C_7 109.5
H52A_7 C52_7 H52C_7 109.5
H52B_7 C52_7 H52C_7 109.5
C3_7 C1_7 C2_7 118.0(19)
C3_7 C1_7 B_7 118.9(17)
C2_7 C1_7 B_7 123.1(17)
C1_7 C2_7 C6_7 123.1(19)
C1_7 C2_7 H2_7 118.5
C6_7 C2_7 H2_7 118.5
C5_7 C6_7 C2_7 119.0(18)
C5_7 C6_7 C14_7 121.1(17)
C2_7 C6_7 C14_7 119.7(17)
C13_7 C14_7 C15_7 116.7(18)
C13_7 C14_7 C6_7 120.1(18)
C15_7 C14_7 C6_7 123.1(18)
C16_7 C15_7 C14_7 118.5(19)
C16_7 C15_7 H15_7 120.8
C14_7 C15_7 H15_7 120.8
N2_7 C16_7 C15_7 124.5(19)
N2_7 C16_7 H16_7 117.7
C15_7 C16_7 H16_7 117.7
C12_7 N2_7 C16_7 115.1(17)
C12_7 N2_7 Pt02 121.1(16)
C16_7 N2_7 Pt02 123.8(16)
N2_7 C12_7 C13_7 124(2)
N2_7 C12_7 H12_7 118.0
C13_7 C12_7 H12_7 118.0
C12_7 C13_7 C14_7 121(2)
C12_7 C13_7 H13_7 119.4
C14_7 C13_7 H13_7 119.4
C6_7 C5_7 C4_7 119.2(18)
C6_7 C5_7 H5_7 120.4
C4_7 C5_7 H5_7 120.4
C3_7 C4_7 C5_7 120.2(18)
C3_7 C4_7 C9_7 119.2(17)
C5_7 C4_7 C9_7 120.7(17)
C1_7 C3_7 C4_7 120.5(19)
C1_7 C3_7 H3_7 119.7
C4_7 C3_7 H3_7 119.7
C10_7 C9_7 C8_7 118.9(17)
C10_7 C9_7 C4_7 122.9(18)
C8_7 C9_7 C4_7 118.2(17)
C7_7 C8_7 C9_7 116.6(19)
C7_7 C8_7 H8_7 121.7
C9_7 C8_7 H8_7 121.7
N1_7 C7_7 C8_7 126(2)
N1_7 C7_7 H7_7 117.2
C8_7 C7_7 H7_7 117.2
C11_7 N1_7 C7_7 115.4(17)
C11_7 N1_7 Pt04 125.3(15)
C7_7 N1_7 Pt04 119.3(16)
N1_7 C11_7 C10_7 126(2)
N1_7 C11_7 H11_7 117.1
C10_7 C11_7 H11_7 117.1
C11_7 C10_7 C9_7 117.6(19)
C11_7 C10_7 H10_7 121.2
C9_7 C10_7 H10_7 121.2
C41_8 C42_8 H42A_8 109.5
C41_8 C42_8 H42B_8 109.5
H42A_8 C42_8 H42B_8 109.5
C41_8 C42_8 H42C_8 109.5
H42A_8 C42_8 H42C_8 109.5
H42B_8 C42_8 H42C_8 109.5
N4_8 C41_8 C41_5 115(3)
N4_8 C41_8 C42_8 123(2)
C41_5 C41_8 C42_8 123(3)
C41_8 N4_8 O2_8 117.7(19)
C41_8 N4_8 Fe0B 120(2)
O2_8 N4_8 Fe0B 121.8(17)
B_8 O2_8 N4_8 118(2)
O2_8 B_8 O3_8 112(2)
O2_8 B_8 C1_8 114.0(18)
O3_8 B_8 C1_8 112.2(19)
O2_8 B_8 O1_8 109(2)
O3_8 B_8 O1_8 103.0(19)
C1_8 B_8 O1_8 105.6(17)
N3_8 O3_8 B_8 117(2)
C31_8 N3_8 O3_8 116.8(19)
C31_8 N3_8 Fe0B 122(2)
O3_8 N3_8 Fe0B 120.9(17)
N3_8 C31_8 C31_5 109(3)
N3_8 C31_8 C32_8 122(2)
C31_5 C31_8 C32_8 129(3)
C31_8 C32_8 H32A_8 109.5
C31_8 C32_8 H32B_8 109.5
H32A_8 C32_8 H32B_8 109.5
C31_8 C32_8 H32C_8 109.5
H32A_8 C32_8 H32C_8 109.5
H32B_8 C32_8 H32C_8 109.5
N5_8 O1_8 B_8 115(2)
C51_8 N5_8 O1_8 116(2)
C51_8 N5_8 Fe0B 124(2)
O1_8 N5_8 Fe0B 119.2(19)
N5_8 C51_8 C51_5 103(3)
N5_8 C51_8 C52_8 121(2)
C51_5 C51_8 C52_8 136(4)
C51_8 C52_8 H52A_8 109.5
C51_8 C52_8 H52B_8 109.5
H52A_8 C52_8 H52B_8 109.5
C51_8 C52_8 H52C_8 109.5
H52A_8 C52_8 H52C_8 109.5
H52B_8 C52_8 H52C_8 109.5
C3_8 C1_8 C2_8 118.6(19)
C3_8 C1_8 B_8 117.6(17)
C2_8 C1_8 B_8 123.7(17)
C1_8 C2_8 C6_8 122.5(19)
C1_8 C2_8 H2_8 118.8
C6_8 C2_8 H2_8 118.8
C5_8 C6_8 C2_8 118.9(18)
C5_8 C6_8 C14_8 119.0(17)
C2_8 C6_8 C14_8 121.8(18)
C13_8 C14_8 C15_8 116.9(18)
C13_8 C14_8 C6_8 120.9(18)
C15_8 C14_8 C6_8 121.2(18)
C16_8 C15_8 C14_8 120(2)
C16_8 C15_8 H15_8 119.8
C14_8 C15_8 H15_8 119.8
N2_8 C16_8 C15_8 122(2)
N2_8 C16_8 H16_8 118.8
C15_8 C16_8 H16_8 118.8
C12_8 N2_8 C16_8 116.0(18)
C12_8 N2_8 Pt08 123.6(17)
C16_8 N2_8 Pt08 120.1(17)
N2_8 C12_8 C13_8 125(2)
N2_8 C12_8 H12_8 117.4
C13_8 C12_8 H12_8 117.4
C14_8 C13_8 C12_8 119(2)
C14_8 C13_8 H13_8 120.7
C12_8 C13_8 H13_8 120.7
C6_8 C5_8 C4_8 118.8(19)
C6_8 C5_8 H5_8 120.6
C4_8 C5_8 H5_8 120.6
C3_8 C4_8 C5_8 120.7(18)
C3_8 C4_8 C9_8 118.6(18)
C5_8 C4_8 C9_8 120.7(18)
C1_8 C3_8 C4_8 119.9(19)
C1_8 C3_8 H3_8 120.1
C4_8 C3_8 H3_8 120.1
C10_8 C9_8 C8_8 119.5(18)
C10_8 C9_8 C4_8 120.5(19)
C8_8 C9_8 C4_8 119.9(18)
C7_8 C8_8 C9_8 115.7(19)
C7_8 C8_8 H8_8 122.1
C9_8 C8_8 H8_8 122.1
N1_8 C7_8 C8_8 128(2)
N1_8 C7_8 H7_8 116.2
C8_8 C7_8 H7_8 116.2
C11_8 N1_8 C7_8 112.9(18)
C11_8 N1_8 Pt02 123.2(17)
C7_8 N1_8 Pt02 123.1(17)
N1_8 C11_8 C10_8 127(2)
N1_8 C11_8 H11_8 116.4
C10_8 C11_8 H11_8 116.4
C11_8 C10_8 C9_8 115.8(19)
C11_8 C10_8 H10_8 122.1
C9_8 C10_8 H10_8 122.1
C9_9 C8_9 C7_9 123(2)
C9_9 C8_9 H8_9 118.7
C7_9 C8_9 H8_9 118.7
C10_9 C9_9 C8_9 119(2)
C10_9 C9_9 H9_9 120.7
C8_9 C9_9 H9_9 120.7
C9_9 C10_9 C11_9 123(2)
C9_9 C10_9 H10_9 118.4
C11_9 C10_9 H10_9 118.4
C12_9 C11_9 C10_9 114(2)
C12_9 C11_9 H11_9 123.0
C10_9 C11_9 H11_9 123.0
C12_9 C7_9 C8_9 115.8(19)
C12_9 C7_9 P1_9 122.7(17)
C8_9 C7_9 P1_9 119.5(17)
C7_9 C12_9 C11_9 126(2)
C7_9 C12_9 H12_9 117.2
C11_9 C12_9 H12_9 117.2
C7_9 P1_9 C01_9 104.3(10)
C7_9 P1_9 C6_9 103.6(11)
C01_9 P1_9 C6_9 102.1(12)
C7_9 P1_9 Pt01 114.7(9)
C01_9 P1_9 Pt01 119.2(10)
C6_9 P1_9 Pt01 111.2(9)
C5_9 C6_9 C1_9 122(2)
C5_9 C6_9 P1_9 117.2(18)
C1_9 C6_9 P1_9 119.8(18)
C6_9 C1_9 C2_9 114(2)
C6_9 C1_9 H1_9 123.2
C2_9 C1_9 H1_9 123.2
C3_9 C2_9 C1_9 126(2)
C3_9 C2_9 H2_9 117.1
C1_9 C2_9 H2_9 117.1
C2_9 C3_9 C4_9 121(3)
C2_9 C3_9 H3_9 119.5
C4_9 C3_9 H3_9 119.5
C3_9 C4_9 C5_9 116(2)
C3_9 C4_9 H4_9 122.2
C5_9 C4_9 H4_9 122.2
C6_9 C5_9 C4_9 122(2)
C6_9 C5_9 H5_9 119.1
C4_9 C5_9 H5_9 119.1
C02_9 C01_9 P1_9 111.7(15)
C02_9 C01_9 H01A_9 109.3
P1_9 C01_9 H01A_9 109.3
C02_9 C01_9 H01B_9 109.3
P1_9 C01_9 H01B_9 109.3
H01A_9 C01_9 H01B_9 107.9
C03_9 C02_9 C01_9 116(2)
C03_9 C02_9 H02A_9 108.3
C01_9 C02_9 H02A_9 108.3
C03_9 C02_9 H02B_9 108.3
C01_9 C02_9 H02B_9 108.3
H02A_9 C02_9 H02B_9 107.4
C02_9 C03_9 P2_9 115.5(16)
C02_9 C03_9 H03A_9 108.4
P2_9 C03_9 H03A_9 108.4
C02_9 C03_9 H03B_9 108.4
P2_9 C03_9 H03B_9 108.4
H03A_9 C03_9 H03B_9 107.5
C19_9 P2_9 C13_9 103.5(11)
C19_9 P2_9 C03_9 103.1(11)
C13_9 P2_9 C03_9 103.9(12)
C19_9 P2_9 Pt01 113.6(11)
C13_9 P2_9 Pt01 115.6(10)
C03_9 P2_9 Pt01 115.5(9)
C20_9 C19_9 C24_9 118(2)
C20_9 C19_9 P2_9 119(2)
C24_9 C19_9 P2_9 120.8(19)
C19_9 C20_9 C21_9 125(2)
C19_9 C20_9 H20_9 117.3
C21_9 C20_9 H20_9 117.3
C22_9 C21_9 C20_9 115(3)
C22_9 C21_9 H21_9 122.7
C20_9 C21_9 H21_9 122.7
C21_9 C22_9 C23_9 123(3)
C21_9 C22_9 H22_9 118.4
C23_9 C22_9 H22_9 118.4
C22_9 C23_9 C24_9 121(3)
C22_9 C23_9 H23_9 119.3
C24_9 C23_9 H23_9 119.3
C19_9 C24_9 C23_9 117(2)
C19_9 C24_9 H24_9 121.4
C23_9 C24_9 H24_9 121.4
C14_9 C13_9 C18_9 127(2)
C14_9 C13_9 P2_9 115(2)
C18_9 C13_9 P2_9 117(2)
C13_9 C14_9 C15_9 119(2)
C13_9 C14_9 H14_9 120.7
C15_9 C14_9 H14_9 120.7
C16_9 C15_9 C14_9 114(3)
C16_9 C15_9 H15_9 123.0
C14_9 C15_9 H15_9 123.0
C17_9 C16_9 C15_9 123(3)
C17_9 C16_9 H16_9 118.5
C15_9 C16_9 H16_9 118.5
C16_9 C17_9 C18_9 125(3)
C16_9 C17_9 H17_9 117.4
C18_9 C17_9 H17_9 117.4
C13_9 C18_9 C17_9 112(2)
C13_9 C18_9 H18_9 124.0
C17_9 C18_9 H18_9 124.0
C9_10 C8_10 C7_10 124(2)
C9_10 C8_10 H8_10 118.1
C7_10 C8_10 H8_10 118.1
C10_10 C9_10 C8_10 116(2)
C10_10 C9_10 H9_10 121.8
C8_10 C9_10 H9_10 121.8
C9_10 C10_10 C11_10 124(2)
C9_10 C10_10 H10_10 117.9
C11_10 C10_10 H10_10 117.9
C12_10 C11_10 C10_10 114(2)
C12_10 C11_10 H11_10 122.9
C10_10 C11_10 H11_10 122.9
C12_10 C7_10 C8_10 117(2)
C12_10 C7_10 P1_10 123.5(19)
C8_10 C7_10 P1_10 118.9(18)
C7_10 C12_10 C11_10 124(2)
C7_10 C12_10 H12_10 117.9
C11_10 C12_10 H12_10 117.9
C7_10 P1_10 C01_10 105.5(11)
C7_10 P1_10 C6_10 103.8(11)
C01_10 P1_10 C6_10 106.2(11)
C7_10 P1_10 Pt06 110.2(10)
C01_10 P1_10 Pt06 116.4(10)
C6_10 P1_10 Pt06 113.6(9)
C5_10 C6_10 C1_10 122.1(19)
C5_10 C6_10 P1_10 118.7(17)
C1_10 C6_10 P1_10 118.7(17)
C6_10 C1_10 C2_10 115(2)
C6_10 C1_10 H1_10 122.5
C2_10 C1_10 H1_10 122.5
C3_10 C2_10 C1_10 124(2)
C3_10 C2_10 H2_10 118.0
C1_10 C2_10 H2_10 118.0
C2_10 C3_10 C4_10 122(2)
C2_10 C3_10 H3_10 119.2
C4_10 C3_10 H3_10 119.2
C3_10 C4_10 C5_10 116(2)
C3_10 C4_10 H4_10 121.8
C5_10 C4_10 H4_10 121.8
C6_10 C5_10 C4_10 120(2)
C6_10 C5_10 H5_10 120.2
C4_10 C5_10 H5_10 120.2
C02_10 C01_10 P1_10 114.2(16)
C02_10 C01_10 H01A_10 108.7
P1_10 C01_10 H01A_10 108.7
C02_10 C01_10 H01B_10 108.7
P1_10 C01_10 H01B_10 108.7
H01A_10 C01_10 H01B_10 107.6
C03_10 C02_10 C01_10 114(2)
C03_10 C02_10 H02A_10 108.7
C01_10 C02_10 H02A_10 108.7
C03_10 C02_10 H02B_10 108.7
C01_10 C02_10 H02B_10 108.7
H02A_10 C02_10 H02B_10 107.6
C02_10 C03_10 P2_10 114.2(18)
C02_10 C03_10 H03A_10 108.7
P2_10 C03_10 H03A_10 108.7
C02_10 C03_10 H03B_10 108.7
P2_10 C03_10 H03B_10 108.7
H03A_10 C03_10 H03B_10 107.6
C19_10 P2_10 C03_10 102.1(11)
C19_10 P2_10 C13_10 104.4(11)
C03_10 P2_10 C13_10 106.2(12)
C19_10 P2_10 Pt06 110.4(10)
C03_10 P2_10 Pt06 117.2(10)
C13_10 P2_10 Pt06 115.0(9)
C20_10 C19_10 C24_10 119(2)
C20_10 C19_10 P2_10 122(2)
C24_10 C19_10 P2_10 118.9(19)
C19_10 C20_10 C21_10 125(2)
C19_10 C20_10 H20_10 117.4
C21_10 C20_10 H20_10 117.4
C22_10 C21_10 C20_10 113(2)
C22_10 C21_10 H21_10 123.5
C20_10 C21_10 H21_10 123.5
C21_10 C22_10 C23_10 126(3)
C21_10 C22_10 H22_10 117.1
C23_10 C22_10 H22_10 117.1
C22_10 C23_10 C24_10 120(3)
C22_10 C23_10 H23_10 120.2
C24_10 C23_10 H23_10 120.2
C19_10 C24_10 C23_10 117(2)
C19_10 C24_10 H24_10 121.6
C23_10 C24_10 H24_10 121.6
C14_10 C13_10 C18_10 127(2)
C14_10 C13_10 P2_10 114.5(19)
C18_10 C13_10 P2_10 118.6(19)
C13_10 C14_10 C15_10 117(2)
C13_10 C14_10 H14_10 121.5
C15_10 C14_10 H14_10 121.5
C16_10 C15_10 C14_10 116(2)
C16_10 C15_10 H15_10 122.0
C14_10 C15_10 H15_10 122.0
C17_10 C16_10 C15_10 122(3)
C17_10 C16_10 H16_10 118.9
C15_10 C16_10 H16_10 118.9
C16_10 C17_10 C18_10 125(3)
C16_10 C17_10 H17_10 117.6
C18_10 C17_10 H17_10 117.6
C13_10 C18_10 C17_10 113(2)
C13_10 C18_10 H18_10 123.6
C17_10 C18_10 H18_10 123.6
C9_11 C8_11 C7_11 124(2)
C9_11 C8_11 H8_11 118.1
C7_11 C8_11 H8_11 118.1
C10_11 C9_11 C8_11 116(3)
C10_11 C9_11 H9_11 122.0
C8_11 C9_11 H9_11 122.0
C9_11 C10_11 C11_11 125(3)
C9_11 C10_11 H10_11 117.5
C11_11 C10_11 H10_11 117.5
C12_11 C11_11 C10_11 114(2)
C12_11 C11_11 H11_11 123.0
C10_11 C11_11 H11_11 123.0
C12_11 C7_11 C8_11 116(2)
C12_11 C7_11 P1_11 123(2)
C8_11 C7_11 P1_11 120(2)
C7_11 C12_11 C11_11 125(2)
C7_11 C12_11 H12_11 117.5
C11_11 C12_11 H12_11 117.5
C7_11 P1_11 C01_11 106.5(13)
C7_11 P1_11 C6_11 104.1(12)
C01_11 P1_11 C6_11 103.0(13)
C7_11 P1_11 Pt08 114.4(11)
C01_11 P1_11 Pt08 116.1(12)
C6_11 P1_11 Pt08 111.4(13)
C5_11 C6_11 C1_11 123(2)
C5_11 C6_11 P1_11 117.1(19)
C1_11 C6_11 P1_11 119.6(19)
C6_11 C1_11 C2_11 113(2)
C6_11 C1_11 H1_11 123.7
C2_11 C1_11 H1_11 123.7
C3_11 C2_11 C1_11 125(3)
C3_11 C2_11 H2_11 117.6
C1_11 C2_11 H2_11 117.6
C2_11 C3_11 C4_11 123(3)
C2_11 C3_11 H3_11 118.5
C4_11 C3_11 H3_11 118.5
C3_11 C4_11 C5_11 114(2)
C3_11 C4_11 H4_11 123.0
C5_11 C4_11 H4_11 123.0
C6_11 C5_11 C4_11 121(2)
C6_11 C5_11 H5_11 119.3
C4_11 C5_11 H5_11 119.3
C02_11 C01_11 P1_11 113.0(18)
C02_11 C01_11 H01A_11 109.0
P1_11 C01_11 H01A_11 109.0
C02_11 C01_11 H01B_11 109.0
P1_11 C01_11 H01B_11 109.0
H01A_11 C01_11 H01B_11 107.8
C03_11 C02_11 C01_11 117(2)
C03_11 C02_11 H02A_11 108.1
C01_11 C02_11 H02A_11 108.1
C03_11 C02_11 H02B_11 108.1
C01_11 C02_11 H02B_11 108.1
H02A_11 C02_11 H02B_11 107.3
C02_11 C03_11 P2_11 118(2)
C02_11 C03_11 H03A_11 107.9
P2_11 C03_11 H03A_11 107.9
C02_11 C03_11 H03B_11 107.9
P2_11 C03_11 H03B_11 107.9
H03A_11 C03_11 H03B_11 107.2
C19_11 P2_11 C03_11 106.3(13)
C19_11 P2_11 C13_11 107.4(13)
C03_11 P2_11 C13_11 105.3(12)
C19_11 P2_11 Pt08 113.4(12)
C03_11 P2_11 Pt08 112.9(12)
C13_11 P2_11 Pt08 110.9(10)
C20_11 C19_11 C24_11 121(2)
C20_11 C19_11 P2_11 121(2)
C24_11 C19_11 P2_11 118(2)
C19_11 C20_11 C21_11 125(2)
C19_11 C20_11 H20_11 117.3
C21_11 C20_11 H20_11 117.3
C22_11 C21_11 C20_11 112(3)
C22_11 C21_11 H21_11 124.2
C20_11 C21_11 H21_11 124.2
C21_11 C22_11 C23_11 126(3)
C21_11 C22_11 H22_11 116.8
C23_11 C22_11 H22_11 116.8
C22_11 C23_11 C24_11 121(3)
C22_11 C23_11 H23_11 119.4
C24_11 C23_11 H23_11 119.4
C19_11 C24_11 C23_11 114(2)
C19_11 C24_11 H24_11 122.8
C23_11 C24_11 H24_11 122.8
C14_11 C13_11 C18_11 127(2)
C14_11 C13_11 P2_11 115(2)
C18_11 C13_11 P2_11 117(2)
C13_11 C14_11 C15_11 119(2)
C13_11 C14_11 H14_11 120.7
C15_11 C14_11 H14_11 120.7
C16_11 C15_11 C14_11 114(3)
C16_11 C15_11 H15_11 122.9
C14_11 C15_11 H15_11 122.9
C17_11 C16_11 C15_11 122(3)
C17_11 C16_11 H16_11 118.9
C15_11 C16_11 H16_11 118.9
C16_11 C17_11 C18_11 127(3)
C16_11 C17_11 H17_11 116.7
C18_11 C17_11 H17_11 116.7
C13_11 C18_11 C17_11 111(2)
C13_11 C18_11 H18_11 124.6
C17_11 C18_11 H18_11 124.6
C9_12 C8_12 C7_12 124(2)
C9_12 C8_12 H8_12 118.1
C7_12 C8_12 H8_12 118.1
C10_12 C9_12 C8_12 118(2)
C10_12 C9_12 H9_12 121.0
C8_12 C9_12 H9_12 121.0
C9_12 C10_12 C11_12 122(2)
C9_12 C10_12 H10_12 119.1
C11_12 C10_12 H10_12 119.1
C12_12 C11_12 C10_12 115(2)
C12_12 C11_12 H11_12 122.4
C10_12 C11_12 H11_12 122.4
C12_12 C7_12 C8_12 115.2(18)
C12_12 C7_12 P1_12 122.4(17)
C8_12 C7_12 P1_12 122.4(16)
C7_12 C12_12 C11_12 125(2)
C7_12 C12_12 H12_12 117.6
C11_12 C12_12 H12_12 117.6
C7_12 P1_12 C01_12 108.6(11)
C7_12 P1_12 C6_12 103.2(11)
C01_12 P1_12 C6_12 105.3(11)
C7_12 P1_12 Pt02 114.0(8)
C01_12 P1_12 Pt02 114.3(9)
C6_12 P1_12 Pt02 110.5(10)
C5_12 C6_12 C1_12 123(2)
C5_12 C6_12 P1_12 119.0(18)
C1_12 C6_12 P1_12 118.2(18)
C6_12 C1_12 C2_12 114(2)
C6_12 C1_12 H1_12 123.1
C2_12 C1_12 H1_12 123.1
C3_12 C2_12 C1_12 125(2)
C3_12 C2_12 H2_12 117.7
C1_12 C2_12 H2_12 117.7
C2_12 C3_12 C4_12 122(3)
C2_12 C3_12 H3_12 118.8
C4_12 C3_12 H3_12 118.8
C3_12 C4_12 C5_12 115(2)
C3_12 C4_12 H4_12 122.4
C5_12 C4_12 H4_12 122.4
C6_12 C5_12 C4_12 121(2)
C6_12 C5_12 H5_12 119.3
C4_12 C5_12 H5_12 119.3
C02_12 C01_12 P1_12 112.2(16)
C02_12 C01_12 H01A_12 109.2
P1_12 C01_12 H01A_12 109.2
C02_12 C01_12 H01B_12 109.2
P1_12 C01_12 H01B_12 109.2
H01A_12 C01_12 H01B_12 107.9
C03_12 C02_12 C01_12 114(2)
C03_12 C02_12 H02A_12 108.8
C01_12 C02_12 H02A_12 108.8
C03_12 C02_12 H02B_12 108.8
C01_12 C02_12 H02B_12 108.8
H02A_12 C02_12 H02B_12 107.6
C02_12 C03_12 P2_12 114.0(17)
C02_12 C03_12 H03A_12 108.8
P2_12 C03_12 H03A_12 108.8
C02_12 C03_12 H03B_12 108.8
P2_12 C03_12 H03B_12 108.8
H03A_12 C03_12 H03B_12 107.7
C19_12 P2_12 C03_12 108.4(12)
C19_12 P2_12 C13_12 105.6(11)
C03_12 P2_12 C13_12 105.0(11)
C19_12 P2_12 Pt02 113.7(10)
C03_12 P2_12 Pt02 116.8(10)
C13_12 P2_12 Pt02 106.4(9)
C20_12 C19_12 C24_12 120(2)
C20_12 C19_12 P2_12 119(2)
C24_12 C19_12 P2_12 120.2(19)
C19_12 C20_12 C21_12 124(2)
C19_12 C20_12 H20_12 118.0
C21_12 C20_12 H20_12 118.0
C22_12 C21_12 C20_12 113(3)
C22_12 C21_12 H21_12 123.3
C20_12 C21_12 H21_12 123.3
C21_12 C22_12 C23_12 126(3)
C21_12 C22_12 H22_12 117.0
C23_12 C22_12 H22_12 117.0
C22_12 C23_12 C24_12 119(3)
C22_12 C23_12 H23_12 120.3
C24_12 C23_12 H23_12 120.3
C19_12 C24_12 C23_12 117(2)
C19_12 C24_12 H24_12 121.7
C23_12 C24_12 H24_12 121.7
C14_12 C13_12 C18_12 129(2)
C14_12 C13_12 P2_12 114.3(19)
C18_12 C13_12 P2_12 117.1(18)
C13_12 C14_12 C15_12 116(2)
C13_12 C14_12 H14_12 122.0
C15_12 C14_12 H14_12 122.0
C16_12 C15_12 C14_12 115(2)
C16_12 C15_12 H15_12 122.3
C14_12 C15_12 H15_12 122.3
C17_12 C16_12 C15_12 123(3)
C17_12 C16_12 H16_12 118.3
C15_12 C16_12 H16_12 118.3
C16_12 C17_12 C18_12 124(3)
C16_12 C17_12 H17_12 117.9
C18_12 C17_12 H17_12 117.9
C13_12 C18_12 C17_12 113(2)
C13_12 C18_12 H18_12 123.7
C17_12 C18_12 H18_12 123.7
C9_13 C8_13 C7_13 122(2)
C9_13 C8_13 H8_13 118.8
C7_13 C8_13 H8_13 118.8
C10_13 C9_13 C8_13 118(3)
C10_13 C9_13 H9_13 120.8
C8_13 C9_13 H9_13 120.8
C9_13 C10_13 C11_13 123(3)
C9_13 C10_13 H10_13 118.6
C11_13 C10_13 H10_13 118.6
C12_13 C11_13 C10_13 115(2)
C12_13 C11_13 H11_13 122.6
C10_13 C11_13 H11_13 122.6
C12_13 C7_13 C8_13 116(2)
C12_13 C7_13 P1_13 123(2)
C8_13 C7_13 P1_13 120(2)
C7_13 C12_13 C11_13 125(2)
C7_13 C12_13 H12_13 117.3
C11_13 C12_13 H12_13 117.3
C7_13 P1_13 C01_13 108.4(13)
C7_13 P1_13 C6_13 103.3(12)
C01_13 P1_13 C6_13 103.3(12)
C7_13 P1_13 Pt03 115.9(10)
C01_13 P1_13 Pt03 114.3(11)
C6_13 P1_13 Pt03 110.4(12)
C5_13 C6_13 C1_13 124(2)
C5_13 C6_13 P1_13 117.0(19)
C1_13 C6_13 P1_13 119.3(19)
C6_13 C1_13 C2_13 114(2)
C6_13 C1_13 H1_13 123.2
C2_13 C1_13 H1_13 123.2
C3_13 C2_13 C1_13 124(2)
C3_13 C2_13 H2_13 118.2
C1_13 C2_13 H2_13 118.2
C2_13 C3_13 C4_13 124(3)
C2_13 C3_13 H3_13 118.0
C4_13 C3_13 H3_13 118.0
C3_13 C4_13 C5_13 114(2)
C3_13 C4_13 H4_13 122.9
C5_13 C4_13 H4_13 122.9
C6_13 C5_13 C4_13 121(2)
C6_13 C5_13 H5_13 119.6
C4_13 C5_13 H5_13 119.6
C02_13 C01_13 P1_13 116.2(18)
C02_13 C01_13 H01A_13 108.2
P1_13 C01_13 H01A_13 108.2
C02_13 C01_13 H01B_13 108.2
P1_13 C01_13 H01B_13 108.2
H01A_13 C01_13 H01B_13 107.4
C03_13 C02_13 C01_13 116(2)
C03_13 C02_13 H02A_13 108.4
C01_13 C02_13 H02A_13 108.4
C03_13 C02_13 H02B_13 108.4
C01_13 C02_13 H02B_13 108.4
H02A_13 C02_13 H02B_13 107.4
C02_13 C03_13 P2_13 114.1(17)
C02_13 C03_13 H03A_13 108.7
P2_13 C03_13 H03A_13 108.7
C02_13 C03_13 H03B_13 108.7
P2_13 C03_13 H03B_13 108.7
H03A_13 C03_13 H03B_13 107.6
C19_13 P2_13 C03_13 103.4(12)
C19_13 P2_13 C13_13 105.9(11)
C03_13 P2_13 C13_13 103.3(11)
C19_13 P2_13 Pt03 111.9(9)
C03_13 P2_13 Pt03 119.7(10)
C13_13 P2_13 Pt03 111.4(9)
C20_13 C19_13 C24_13 119(2)
C20_13 C19_13 P2_13 122(2)
C24_13 C19_13 P2_13 118.7(18)
C19_13 C20_13 C21_13 126(2)
C19_13 C20_13 H20_13 117.1
C21_13 C20_13 H20_13 117.1
C22_13 C21_13 C20_13 114(2)
C22_13 C21_13 H21_13 123.2
C20_13 C21_13 H21_13 123.2
C21_13 C22_13 C23_13 124(3)
C21_13 C22_13 H22_13 118.1
C23_13 C22_13 H22_13 118.1
C22_13 C23_13 C24_13 121(2)
C22_13 C23_13 H23_13 119.3
C24_13 C23_13 H23_13 119.3
C19_13 C24_13 C23_13 116(2)
C19_13 C24_13 H24_13 122.0
C23_13 C24_13 H24_13 122.0
C14_13 C13_13 C18_13 128(2)
C14_13 C13_13 P2_13 116.4(19)
C18_13 C13_13 P2_13 116.0(19)
C13_13 C14_13 C15_13 117(2)
C13_13 C14_13 H14_13 121.5
C15_13 C14_13 H14_13 121.5
C16_13 C15_13 C14_13 115(2)
C16_13 C15_13 H15_13 122.4
C14_13 C15_13 H15_13 122.4
C17_13 C16_13 C15_13 123(3)
C17_13 C16_13 H16_13 118.5
C15_13 C16_13 H16_13 118.5
C16_13 C17_13 C18_13 125(3)
C16_13 C17_13 H17_13 117.7
C18_13 C17_13 H17_13 117.7
C13_13 C18_13 C17_13 112(2)
C13_13 C18_13 H18_13 123.8
C17_13 C18_13 H18_13 123.8
C9_14 C8_14 C7_14 121(2)
C9_14 C8_14 H8_14 119.5
C7_14 C8_14 H8_14 119.5
C10_14 C9_14 C8_14 119(2)
C10_14 C9_14 H9_14 120.6
C8_14 C9_14 H9_14 120.6
C9_14 C10_14 C11_14 124(2)
C9_14 C10_14 H10_14 117.9
C11_14 C10_14 H10_14 117.9
C12_14 C11_14 C10_14 113(2)
C12_14 C11_14 H11_14 123.4
C10_14 C11_14 H11_14 123.4
C12_14 C7_14 C8_14 117.0(19)
C12_14 C7_14 P1_14 121.9(18)
C8_14 C7_14 P1_14 121.1(18)
C7_14 C12_14 C11_14 126(2)
C7_14 C12_14 H12_14 117.2
C11_14 C12_14 H12_14 117.2
C7_14 P1_14 C01_14 108.0(12)
C7_14 P1_14 C6_14 103.4(11)
C01_14 P1_14 C6_14 104.5(11)
C7_14 P1_14 Pt04 112.8(9)
C01_14 P1_14 Pt04 115.9(10)
C6_14 P1_14 Pt04 111.1(10)
C5_14 C6_14 C1_14 122(2)
C5_14 C6_14 P1_14 116.2(18)
C1_14 C6_14 P1_14 120.9(18)
C6_14 C1_14 C2_14 115(2)
C6_14 C1_14 H1_14 122.7
C2_14 C1_14 H1_14 122.7
C3_14 C2_14 C1_14 124(2)
C3_14 C2_14 H2_14 117.8
C1_14 C2_14 H2_14 117.8
C2_14 C3_14 C4_14 122(3)
C2_14 C3_14 H3_14 119.0
C4_14 C3_14 H3_14 119.0
C3_14 C4_14 C5_14 115(2)
C3_14 C4_14 H4_14 122.4
C5_14 C4_14 H4_14 122.4
C6_14 C5_14 C4_14 122(2)
C6_14 C5_14 H5_14 119.2
C4_14 C5_14 H5_14 119.2
C02_14 C01_14 P1_14 114.4(16)
C02_14 C01_14 H01A_14 108.7
P1_14 C01_14 H01A_14 108.7
C02_14 C01_14 H01B_14 108.7
P1_14 C01_14 H01B_14 108.7
H01A_14 C01_14 H01B_14 107.6
C03_14 C02_14 C01_14 114(2)
C03_14 C02_14 H02A_14 108.7
C01_14 C02_14 H02A_14 108.7
C03_14 C02_14 H02B_14 108.7
C01_14 C02_14 H02B_14 108.7
H02A_14 C02_14 H02B_14 107.6
C02_14 C03_14 P2_14 116.5(17)
C02_14 C03_14 H03A_14 108.2
P2_14 C03_14 H03A_14 108.2
C02_14 C03_14 H03B_14 108.2
P2_14 C03_14 H03B_14 108.2
H03A_14 C03_14 H03B_14 107.3
C19_14 P2_14 C03_14 104.6(11)
C19_14 P2_14 C13_14 104.4(10)
C03_14 P2_14 C13_14 102.5(11)
C19_14 P2_14 Pt04 115.1(8)
C03_14 P2_14 Pt04 115.5(9)
C13_14 P2_14 Pt04 113.3(9)
C20_14 C19_14 C24_14 118.7(19)
C20_14 C19_14 P2_14 121.2(17)
C24_14 C19_14 P2_14 119.8(16)
C19_14 C20_14 C21_14 127(2)
C19_14 C20_14 H20_14 116.7
C21_14 C20_14 H20_14 116.7
C22_14 C21_14 C20_14 113(2)
C22_14 C21_14 H21_14 123.5
C20_14 C21_14 H21_14 123.5
C21_14 C22_14 C23_14 124(2)
C21_14 C22_14 H22_14 118.0
C23_14 C22_14 H22_14 118.0
C22_14 C23_14 C24_14 122(2)
C22_14 C23_14 H23_14 119.0
C24_14 C23_14 H23_14 119.0
C19_14 C24_14 C23_14 116(2)
C19_14 C24_14 H24_14 122.2
C23_14 C24_14 H24_14 122.2
C14_14 C13_14 C18_14 126(2)
C14_14 C13_14 P2_14 116.5(19)
C18_14 C13_14 P2_14 118.0(18)
C13_14 C14_14 C15_14 118(2)
C13_14 C14_14 H14_14 121.0
C15_14 C14_14 H14_14 121.0
C16_14 C15_14 C14_14 115(2)
C16_14 C15_14 H15_14 122.3
C14_14 C15_14 H15_14 122.3
C17_14 C16_14 C15_14 122(3)
C17_14 C16_14 H16_14 118.8
C15_14 C16_14 H16_14 118.8
C16_14 C17_14 C18_14 124(3)
C16_14 C17_14 H17_14 118.1
C18_14 C17_14 H17_14 118.1
C13_14 C18_14 C17_14 114(2)
C13_14 C18_14 H18_14 122.9
C17_14 C18_14 H18_14 122.9
C9_15 C8_15 C7_15 123(2)
C9_15 C8_15 H8_15 118.4
C7_15 C8_15 H8_15 118.4
C10_15 C9_15 C8_15 118(3)
C10_15 C9_15 H9_15 121.1
C8_15 C9_15 H9_15 121.1
C9_15 C10_15 C11_15 122(3)
C9_15 C10_15 H10_15 118.8
C11_15 C10_15 H10_15 118.8
C12_15 C11_15 C10_15 115(2)
C12_15 C11_15 H11_15 122.4
C10_15 C11_15 H11_15 122.4
C12_15 C7_15 C8_15 116(2)
C12_15 C7_15 P1_15 123(2)
C8_15 C7_15 P1_15 120.3(19)
C7_15 C12_15 C11_15 125(2)
C7_15 C12_15 H12_15 117.4
C11_15 C12_15 H12_15 117.4
C7_15 P1_15 C01_15 107.4(12)
C7_15 P1_15 C6_15 102.0(11)
C01_15 P1_15 C6_15 105.3(11)
C7_15 P1_15 Pt05 113.3(10)
C01_15 P1_15 Pt05 113.5(11)
C6_15 P1_15 Pt05 114.4(10)
C5_15 C6_15 C1_15 124(2)
C5_15 C6_15 P1_15 117.5(17)
C1_15 C6_15 P1_15 118.1(18)
C6_15 C1_15 C2_15 114(2)
C6_15 C1_15 H1_15 122.8
C2_15 C1_15 H1_15 122.8
C3_15 C2_15 C1_15 122(2)
C3_15 C2_15 H2_15 119.2
C1_15 C2_15 H2_15 119.2
C2_15 C3_15 C4_15 125(3)
C2_15 C3_15 H3_15 117.3
C4_15 C3_15 H3_15 117.3
C3_15 C4_15 C5_15 115(2)
C3_15 C4_15 H4_15 122.7
C5_15 C4_15 H4_15 122.7
C6_15 C5_15 C4_15 120(2)
C6_15 C5_15 H5_15 120.2
C4_15 C5_15 H5_15 120.2
C02_15 C01_15 P1_15 114.7(16)
C02_15 C01_15 H01A_15 108.6
P1_15 C01_15 H01A_15 108.6
C02_15 C01_15 H01B_15 108.6
P1_15 C01_15 H01B_15 108.6
H01A_15 C01_15 H01B_15 107.6
C03_15 C02_15 C01_15 117(2)
C03_15 C02_15 H02A_15 108.0
C01_15 C02_15 H02A_15 108.0
C03_15 C02_15 H02B_15 108.0
C01_15 C02_15 H02B_15 108.0
H02A_15 C02_15 H02B_15 107.3
C02_15 C03_15 P2_15 117.2(18)
C02_15 C03_15 H03A_15 108.0
P2_15 C03_15 H03A_15 108.0
C02_15 C03_15 H03B_15 108.0
P2_15 C03_15 H03B_15 108.0
H03A_15 C03_15 H03B_15 107.3
C19_15 P2_15 C03_15 105.8(12)
C19_15 P2_15 C13_15 106.1(11)
C03_15 P2_15 C13_15 103.7(11)
C19_15 P2_15 Pt05 112.1(10)
C03_15 P2_15 Pt05 115.8(10)
C13_15 P2_15 Pt05 112.5(10)
C20_15 C19_15 C24_15 120(2)
C20_15 C19_15 P2_15 121(2)
C24_15 C19_15 P2_15 118(2)
C19_15 C20_15 C21_15 126(2)
C19_15 C20_15 H20_15 116.9
C21_15 C20_15 H20_15 116.9
C22_15 C21_15 C20_15 112(2)
C22_15 C21_15 H21_15 123.9
C20_15 C21_15 H21_15 123.9
C21_15 C22_15 C23_15 126(3)
C21_15 C22_15 H22_15 117.2
C23_15 C22_15 H22_15 117.2
C22_15 C23_15 C24_15 121(3)
C22_15 C23_15 H23_15 119.6
C24_15 C23_15 H23_15 119.6
C19_15 C24_15 C23_15 115(2)
C19_15 C24_15 H24_15 122.5
C23_15 C24_15 H24_15 122.5
C14_15 C13_15 C18_15 127(2)
C14_15 C13_15 P2_15 116(2)
C18_15 C13_15 P2_15 117(2)
C13_15 C14_15 C15_15 117(2)
C13_15 C14_15 H14_15 121.3
C15_15 C14_15 H14_15 121.3
C16_15 C15_15 C14_15 115(3)
C16_15 C15_15 H15_15 122.4
C14_15 C15_15 H15_15 122.4
C17_15 C16_15 C15_15 123(3)
C17_15 C16_15 H16_15 118.7
C15_15 C16_15 H16_15 118.7
C16_15 C17_15 C18_15 125(3)
C16_15 C17_15 H17_15 117.7
C18_15 C17_15 H17_15 117.7
C13_15 C18_15 C17_15 113(2)
C13_15 C18_15 H18_15 123.6
C17_15 C18_15 H18_15 123.6
C9_16 C8_16 C7_16 124(2)
C9_16 C8_16 H8_16 118.1
C7_16 C8_16 H8_16 118.1
C10_16 C9_16 C8_16 117(2)
C10_16 C9_16 H9_16 121.4
C8_16 C9_16 H9_16 121.4
C9_16 C10_16 C11_16 123(3)
C9_16 C10_16 H10_16 118.3
C11_16 C10_16 H10_16 118.3
C12_16 C11_16 C10_16 114(2)
C12_16 C11_16 H11_16 122.9
C10_16 C11_16 H11_16 122.9
C12_16 C7_16 C8_16 116(2)
C12_16 C7_16 P1_16 122.6(19)
C8_16 C7_16 P1_16 121.4(19)
C7_16 C12_16 C11_16 125(2)
C7_16 C12_16 H12_16 117.4
C11_16 C12_16 H12_16 117.4
C7_16 P1_16 C01_16 105.8(12)
C7_16 P1_16 C6_16 105.9(11)
C01_16 P1_16 C6_16 103.6(11)
C7_16 P1_16 Pt07 112.9(9)
C01_16 P1_16 Pt07 117.4(10)
C6_16 P1_16 Pt07 110.2(11)
C5_16 C6_16 C1_16 121.8(19)
C5_16 C6_16 P1_16 118.3(17)
C1_16 C6_16 P1_16 119.3(17)
C6_16 C1_16 C2_16 115(2)
C6_16 C1_16 H1_16 122.7
C2_16 C1_16 H1_16 122.7
C3_16 C2_16 C1_16 124(2)
C3_16 C2_16 H2_16 117.8
C1_16 C2_16 H2_16 117.8
C2_16 C3_16 C4_16 122(2)
C2_16 C3_16 H3_16 118.9
C4_16 C3_16 H3_16 118.9
C3_16 C4_16 C5_16 115(2)
C3_16 C4_16 H4_16 122.5
C5_16 C4_16 H4_16 122.5
C6_16 C5_16 C4_16 122(2)
C6_16 C5_16 H5_16 119.1
C4_16 C5_16 H5_16 119.1
C02_16 C01_16 P1_16 113.6(16)
C02_16 C01_16 H01A_16 108.9
P1_16 C01_16 H01A_16 108.9
C02_16 C01_16 H01B_16 108.9
P1_16 C01_16 H01B_16 108.9
H01A_16 C01_16 H01B_16 107.7
C03_16 C02_16 C01_16 114(2)
C03_16 C02_16 H02A_16 108.8
C01_16 C02_16 H02A_16 108.8
C03_16 C02_16 H02B_16 108.8
C01_16 C02_16 H02B_16 108.8
H02A_16 C02_16 H02B_16 107.7
C02_16 C03_16 P2_16 113.7(18)
C02_16 C03_16 H03A_16 108.8
P2_16 C03_16 H03A_16 108.8
C02_16 C03_16 H03B_16 108.8
P2_16 C03_16 H03B_16 108.8
H03A_16 C03_16 H03B_16 107.7
C19_16 P2_16 C13_16 106.6(14)
C19_16 P2_16 C03_16 106.7(14)
C13_16 P2_16 C03_16 104.8(13)
C19_16 P2_16 Pt07 113.2(13)
C13_16 P2_16 Pt07 109.2(14)
C03_16 P2_16 Pt07 115.7(12)
C20_16 C19_16 C24_16 120(2)
C20_16 C19_16 P2_16 120(2)
C24_16 C19_16 P2_16 120(2)
C19_16 C20_16 C21_16 127(3)
C19_16 C20_16 H20_16 116.5
C21_16 C20_16 H20_16 116.5
C22_16 C21_16 C20_16 111(3)
C22_16 C21_16 H21_16 124.5
C20_16 C21_16 H21_16 124.5
C21_16 C22_16 C23_16 126(3)
C21_16 C22_16 H22_16 117.2
C23_16 C22_16 H22_16 117.2
C22_16 C23_16 C24_16 122(3)
C22_16 C23_16 H23_16 119.0
C24_16 C23_16 H23_16 119.0
C19_16 C24_16 C23_16 114(2)
C19_16 C24_16 H24_16 122.8
C23_16 C24_16 H24_16 122.8
C14_16 C13_16 C18_16 128(2)
C14_16 C13_16 P2_16 114(2)
C18_16 C13_16 P2_16 117(2)
C13_16 C14_16 C15_16 117(3)
C13_16 C14_16 H14_16 121.3
C15_16 C14_16 H14_16 121.3
C16_16 C15_16 C14_16 114(3)
C16_16 C15_16 H15_16 122.8
C14_16 C15_16 H15_16 122.8
C17_16 C16_16 C15_16 123(3)
C17_16 C16_16 H16_16 118.4
C15_16 C16_16 H16_16 118.4
C16_16 C17_16 C18_16 126(3)
C16_16 C17_16 H17_16 117.2
C18_16 C17_16 H17_16 117.2
C13_16 C18_16 C17_16 111(2)
C13_16 C18_16 H18_16 124.3
C17_16 C18_16 H18_16 124.3
OAH_17 SAE_17 OAF_17 112.3(13)
OAH_17 SAE_17 OAB_17 113.8(14)
OAF_17 SAE_17 OAB_17 110.3(13)
OAH_17 SAE_17 CAD_17 108.8(12)
OAF_17 SAE_17 CAD_17 106.1(10)
OAB_17 SAE_17 CAD_17 104.8(12)
FAC_17 CAD_17 FAG_17 105.6(15)
FAC_17 CAD_17 FAA_17 102.2(14)
FAG_17 CAD_17 FAA_17 102.9(14)
FAC_17 CAD_17 SAE_17 115.4(13)
FAG_17 CAD_17 SAE_17 115.2(14)
FAA_17 CAD_17 SAE_17 114.0(13)
OAH_18 SAE_18 OAF_18 114.2(12)
OAH_18 SAE_18 OAB_18 111.3(12)
OAF_18 SAE_18 OAB_18 110.3(12)
OAH_18 SAE_18 CAD_18 107.6(11)
OAF_18 SAE_18 CAD_18 107.0(10)
OAB_18 SAE_18 CAD_18 106.0(11)
FAG_18 CAD_18 FAA_18 101.7(14)
FAG_18 CAD_18 FAC_18 105.6(15)
FAA_18 CAD_18 FAC_18 103.0(14)
FAG_18 CAD_18 SAE_18 114.8(14)
FAA_18 CAD_18 SAE_18 114.7(13)
FAC_18 CAD_18 SAE_18 115.4(13)
OAH_19 SAE_19 OAB_19 112.6(15)
OAH_19 SAE_19 OAF_19 112.3(15)
OAB_19 SAE_19 OAF_19 110.8(15)
OAH_19 SAE_19 CAD_19 107.1(13)
OAB_19 SAE_19 CAD_19 107.5(13)
OAF_19 SAE_19 CAD_19 106.2(13)
FAC_19 CAD_19 FAG_19 106.1(16)
FAC_19 CAD_19 FAA_19 105.4(16)
FAG_19 CAD_19 FAA_19 105.3(16)
FAC_19 CAD_19 SAE_19 114.0(16)
FAG_19 CAD_19 SAE_19 112.6(15)
FAA_19 CAD_19 SAE_19 112.6(15)
OAH_20 SAE_20 OAF_20 112.5(15)
OAH_20 SAE_20 OAB_20 109.5(15)
OAF_20 SAE_20 OAB_20 109.9(15)
OAH_20 SAE_20 CAD_20 111.3(13)
OAF_20 SAE_20 CAD_20 108.2(13)
OAB_20 SAE_20 CAD_20 105.2(13)
FAG_20 CAD_20 FAC_20 108.0(16)
FAG_20 CAD_20 FAA_20 105.0(16)
FAC_20 CAD_20 FAA_20 101.6(16)
FAG_20 CAD_20 SAE_20 112.7(15)
FAC_20 CAD_20 SAE_20 115.5(16)
FAA_20 CAD_20 SAE_20 113.1(16)
OAH_21 SAE_21 OAB_21 111.2(15)
OAH_21 SAE_21 OAF_21 109.5(15)
OAB_21 SAE_21 OAF_21 109.5(15)
OAH_21 SAE_21 CAD_21 108.4(13)
OAB_21 SAE_21 CAD_21 109.5(14)
OAF_21 SAE_21 CAD_21 108.7(14)
FAA_21 CAD_21 FAC_21 102.9(15)
FAA_21 CAD_21 FAG_21 102.9(16)
FAC_21 CAD_21 FAG_21 104.0(16)
FAA_21 CAD_21 SAE_21 114.7(15)
FAC_21 CAD_21 SAE_21 116.9(15)
FAG_21 CAD_21 SAE_21 113.7(15)
OAH_22 SAE_22 OAF_22 110.2(15)
OAH_22 SAE_22 OAB_22 112.2(15)
OAF_22 SAE_22 OAB_22 111.4(15)
OAH_22 SAE_22 CAD_22 110.3(14)
OAF_22 SAE_22 CAD_22 108.2(14)
OAB_22 SAE_22 CAD_22 104.3(13)
FAG_22 CAD_22 FAC_22 108.6(16)
FAG_22 CAD_22 FAA_22 105.7(16)
FAC_22 CAD_22 FAA_22 102.9(15)
FAG_22 CAD_22 SAE_22 113.2(15)
FAC_22 CAD_22 SAE_22 113.3(15)
FAA_22 CAD_22 SAE_22 112.4(14)
OAF_23 SAE_23 OAB_23 111.5(16)
OAF_23 SAE_23 OAH_23 109.8(16)
OAB_23 SAE_23 OAH_23 109.1(16)
OAF_23 SAE_23 CAD_23 111.7(14)
OAB_23 SAE_23 CAD_23 109.5(14)
OAH_23 SAE_23 CAD_23 105.0(14)
FAG_23 CAD_23 FAA_23 104.8(16)
FAG_23 CAD_23 FAC_23 105.2(16)
FAA_23 CAD_23 FAC_23 103.3(16)
FAG_23 CAD_23 SAE_23 115.6(16)
FAA_23 CAD_23 SAE_23 115.2(16)
FAC_23 CAD_23 SAE_23 111.6(15)
OAH_24 SAE_24 OAB_24 111.9(14)
OAH_24 SAE_24 OAF_24 113.5(13)
OAB_24 SAE_24 OAF_24 110.7(13)
OAH_24 SAE_24 CAD_24 106.6(12)
OAB_24 SAE_24 CAD_24 109.0(12)
OAF_24 SAE_24 CAD_24 104.8(11)
FAC_24 CAD_24 FAA_24 104.8(15)
FAC_24 CAD_24 FAG_24 105.5(15)
FAA_24 CAD_24 FAG_24 103.6(15)
FAC_24 CAD_24 SAE_24 114.7(15)
FAA_24 CAD_24 SAE_24 115.0(15)
FAG_24 CAD_24 SAE_24 112.1(14)
OAF_25 SAE_25 OAH_25 110.2(16)
OAF_25 SAE_25 OAB_25 111.3(16)
OAH_25 SAE_25 OAB_25 110.1(16)
OAF_25 SAE_25 CAD_25 108.5(14)
OAH_25 SAE_25 CAD_25 108.6(15)
OAB_25 SAE_25 CAD_25 108.0(15)
FAG_25 CAD_25 FAA_25 103.6(16)
FAG_25 CAD_25 FAC_25 106.3(16)
FAA_25 CAD_25 FAC_25 102.1(16)
FAG_25 CAD_25 SAE_25 113.8(16)
FAA_25 CAD_25 SAE_25 114.8(16)
FAC_25 CAD_25 SAE_25 114.8(16)
OAF_26 SAE_26 OAH_26 112.2(16)
OAF_26 SAE_26 OAB_26 111.3(16)
OAH_26 SAE_26 OAB_26 111.2(16)
OAF_26 SAE_26 CAD_26 107.8(14)
OAH_26 SAE_26 CAD_26 107.2(15)
OAB_26 SAE_26 CAD_26 106.8(15)
FAG_26 CAD_26 FAA_26 106.8(17)
FAG_26 CAD_26 FAC_26 108.5(16)
FAA_26 CAD_26 FAC_26 106.4(16)
FAG_26 CAD_26 SAE_26 110.8(15)
FAA_26 CAD_26 SAE_26 110.8(16)
FAC_26 CAD_26 SAE_26 113.3(15)
OAF_27 SAE_27 OAH_27 112.2(16)
OAF_27 SAE_27 OAB_27 110.1(16)
OAH_27 SAE_27 OAB_27 108.2(16)
OAF_27 SAE_27 CAD_27 109.1(15)
OAH_27 SAE_27 CAD_27 111.0(14)
OAB_27 SAE_27 CAD_27 106.1(14)
FAG_27 CAD_27 FAC_27 106.4(16)
FAG_27 CAD_27 FAA_27 103.6(16)
FAC_27 CAD_27 FAA_27 101.6(16)
FAG_27 CAD_27 SAE_27 115.8(15)
FAC_27 CAD_27 SAE_27 113.8(15)
FAA_27 CAD_27 SAE_27 114.1(16)
OAH_28 SAE_28 OAF_28 110.4(16)
OAH_28 SAE_28 OAB_28 111.8(16)
OAF_28 SAE_28 OAB_28 108.4(16)
OAH_28 SAE_28 CAD_28 111.0(15)
OAF_28 SAE_28 CAD_28 106.6(15)
OAB_28 SAE_28 CAD_28 108.5(14)
FAG_28 CAD_28 FAC_28 106.0(16)
FAG_28 CAD_28 FAA_28 105.2(16)
FAC_28 CAD_28 FAA_28 102.0(16)
FAG_28 CAD_28 SAE_28 113.8(15)
FAC_28 CAD_28 SAE_28 116.1(16)
FAA_28 CAD_28 SAE_28 112.6(16)
OAF_29 SAE_29 OAB_29 110.0(16)
OAF_29 SAE_29 OAH_29 110.7(16)
OAB_29 SAE_29 OAH_29 110.5(16)
OAF_29 SAE_29 CAD_29 108.6(15)
OAB_29 SAE_29 CAD_29 109.4(14)
OAH_29 SAE_29 CAD_29 107.6(15)
FAA_29 CAD_29 FAC_29 103.3(16)
FAA_29 CAD_29 FAG_29 105.9(17)
FAC_29 CAD_29 FAG_29 103.1(16)
FAA_29 CAD_29 SAE_29 113.0(16)
FAC_29 CAD_29 SAE_29 116.5(16)
FAG_29 CAD_29 SAE_29 113.9(16)
OAF_30 SAE_30 OAB_30 111.5(16)
OAF_30 SAE_30 OAH_30 110.2(16)
OAB_30 SAE_30 OAH_30 108.9(16)
OAF_30 SAE_30 CAD_30 110.1(15)
OAB_30 SAE_30 CAD_30 109.4(15)
OAH_30 SAE_30 CAD_30 106.6(14)
FAA_30 CAD_30 FAC_30 104.3(16)
FAA_30 CAD_30 FAG_30 105.0(16)
FAC_30 CAD_30 FAG_30 104.0(16)
FAA_30 CAD_30 SAE_30 114.8(16)
FAC_30 CAD_30 SAE_30 113.6(16)
FAG_30 CAD_30 SAE_30 113.9(16)
OAH_31 SAE_31 OAF_31 110.8(15)
OAH_31 SAE_31 OAB_31 109.4(15)
OAF_31 SAE_31 OAB_31 109.8(16)
OAH_31 SAE_31 CAD_31 109.5(14)
OAF_31 SAE_31 CAD_31 109.3(14)
OAB_31 SAE_31 CAD_31 107.9(14)
FAG_31 CAD_31 FAA_31 103.3(16)
FAG_31 CAD_31 FAC_31 104.2(16)
FAA_31 CAD_31 FAC_31 103.0(16)
FAG_31 CAD_31 SAE_31 114.0(15)
FAA_31 CAD_31 SAE_31 116.7(16)
FAC_31 CAD_31 SAE_31 114.1(16)
OAH_32 SAE_32 OAF_32 112.5(15)
OAH_32 SAE_32 OAB_32 109.1(15)
OAF_32 SAE_32 OAB_32 108.3(15)
OAH_32 SAE_32 CAD_32 111.8(14)
OAF_32 SAE_32 CAD_32 109.9(14)
OAB_32 SAE_32 CAD_32 104.8(14)
FAG_32 CAD_32 FAA_32 105.0(16)
FAG_32 CAD_32 FAC_32 106.8(16)
FAA_32 CAD_32 FAC_32 102.5(16)
FAG_32 CAD_32 SAE_32 114.5(16)
FAA_32 CAD_32 SAE_32 112.7(16)
FAC_32 CAD_32 SAE_32 114.2(16)
OAH_33 SAE_33 OAF_33 110.1(16)
OAH_33 SAE_33 OAB_33 110.9(16)
OAF_33 SAE_33 OAB_33 109.6(16)
OAH_33 SAE_33 CAD_33 109.2(14)
OAF_33 SAE_33 CAD_33 109.0(14)
OAB_33 SAE_33 CAD_33 108.0(14)
FAC_33 CAD_33 FAA_33 103.6(16)
FAC_33 CAD_33 FAG_33 104.7(16)
FAA_33 CAD_33 FAG_33 103.3(16)
FAC_33 CAD_33 SAE_33 114.1(15)
FAA_33 CAD_33 SAE_33 114.8(16)
FAG_33 CAD_33 SAE_33 114.9(16)
OAH_34 SAE_34 OAF_34 111.0(16)
OAH_34 SAE_34 OAB_34 109.9(16)
OAF_34 SAE_34 OAB_34 110.9(16)
OAH_34 SAE_34 CAD_34 111.4(15)
OAF_34 SAE_34 CAD_34 106.1(14)
OAB_34 SAE_34 CAD_34 107.4(14)
FAC_34 CAD_34 FAG_34 106.4(17)
FAC_34 CAD_34 FAA_34 103.5(16)
FAG_34 CAD_34 FAA_34 103.7(16)
FAC_34 CAD_34 SAE_34 116.1(16)
FAG_34 CAD_34 SAE_34 113.1(16)
FAA_34 CAD_34 SAE_34 112.8(16)

loop_
_geom_bond_atom_site_label_1
_geom_bond_atom_site_label_2
_geom_bond_distance
Pt01 N1_1 2.022(19)
Pt01 N1_2 2.056(17)
Pt01 P1_9 2.224(9)
Pt01 P2_9 2.226(11)
Pt02 N2_7 2.018(18)
Pt02 N1_8 2.02(2)
Pt02 P1_12 2.229(8)
Pt02 P2_12 2.248(10)
Pt03 N1_6 2.053(17)
Pt03 N1_5 2.08(2)
Pt03 P2_13 2.235(9)
Pt03 P1_13 2.242(11)
Pt04 N2_6 2.014(19)
Pt04 N1_7 2.083(19)
Pt04 P2_14 2.242(10)
Pt04 P1_14 2.256(10)
Pt05 N2_3 2.058(19)
Pt05 N2_1 2.058(19)
Pt05 P1_15 2.231(10)
Pt05 P2_15 2.250(10)
Pt06 N2_5 2.00(2)
Pt06 N2_2 2.012(17)
Pt06 P1_10 2.230(10)
Pt06 P2_10 2.230(10)
Pt07 N2_4 2.002(19)
Pt07 N1_3 2.10(2)
Pt07 P1_16 2.234(10)
Pt07 P2_16 2.239(15)
Pt08 N1_4 2.037(19)
Pt08 N2_8 2.07(2)
Pt08 P2_11 2.223(11)
Pt08 P1_11 2.249(14)
Fe09 N3_1 1.86(2)
Fe09 N4_6 1.87(3)
Fe09 N4_1 1.87(2)
Fe09 N3_6 1.89(3)
Fe09 N5_1 1.92(2)
Fe09 N5_6 1.96(3)
Fe0A N5_3 1.85(2)
Fe0A N4_3 1.87(2)
Fe0A N5_7 1.88(3)
Fe0A N3_3 1.91(2)
Fe0A N3_7 1.91(3)
Fe0A N4_7 1.94(2)
Fe0B N5_5 1.86(3)
Fe0B N4_8 1.86(2)
Fe0B N3_5 1.86(3)
Fe0B N5_8 1.90(3)
Fe0B N3_8 1.91(2)
Fe0B N4_5 1.99(3)
Fe0C N5_2 1.82(3)
Fe0C N4_4 1.85(2)
Fe0C N5_4 1.86(3)
Fe0C N4_2 1.88(2)
Fe0C N3_4 1.94(3)
Fe0C N3_2 1.98(3)
C42_1 C41_1 1.501(13)
C42_1 H42A_1 0.9600
C42_1 H42B_1 0.9600
C42_1 H42C_1 0.9600
C41_1 N4_1 1.261(18)
C41_1 C41_6 1.403(19)
N4_1 O2_1 1.416(18)
O2_1 B_1 1.42(2)
B_1 O3_1 1.46(2)
B_1 O1_1 1.48(2)
B_1 C1_1 1.49(2)
O3_1 N3_1 1.425(19)
N3_1 C31_1 1.263(19)
C31_1 C31_6 1.414(19)
C31_1 C32_1 1.506(13)
C32_1 H32A_1 0.9600
C32_1 H32B_1 0.9600
C32_1 H32C_1 0.9600
O1_1 N5_1 1.484(19)
N5_1 C51_1 1.237(18)
C51_1 C51_6 1.398(18)
C51_1 C52_1 1.506(13)
C52_1 H52A_1 0.9600
C52_1 H52B_1 0.9600
C52_1 H52C_1 0.9600
C1_1 C3_1 1.384(19)
C1_1 C2_1 1.406(18)
C2_1 C6_1 1.411(19)
C2_1 H2_1 0.9300
C6_1 C5_1 1.384(18)
C6_1 C14_1 1.453(19)
C14_1 C13_1 1.379(19)
C14_1 C15_1 1.409(19)
C15_1 C16_1 1.379(19)
C15_1 H15_1 0.9300
C16_1 N2_1 1.368(17)
C16_1 H16_1 0.9300
N2_1 C12_1 1.347(18)
C12_1 C13_1 1.400(19)
C12_1 H12_1 0.9300
C13_1 H13_1 0.9300
C5_1 C4_1 1.435(19)
C5_1 H5_1 0.9300
C4_1 C3_1 1.416(19)
C4_1 C9_1 1.513(19)
C3_1 H3_1 0.9300
C9_1 C10_1 1.410(19)
C9_1 C8_1 1.440(19)
C8_1 C7_1 1.379(19)
C8_1 H8_1 0.9300
C7_1 N1_1 1.359(17)
C7_1 H7_1 0.9300
N1_1 C11_1 1.329(17)
C11_1 C10_1 1.379(18)
C11_1 H11_1 0.9300
C10_1 H10_1 0.9300
C42_2 C41_2 1.494(12)
C42_2 H42A_2 0.9600
C42_2 H42B_2 0.9600
C42_2 H42C_2 0.9600
C41_2 N4_2 1.261(17)
C41_2 C41_4 1.404(18)
N4_2 O2_2 1.418(18)
O2_2 B_2 1.41(2)
B_2 O3_2 1.45(2)
B_2 O1_2 1.47(2)
B_2 C1_2 1.49(2)
O3_2 N3_2 1.44(2)
N3_2 C31_2 1.257(19)
C31_2 C31_4 1.405(19)
C31_2 C32_2 1.497(13)
C32_2 H32A_2 0.9600
C32_2 H32B_2 0.9600
C32_2 H32C_2 0.9600
O1_2 N5_2 1.47(2)
N5_2 C51_2 1.23(2)
C51_2 C51_4 1.395(19)
C51_2 C52_2 1.502(13)
C52_2 H52A_2 0.9600
C52_2 H52B_2 0.9600
C52_2 H52C_2 0.9600
C1_2 C3_2 1.366(19)
C1_2 C2_2 1.399(19)
C2_2 C6_2 1.415(19)
C2_2 H2_2 0.9300
C6_2 C5_2 1.386(18)
C6_2 C14_2 1.447(19)
C14_2 C13_2 1.389(18)
C14_2 C15_2 1.409(19)
C15_2 C16_2 1.383(19)
C15_2 H15_2 0.9300
C16_2 N2_2 1.357(17)
C16_2 H16_2 0.9300
N2_2 C12_2 1.363(17)
C12_2 C13_2 1.376(19)
C12_2 H12_2 0.9300
C13_2 H13_2 0.9300
C5_2 C4_2 1.420(18)
C5_2 H5_2 0.9300
C4_2 C3_2 1.416(19)
C4_2 C9_2 1.515(19)
C3_2 H3_2 0.9300
C9_2 C10_2 1.408(19)
C9_2 C8_2 1.431(19)
C8_2 C7_2 1.382(18)
C8_2 H8_2 0.9300
C7_2 N1_2 1.348(17)
C7_2 H7_2 0.9300
N1_2 C11_2 1.339(17)
C11_2 C10_2 1.382(19)
C11_2 H11_2 0.9300
C10_2 H10_2 0.9300
C42_3 C41_3 1.507(13)
C42_3 H42A_3 0.9600
C42_3 H42B_3 0.9600
C42_3 H42C_3 0.9600
C41_3 N4_3 1.264(18)
C41_3 C41_7 1.409(18)
N4_3 O2_3 1.425(18)
O2_3 B_3 1.41(2)
B_3 O3_3 1.46(2)
B_3 C1_3 1.49(2)
B_3 O1_3 1.49(2)
O3_3 N3_3 1.42(2)
N3_3 C31_3 1.259(19)
C31_3 C31_7 1.401(19)
C31_3 C32_3 1.491(13)
C32_3 H32A_3 0.9600
C32_3 H32B_3 0.9600
C32_3 H32C_3 0.9600
O1_3 N5_3 1.475(19)
N5_3 C51_3 1.230(19)
C51_3 C51_7 1.405(19)
C51_3 C52_3 1.499(13)
C52_3 H52A_3 0.9600
C52_3 H52B_3 0.9600
C52_3 H52C_3 0.9600
C1_3 C3_3 1.378(19)
C1_3 C2_3 1.394(18)
C2_3 C6_3 1.416(19)
C2_3 H2_3 0.9300
C6_3 C5_3 1.384(18)
C6_3 C14_3 1.446(19)
C14_3 C13_3 1.386(19)
C14_3 C15_3 1.408(19)
C15_3 C16_3 1.385(19)
C15_3 H15_3 0.9300
C16_3 N2_3 1.359(17)
C16_3 H16_3 0.9300
N2_3 C12_3 1.347(18)
C12_3 C13_3 1.397(19)
C12_3 H12_3 0.9300
C13_3 H13_3 0.9300
C5_3 C4_3 1.431(19)
C5_3 H5_3 0.9300
C4_3 C3_3 1.418(19)
C4_3 C9_3 1.505(19)
C3_3 H3_3 0.9300
C9_3 C10_3 1.408(19)
C9_3 C8_3 1.439(19)
C8_3 C7_3 1.365(18)
C8_3 H8_3 0.9300
C7_3 N1_3 1.347(17)
C7_3 H7_3 0.9300
N1_3 C11_3 1.339(18)
C11_3 C10_3 1.384(19)
C11_3 H11_3 0.9300
C10_3 H10_3 0.9300
C42_4 C41_4 1.496(12)
C42_4 H42A_4 0.9600
C42_4 H42B_4 0.9600
C42_4 H42C_4 0.9600
C41_4 N4_4 1.261(18)
N4_4 O2_4 1.436(18)
O2_4 B_4 1.41(2)
B_4 O3_4 1.45(2)
B_4 O1_4 1.48(2)
B_4 C1_4 1.50(2)
O3_4 N3_4 1.43(2)
N3_4 C31_4 1.251(19)
C31_4 C32_4 1.499(13)
C32_4 H32A_4 0.9600
C32_4 H32B_4 0.9600
C32_4 H32C_4 0.9600
O1_4 N5_4 1.48(2)
N5_4 C51_4 1.23(2)
C51_4 C52_4 1.502(13)
C52_4 H52A_4 0.9600
C52_4 H52B_4 0.9600
C52_4 H52C_4 0.9600
C1_4 C3_4 1.380(19)
C1_4 C2_4 1.405(19)
C2_4 C6_4 1.413(19)
C2_4 H2_4 0.9300
C6_4 C5_4 1.385(19)
C6_4 C14_4 1.446(19)
C14_4 C13_4 1.383(19)
C14_4 C15_4 1.413(19)
C15_4 C16_4 1.38(2)
C15_4 H15_4 0.9300
C16_4 N2_4 1.358(18)
C16_4 H16_4 0.9300
N2_4 C12_4 1.348(18)
C12_4 C13_4 1.385(19)
C12_4 H12_4 0.9300
C13_4 H13_4 0.9300
C5_4 C4_4 1.426(19)
C5_4 H5_4 0.9300
C4_4 C3_4 1.41(2)
C4_4 C9_4 1.517(19)
C3_4 H3_4 0.9300
C9_4 C10_4 1.411(19)
C9_4 C8_4 1.430(19)
C8_4 C7_4 1.376(19)
C8_4 H8_4 0.9300
C7_4 N1_4 1.345(17)
C7_4 H7_4 0.9300
N1_4 C11_4 1.343(18)
C11_4 C10_4 1.377(19)
C11_4 H11_4 0.9300
C10_4 H10_4 0.9300
C42_5 C41_5 1.502(13)
C42_5 H42A_5 0.9600
C42_5 H42B_5 0.9600
C42_5 H42C_5 0.9600
C41_5 N4_5 1.265(18)
C41_5 C41_8 1.421(19)
N4_5 O2_5 1.427(19)
O2_5 B_5 1.42(2)
B_5 O3_5 1.45(2)
B_5 O1_5 1.48(2)
B_5 C1_5 1.49(2)
O3_5 N3_5 1.42(2)
N3_5 C31_5 1.262(19)
C31_5 C31_8 1.406(18)
C31_5 C32_5 1.497(13)
C32_5 H32A_5 0.9600
C32_5 H32B_5 0.9600
C32_5 H32C_5 0.9600
O1_5 N5_5 1.47(2)
N5_5 C51_5 1.22(2)
C51_5 C51_8 1.410(19)
C51_5 C52_5 1.500(13)
C52_5 H52A_5 0.9600
C52_5 H52B_5 0.9600
C52_5 H52C_5 0.9600
C1_5 C3_5 1.380(19)
C1_5 C2_5 1.404(19)
C2_5 C6_5 1.409(19)
C2_5 H2_5 0.9300
C6_5 C5_5 1.386(18)
C6_5 C14_5 1.445(19)
C14_5 C13_5 1.382(19)
C14_5 C15_5 1.416(19)
C15_5 C16_5 1.386(19)
C15_5 H15_5 0.9300
C16_5 N2_5 1.374(18)
C16_5 H16_5 0.9300
N2_5 C12_5 1.352(17)
C12_5 C13_5 1.383(19)
C12_5 H12_5 0.9300
C13_5 H13_5 0.9300
C5_5 C4_5 1.435(19)
C5_5 H5_5 0.9300
C4_5 C3_5 1.405(19)
C4_5 C9_5 1.512(19)
C3_5 H3_5 0.9300
C9_5 C10_5 1.411(19)
C9_5 C8_5 1.441(19)
C8_5 C7_5 1.381(19)
C8_5 H8_5 0.9300
C7_5 N1_5 1.369(17)
C7_5 H7_5 0.9300
N1_5 C11_5 1.342(18)
C11_5 C10_5 1.379(19)
C11_5 H11_5 0.9300
C10_5 H10_5 0.9300
C42_6 C41_6 1.500(13)
C42_6 H42A_6 0.9600
C42_6 H42B_6 0.9600
C42_6 H42C_6 0.9600
C41_6 N4_6 1.264(19)
N4_6 O2_6 1.430(19)
O2_6 B_6 1.42(2)
B_6 O3_6 1.46(2)
B_6 C1_6 1.48(3)
B_6 O1_6 1.49(2)
O3_6 N3_6 1.42(2)
N3_6 C31_6 1.26(2)
C31_6 C32_6 1.500(13)
C32_6 H32A_6 0.9600
C32_6 H32B_6 0.9600
C32_6 H32C_6 0.9600
O1_6 N5_6 1.47(2)
N5_6 C51_6 1.226(19)
C51_6 C52_6 1.499(13)
C52_6 H52A_6 0.9600
C52_6 H52B_6 0.9600
C52_6 H52C_6 0.9600
C1_6 C3_6 1.386(19)
C1_6 C2_6 1.397(19)
C2_6 C6_6 1.413(19)
C2_6 H2_6 0.9300
C6_6 C5_6 1.383(18)
C6_6 C14_6 1.445(19)
C14_6 C13_6 1.383(18)
C14_6 C15_6 1.406(19)
C15_6 C16_6 1.387(19)
C15_6 H15_6 0.9300
C16_6 N2_6 1.356(17)
C16_6 H16_6 0.9300
N2_6 C12_6 1.345(18)
C12_6 C13_6 1.382(19)
C12_6 H12_6 0.9300
C13_6 H13_6 0.9300
C5_6 C4_6 1.446(19)
C5_6 H5_6 0.9300
C4_6 C3_6 1.410(19)
C4_6 C9_6 1.523(19)
C3_6 H3_6 0.9300
C9_6 C10_6 1.403(19)
C9_6 C8_6 1.431(19)
C8_6 C7_6 1.365(19)
C8_6 H8_6 0.9300
C7_6 N1_6 1.356(17)
C7_6 H7_6 0.9300
N1_6 C11_6 1.334(17)
C11_6 C10_6 1.389(19)
C11_6 H11_6 0.9300
C10_6 H10_6 0.9300
C42_7 C41_7 1.508(12)
C42_7 H42A_7 0.9600
C42_7 H42B_7 0.9600
C42_7 H42C_7 0.9600
C41_7 N4_7 1.264(18)
N4_7 O2_7 1.414(18)
O2_7 B_7 1.42(2)
B_7 O3_7 1.46(2)
B_7 C1_7 1.48(2)
B_7 O1_7 1.48(2)
O3_7 N3_7 1.43(2)
N3_7 C31_7 1.25(2)
C31_7 C32_7 1.495(13)
C32_7 H32A_7 0.9600
C32_7 H32B_7 0.9600
C32_7 H32C_7 0.9600
O1_7 N5_7 1.47(2)
N5_7 C51_7 1.231(19)
C51_7 C52_7 1.506(13)
C52_7 H52A_7 0.9600
C52_7 H52B_7 0.9600
C52_7 H52C_7 0.9600
C1_7 C3_7 1.387(19)
C1_7 C2_7 1.399(19)
C2_7 C6_7 1.408(19)
C2_7 H2_7 0.9300
C6_7 C5_7 1.382(18)
C6_7 C14_7 1.442(19)
C14_7 C13_7 1.379(19)
C14_7 C15_7 1.410(19)
C15_7 C16_7 1.392(19)
C15_7 H15_7 0.9300
C16_7 N2_7 1.367(17)
C16_7 H16_7 0.9300
N2_7 C12_7 1.342(18)
C12_7 C13_7 1.377(19)
C12_7 H12_7 0.9300
C13_7 H13_7 0.9300
C5_7 C4_7 1.432(19)
C5_7 H5_7 0.9300
C4_7 C3_7 1.418(19)
C4_7 C9_7 1.517(19)
C3_7 H3_7 0.9300
C9_7 C10_7 1.397(19)
C9_7 C8_7 1.431(19)
C8_7 C7_7 1.373(19)
C8_7 H8_7 0.9300
C7_7 N1_7 1.356(17)
C7_7 H7_7 0.9300
N1_7 C11_7 1.332(17)
C11_7 C10_7 1.374(19)
C11_7 H11_7 0.9300
C10_7 H10_7 0.9300
C42_8 C41_8 1.503(13)
C42_8 H42A_8 0.9600
C42_8 H42B_8 0.9600
C42_8 H42C_8 0.9600
C41_8 N4_8 1.264(19)
N4_8 O2_8 1.417(18)
O2_8 B_8 1.41(2)
B_8 O3_8 1.45(2)
B_8 C1_8 1.49(2)
B_8 O1_8 1.49(2)
O3_8 N3_8 1.421(19)
N3_8 C31_8 1.262(19)
C31_8 C32_8 1.493(13)
C32_8 H32A_8 0.9600
C32_8 H32B_8 0.9600
C32_8 H32C_8 0.9600
O1_8 N5_8 1.48(2)
N5_8 C51_8 1.24(2)
C51_8 C52_8 1.506(13)
C52_8 H52A_8 0.9600
C52_8 H52B_8 0.9600
C52_8 H52C_8 0.9600
C1_8 C3_8 1.386(19)
C1_8 C2_8 1.395(19)
C2_8 C6_8 1.409(19)
C2_8 H2_8 0.9300
C6_8 C5_8 1.387(18)
C6_8 C14_8 1.440(19)
C14_8 C13_8 1.389(19)
C14_8 C15_8 1.407(19)
C15_8 C16_8 1.392(19)
C15_8 H15_8 0.9300
C16_8 N2_8 1.362(18)
C16_8 H16_8 0.9300
N2_8 C12_8 1.344(18)
C12_8 C13_8 1.394(19)
C12_8 H12_8 0.9300
C13_8 H13_8 0.9300
C5_8 C4_8 1.422(19)
C5_8 H5_8 0.9300
C4_8 C3_8 1.413(19)
C4_8 C9_8 1.509(19)
C3_8 H3_8 0.9300
C9_8 C10_8 1.414(19)
C9_8 C8_8 1.433(19)
C8_8 C7_8 1.369(19)
C8_8 H8_8 0.9300
C7_8 N1_8 1.362(17)
C7_8 H7_8 0.9300
N1_8 C11_8 1.342(18)
C11_8 C10_8 1.381(19)
C11_8 H11_8 0.9300
C10_8 H10_8 0.9300
C8_9 C9_9 1.39(2)
C8_9 C7_9 1.42(2)
C8_9 H8_9 0.9300
C9_9 C10_9 1.36(2)
C9_9 H9_9 0.9300
C10_9 C11_9 1.45(2)
C10_9 H10_9 0.9300
C11_9 C12_9 1.40(2)
C11_9 H11_9 0.9300
C7_9 C12_9 1.37(2)
C7_9 P1_9 1.779(17)
C12_9 H12_9 0.9300
P1_9 C01_9 1.814(17)
P1_9 C6_9 1.838(18)
C6_9 C5_9 1.37(2)
C6_9 C1_9 1.40(2)
C1_9 C2_9 1.42(2)
C1_9 H1_9 0.9300
C2_9 C3_9 1.35(2)
C2_9 H2_9 0.9300
C3_9 C4_9 1.36(2)
C3_9 H3_9 0.9300
C4_9 C5_9 1.46(2)
C4_9 H4_9 0.9300
C5_9 H5_9 0.9300
C01_9 C02_9 1.55(2)
C01_9 H01A_9 0.9700
C01_9 H01B_9 0.9700
C02_9 C03_9 1.464(19)
C02_9 H02A_9 0.9700
C02_9 H02B_9 0.9700
C03_9 P2_9 1.860(17)
C03_9 H03A_9 0.9700
C03_9 H03B_9 0.9700
P2_9 C19_9 1.806(18)
P2_9 C13_9 1.855(19)
C19_9 C20_9 1.33(2)
C19_9 C24_9 1.40(2)
C20_9 C21_9 1.44(2)
C20_9 H20_9 0.9300
C21_9 C22_9 1.31(2)
C21_9 H21_9 0.9300
C22_9 C23_9 1.37(2)
C22_9 H22_9 0.9300
C23_9 C24_9 1.41(2)
C23_9 H23_9 0.9300
C24_9 H24_9 0.9300
C13_9 C14_9 1.34(2)
C13_9 C18_9 1.38(2)
C14_9 C15_9 1.47(2)
C14_9 H14_9 0.9300
C15_9 C16_9 1.38(3)
C15_9 H15_9 0.9300
C16_9 C17_9 1.34(3)
C16_9 H16_9 0.9300
C17_9 C18_9 1.38(3)
C17_9 H17_9 0.9300
C18_9 H18_9 0.9300
C8_10 C9_10 1.39(2)
C8_10 C7_10 1.40(2)
C8_10 H8_10 0.9300
C9_10 C10_10 1.36(2)
C9_10 H9_10 0.9300
C10_10 C11_10 1.44(2)
C10_10 H10_10 0.9300
C11_10 C12_10 1.41(2)
C11_10 H11_10 0.9300
C7_10 C12_10 1.36(2)
C7_10 P1_10 1.772(17)
C12_10 H12_10 0.9300
P1_10 C01_10 1.808(17)
P1_10 C6_10 1.823(17)
C6_10 C5_10 1.38(2)
C6_10 C1_10 1.39(2)
C1_10 C2_10 1.42(2)
C1_10 H1_10 0.9300
C2_10 C3_10 1.35(2)
C2_10 H2_10 0.9300
C3_10 C4_10 1.36(2)
C3_10 H3_10 0.9300
C4_10 C5_10 1.46(2)
C4_10 H4_10 0.9300
C5_10 H5_10 0.9300
C01_10 C02_10 1.54(2)
C01_10 H01A_10 0.9700
C01_10 H01B_10 0.9700
C02_10 C03_10 1.48(2)
C02_10 H02A_10 0.9700
C02_10 H02B_10 0.9700
C03_10 P2_10 1.845(18)
C03_10 H03A_10 0.9700
C03_10 H03B_10 0.9700
P2_10 C19_10 1.800(19)
P2_10 C13_10 1.850(19)
C19_10 C20_10 1.30(2)
C19_10 C24_10 1.40(2)
C20_10 C21_10 1.46(2)
C20_10 H20_10 0.9300
C21_10 C22_10 1.31(2)
C21_10 H21_10 0.9300
C22_10 C23_10 1.36(2)
C22_10 H22_10 0.9300
C23_10 C24_10 1.42(2)
C23_10 H23_10 0.9300
C24_10 H24_10 0.9300
C13_10 C14_10 1.35(2)
C13_10 C18_10 1.38(2)
C14_10 C15_10 1.47(2)
C14_10 H14_10 0.9300
C15_10 C16_10 1.37(2)
C15_10 H15_10 0.9300
C16_10 C17_10 1.33(3)
C16_10 H16_10 0.9300
C17_10 C18_10 1.38(2)
C17_10 H17_10 0.9300
C18_10 H18_10 0.9300
C8_11 C9_11 1.40(2)
C8_11 C7_11 1.42(2)
C8_11 H8_11 0.9300
C9_11 C10_11 1.36(2)
C9_11 H9_11 0.9300
C10_11 C11_11 1.44(2)
C10_11 H10_11 0.9300
C11_11 C12_11 1.40(2)
C11_11 H11_11 0.9300
C7_11 C12_11 1.37(2)
C7_11 P1_11 1.756(18)
C12_11 H12_11 0.9300
P1_11 C01_11 1.806(18)
P1_11 C6_11 1.835(18)
C6_11 C5_11 1.38(2)
C6_11 C1_11 1.39(2)
C1_11 C2_11 1.42(2)
C1_11 H1_11 0.9300
C2_11 C3_11 1.36(2)
C2_11 H2_11 0.9300
C3_11 C4_11 1.36(2)
C3_11 H3_11 0.9300
C4_11 C5_11 1.46(2)
C4_11 H4_11 0.9300
C5_11 H5_11 0.9300
C01_11 C02_11 1.55(2)
C01_11 H01A_11 0.9700
C01_11 H01B_11 0.9700
C02_11 C03_11 1.46(2)
C02_11 H02A_11 0.9700
C02_11 H02B_11 0.9700
C03_11 P2_11 1.839(18)
C03_11 H03A_11 0.9700
C03_11 H03B_11 0.9700
P2_11 C19_11 1.785(19)
P2_11 C13_11 1.855(19)
C19_11 C20_11 1.32(2)
C19_11 C24_11 1.41(2)
C20_11 C21_11 1.46(2)
C20_11 H20_11 0.9300
C21_11 C22_11 1.32(2)
C21_11 H21_11 0.9300
C22_11 C23_11 1.36(2)
C22_11 H22_11 0.9300
C23_11 C24_11 1.42(2)
C23_11 H23_11 0.9300
C24_11 H24_11 0.9300
C13_11 C14_11 1.36(2)
C13_11 C18_11 1.38(2)
C14_11 C15_11 1.46(2)
C14_11 H14_11 0.9300
C15_11 C16_11 1.38(3)
C15_11 H15_11 0.9300
C16_11 C17_11 1.33(3)
C16_11 H16_11 0.9300
C17_11 C18_11 1.39(2)
C17_11 H17_11 0.9300
C18_11 H18_11 0.9300
C8_12 C9_12 1.39(2)
C8_12 C7_12 1.41(2)
C8_12 H8_12 0.9300
C9_12 C10_12 1.37(2)
C9_12 H9_12 0.9300
C10_12 C11_12 1.46(2)
C10_12 H10_12 0.9300
C11_12 C12_12 1.40(2)
C11_12 H11_12 0.9300
C7_12 C12_12 1.38(2)
C7_12 P1_12 1.759(17)
C12_12 H12_12 0.9300
P1_12 C01_12 1.795(17)
P1_12 C6_12 1.836(18)
C6_12 C5_12 1.37(2)
C6_12 C1_12 1.40(2)
C1_12 C2_12 1.42(2)
C1_12 H1_12 0.9300
C2_12 C3_12 1.35(2)
C2_12 H2_12 0.9300
C3_12 C4_12 1.36(2)
C3_12 H3_12 0.9300
C4_12 C5_12 1.47(2)
C4_12 H4_12 0.9300
C5_12 H5_12 0.9300
C01_12 C02_12 1.55(2)
C01_12 H01A_12 0.9700
C01_12 H01B_12 0.9700
C02_12 C03_12 1.47(2)
C02_12 H02A_12 0.9700
C02_12 H02B_12 0.9700
C03_12 P2_12 1.828(17)
C03_12 H03A_12 0.9700
C03_12 H03B_12 0.9700
P2_12 C19_12 1.787(18)
P2_12 C13_12 1.854(19)
C19_12 C20_12 1.32(2)
C19_12 C24_12 1.40(2)
C20_12 C21_12 1.45(2)
C20_12 H20_12 0.9300
C21_12 C22_12 1.32(2)
C21_12 H21_12 0.9300
C22_12 C23_12 1.36(2)
C22_12 H22_12 0.9300
C23_12 C24_12 1.41(2)
C23_12 H23_12 0.9300
C24_12 H24_12 0.9300
C13_12 C14_12 1.35(2)
C13_12 C18_12 1.37(2)
C14_12 C15_12 1.47(2)
C14_12 H14_12 0.9300
C15_12 C16_12 1.38(2)
C15_12 H15_12 0.9300
C16_12 C17_12 1.33(2)
C16_12 H16_12 0.9300
C17_12 C18_12 1.38(2)
C17_12 H17_12 0.9300
C18_12 H18_12 0.9300
C8_13 C9_13 1.40(2)
C8_13 C7_13 1.41(2)
C8_13 H8_13 0.9300
C9_13 C10_13 1.36(2)
C9_13 H9_13 0.9300
C10_13 C11_13 1.44(2)
C10_13 H10_13 0.9300
C11_13 C12_13 1.40(2)
C11_13 H11_13 0.9300
C7_13 C12_13 1.37(2)
C7_13 P1_13 1.755(18)
C12_13 H12_13 0.9300
P1_13 C01_13 1.804(18)
P1_13 C6_13 1.844(18)
C6_13 C5_13 1.37(2)
C6_13 C1_13 1.40(2)
C1_13 C2_13 1.42(2)
C1_13 H1_13 0.9300
C2_13 C3_13 1.35(2)
C2_13 H2_13 0.9300
C3_13 C4_13 1.36(2)
C3_13 H3_13 0.9300
C4_13 C5_13 1.47(2)
C4_13 H4_13 0.9300
C5_13 H5_13 0.9300
C01_13 C02_13 1.55(2)
C01_13 H01A_13 0.9700
C01_13 H01B_13 0.9700
C02_13 C03_13 1.47(2)
C02_13 H02A_13 0.9700
C02_13 H02B_13 0.9700
C03_13 P2_13 1.854(18)
C03_13 H03A_13 0.9700
C03_13 H03B_13 0.9700
P2_13 C19_13 1.786(18)
P2_13 C13_13 1.855(19)
C19_13 C20_13 1.32(2)
C19_13 C24_13 1.40(2)
C20_13 C21_13 1.45(2)
C20_13 H20_13 0.9300
C21_13 C22_13 1.32(2)
C21_13 H21_13 0.9300
C22_13 C23_13 1.37(2)
C22_13 H22_13 0.9300
C23_13 C24_13 1.42(2)
C23_13 H23_13 0.9300
C24_13 H24_13 0.9300
C13_13 C14_13 1.34(2)
C13_13 C18_13 1.37(2)
C14_13 C15_13 1.47(2)
C14_13 H14_13 0.9300
C15_13 C16_13 1.37(3)
C15_13 H15_13 0.9300
C16_13 C17_13 1.33(3)
C16_13 H16_13 0.9300
C17_13 C18_13 1.38(2)
C17_13 H17_13 0.9300
C18_13 H18_13 0.9300
C8_14 C9_14 1.39(2)
C8_14 C7_14 1.42(2)
C8_14 H8_14 0.9300
C9_14 C10_14 1.35(2)
C9_14 H9_14 0.9300
C10_14 C11_14 1.45(2)
C10_14 H10_14 0.9300
C11_14 C12_14 1.40(2)
C11_14 H11_14 0.9300
C7_14 C12_14 1.37(2)
C7_14 P1_14 1.758(17)
C12_14 H12_14 0.9300
P1_14 C01_14 1.802(18)
P1_14 C6_14 1.837(18)
C6_14 C5_14 1.37(2)
C6_14 C1_14 1.39(2)
C1_14 C2_14 1.42(2)
C1_14 H1_14 0.9300
C2_14 C3_14 1.35(2)
C2_14 H2_14 0.9300
C3_14 C4_14 1.36(2)
C3_14 H3_14 0.9300
C4_14 C5_14 1.46(2)
C4_14 H4_14 0.9300
C5_14 H5_14 0.9300
C01_14 C02_14 1.55(2)
C01_14 H01A_14 0.9700
C01_14 H01B_14 0.9700
C02_14 C03_14 1.463(19)
C02_14 H02A_14 0.9700
C02_14 H02B_14 0.9700
C03_14 P2_14 1.857(18)
C03_14 H03A_14 0.9700
C03_14 H03B_14 0.9700
P2_14 C19_14 1.797(18)
P2_14 C13_14 1.867(19)
C19_14 C20_14 1.32(2)
C19_14 C24_14 1.41(2)
C20_14 C21_14 1.45(2)
C20_14 H20_14 0.9300
C21_14 C22_14 1.32(2)
C21_14 H21_14 0.9300
C22_14 C23_14 1.37(2)
C22_14 H22_14 0.9300
C23_14 C24_14 1.42(2)
C23_14 H23_14 0.9300
C24_14 H24_14 0.9300
C13_14 C14_14 1.35(2)
C13_14 C18_14 1.37(2)
C14_14 C15_14 1.46(2)
C14_14 H14_14 0.9300
C15_14 C16_14 1.38(2)
C15_14 H15_14 0.9300
C16_14 C17_14 1.33(2)
C16_14 H16_14 0.9300
C17_14 C18_14 1.38(2)
C17_14 H17_14 0.9300
C18_14 H18_14 0.9300
C8_15 C9_15 1.39(2)
C8_15 C7_15 1.41(2)
C8_15 H8_15 0.9300
C9_15 C10_15 1.36(2)
C9_15 H9_15 0.9300
C10_15 C11_15 1.45(2)
C10_15 H10_15 0.9300
C11_15 C12_15 1.40(2)
C11_15 H11_15 0.9300
C7_15 C12_15 1.36(2)
C7_15 P1_15 1.755(17)
C12_15 H12_15 0.9300
P1_15 C01_15 1.802(17)
P1_15 C6_15 1.845(18)
C6_15 C5_15 1.36(2)
C6_15 C1_15 1.40(2)
C1_15 C2_15 1.43(2)
C1_15 H1_15 0.9300
C2_15 C3_15 1.35(2)
C2_15 H2_15 0.9300
C3_15 C4_15 1.36(2)
C3_15 H3_15 0.9300
C4_15 C5_15 1.47(2)
C4_15 H4_15 0.9300
C5_15 H5_15 0.9300
C01_15 C02_15 1.55(2)
C01_15 H01A_15 0.9700
C01_15 H01B_15 0.9700
C02_15 C03_15 1.47(2)
C02_15 H02A_15 0.9700
C02_15 H02B_15 0.9700
C03_15 P2_15 1.853(18)
C03_15 H03A_15 0.9700
C03_15 H03B_15 0.9700
P2_15 C19_15 1.779(18)
P2_15 C13_15 1.862(19)
C19_15 C20_15 1.31(2)
C19_15 C24_15 1.41(2)
C20_15 C21_15 1.45(2)
C20_15 H20_15 0.9300
C21_15 C22_15 1.31(2)
C21_15 H21_15 0.9300
C22_15 C23_15 1.37(2)
C22_15 H22_15 0.9300
C23_15 C24_15 1.42(2)
C23_15 H23_15 0.9300
C24_15 H24_15 0.9300
C13_15 C14_15 1.35(2)
C13_15 C18_15 1.36(2)
C14_15 C15_15 1.47(3)
C14_15 H14_15 0.9300
C15_15 C16_15 1.38(3)
C15_15 H15_15 0.9300
C16_15 C17_15 1.33(3)
C16_15 H16_15 0.9300
C17_15 C18_15 1.39(2)
C17_15 H17_15 0.9300
C18_15 H18_15 0.9300
C8_16 C9_16 1.40(2)
C8_16 C7_16 1.40(2)
C8_16 H8_16 0.9300
C9_16 C10_16 1.36(2)
C9_16 H9_16 0.9300
C10_16 C11_16 1.45(2)
C10_16 H10_16 0.9300
C11_16 C12_16 1.41(2)
C11_16 H11_16 0.9300
C7_16 C12_16 1.37(2)
C7_16 P1_16 1.756(17)
C12_16 H12_16 0.9300
P1_16 C01_16 1.807(17)
P1_16 C6_16 1.838(18)
C6_16 C5_16 1.37(2)
C6_16 C1_16 1.40(2)
C1_16 C2_16 1.42(2)
C1_16 H1_16 0.9300
C2_16 C3_16 1.35(2)
C2_16 H2_16 0.9300
C3_16 C4_16 1.37(2)
C3_16 H3_16 0.9300
C4_16 C5_16 1.47(2)
C4_16 H4_16 0.9300
C5_16 H5_16 0.9300
C01_16 C02_16 1.56(2)
C01_16 H01A_16 0.9700
C01_16 H01B_16 0.9700
C02_16 C03_16 1.48(2)
C02_16 H02A_16 0.9700
C02_16 H02B_16 0.9700
C03_16 P2_16 1.849(18)
C03_16 H03A_16 0.9700
C03_16 H03B_16 0.9700
P2_16 C19_16 1.784(19)
P2_16 C13_16 1.85(2)
C19_16 C20_16 1.32(2)
C19_16 C24_16 1.40(2)
C20_16 C21_16 1.45(2)
C20_16 H20_16 0.9300
C21_16 C22_16 1.31(3)
C21_16 H21_16 0.9300
C22_16 C23_16 1.37(3)
C22_16 H22_16 0.9300
C23_16 C24_16 1.41(2)
C23_16 H23_16 0.9300
C24_16 H24_16 0.9300
C13_16 C14_16 1.35(2)
C13_16 C18_16 1.37(2)
C14_16 C15_16 1.48(3)
C14_16 H14_16 0.9300
C15_16 C16_16 1.38(3)
C15_16 H15_16 0.9300
C16_16 C17_16 1.33(3)
C16_16 H16_16 0.9300
C17_16 C18_16 1.39(3)
C17_16 H17_16 0.9300
C18_16 H18_16 0.9300
OAB_17 SAE_17 1.489(11)
SAE_17 OAH_17 1.470(11)
SAE_17 OAF_17 1.471(10)
SAE_17 CAD_17 1.690(10)
CAD_17 FAC_17 1.395(11)
CAD_17 FAG_17 1.401(11)
CAD_17 FAA_17 1.412(11)
OAB_18 SAE_18 1.490(10)
SAE_18 OAH_18 1.472(10)
SAE_18 OAF_18 1.473(10)
SAE_18 CAD_18 1.683(10)
CAD_18 FAG_18 1.404(11)
CAD_18 FAA_18 1.405(11)
CAD_18 FAC_18 1.408(11)
OAB_19 SAE_19 1.489(11)
SAE_19 OAH_19 1.480(11)
SAE_19 OAF_19 1.492(11)
SAE_19 CAD_19 1.674(11)
CAD_19 FAC_19 1.405(12)
CAD_19 FAG_19 1.407(12)
CAD_19 FAA_19 1.408(12)
OAB_20 SAE_20 1.510(11)
SAE_20 OAH_20 1.468(11)
SAE_20 OAF_20 1.479(11)
SAE_20 CAD_20 1.670(11)
CAD_20 FAG_20 1.405(12)
CAD_20 FAC_20 1.409(12)
CAD_20 FAA_20 1.417(12)
OAB_21 SAE_21 1.490(11)
SAE_21 OAH_21 1.488(11)
SAE_21 OAF_21 1.501(11)
SAE_21 CAD_21 1.672(11)
CAD_21 FAA_21 1.410(12)
CAD_21 FAC_21 1.411(12)
CAD_21 FAG_21 1.415(12)
OAB_22 SAE_22 1.505(11)
SAE_22 OAH_22 1.483(11)
SAE_22 OAF_22 1.486(11)
SAE_22 CAD_22 1.666(11)
CAD_22 FAG_22 1.402(12)
CAD_22 FAC_22 1.409(12)
CAD_22 FAA_22 1.415(12)
OAB_23 SAE_23 1.488(11)
SAE_23 OAF_23 1.475(11)
SAE_23 OAH_23 1.500(12)
SAE_23 CAD_23 1.670(11)
CAD_23 FAG_23 1.410(12)
CAD_23 FAA_23 1.411(12)
CAD_23 FAC_23 1.418(12)
OAB_24 SAE_24 1.482(11)
SAE_24 OAH_24 1.472(11)
SAE_24 OAF_24 1.485(11)
SAE_24 CAD_24 1.686(10)
CAD_24 FAC_24 1.404(11)
CAD_24 FAA_24 1.406(11)
CAD_24 FAG_24 1.413(12)
OAB_25 SAE_25 1.491(12)
SAE_25 OAF_25 1.482(11)
SAE_25 OAH_25 1.483(11)
SAE_25 CAD_25 1.673(11)
CAD_25 FAG_25 1.412(12)
CAD_25 FAA_25 1.413(12)
CAD_25 FAC_25 1.414(12)
OAB_26 SAE_26 1.493(11)
SAE_26 OAF_26 1.468(11)
SAE_26 OAH_26 1.485(11)
SAE_26 CAD_26 1.669(11)
CAD_26 FAG_26 1.403(12)
CAD_26 FAA_26 1.404(12)
CAD_26 FAC_26 1.411(12)
OAB_27 SAE_27 1.500(12)
SAE_27 OAF_27 1.477(11)
SAE_27 OAH_27 1.477(11)
SAE_27 CAD_27 1.669(11)
CAD_27 FAG_27 1.410(12)
CAD_27 FAC_27 1.412(12)
CAD_27 FAA_27 1.418(12)
OAB_28 SAE_28 1.497(11)
SAE_28 OAH_28 1.475(11)
SAE_28 OAF_28 1.495(12)
SAE_28 CAD_28 1.666(11)
CAD_28 FAG_28 1.404(12)
CAD_28 FAC_28 1.407(12)
CAD_28 FAA_28 1.414(12)
OAB_29 SAE_29 1.490(11)
SAE_29 OAF_29 1.484(11)
SAE_29 OAH_29 1.491(11)
SAE_29 CAD_29 1.672(11)
CAD_29 FAA_29 1.412(12)
CAD_29 FAC_29 1.412(12)
CAD_29 FAG_29 1.415(12)
OAB_30 SAE_30 1.488(11)
SAE_30 OAF_30 1.478(11)
SAE_30 OAH_30 1.504(12)
SAE_30 CAD_30 1.667(11)
CAD_30 FAA_30 1.410(12)
CAD_30 FAC_30 1.413(12)
CAD_30 FAG_30 1.414(12)
OAB_31 SAE_31 1.497(11)
SAE_31 OAH_31 1.482(11)
SAE_31 OAF_31 1.484(11)
SAE_31 CAD_31 1.666(11)
CAD_31 FAG_31 1.407(12)
CAD_31 FAA_31 1.413(12)
CAD_31 FAC_31 1.414(12)
OAB_32 SAE_32 1.508(11)
SAE_32 OAH_32 1.461(11)
SAE_32 OAF_32 1.477(11)
SAE_32 CAD_32 1.665(11)
CAD_32 FAG_32 1.403(12)
CAD_32 FAA_32 1.415(12)
CAD_32 FAC_32 1.417(12)
OAB_33 SAE_33 1.491(11)
SAE_33 OAH_33 1.481(11)
SAE_33 OAF_33 1.487(11)
SAE_33 CAD_33 1.668(11)
CAD_33 FAC_33 1.409(12)
CAD_33 FAA_33 1.412(12)
CAD_33 FAG_33 1.412(12)
OAB_34 SAE_34 1.491(11)
SAE_34 OAH_34 1.472(11)
SAE_34 OAF_34 1.491(11)
SAE_34 CAD_34 1.668(11)
CAD_34 FAC_34 1.405(12)
CAD_34 FAG_34 1.408(12)
CAD_34 FAA_34 1.416(12)
